data_1562808
loop_
_publ_author_name
'Nichols, Eric J.'
'Shi, Jiawanjun'
'Huq, Ashfia'
'Vogel, Sven C.'
'Misture, Scott T.'

_publ_section_title
;
 Controlling structure distortions in 3-layer ferroelectric Aurivillius
 oxides
;
_journal_name_full 'Journal of Solid State Chemistry'
_journal_page_first 475
_journal_page_last 482
_journal_paper_doi 10.1016/j.jssc.2012.09.025
_journal_volume 197
_journal_year 2013
_chemical_formula_sum 'Bi0.17 Ca0.04 Nb0.17 O Sr0.13 Ti0.08'
_chemical_formula_weight 83.01
_space_group_IT_number 41
_space_group_name_Hall 'B -2ab 2'
_space_group_name_H-M_alt 'B 2 e b'
_symmetry_cell_setting orthorhombic
_symmetry_space_group_name_H-M 'B 2 e b'
_cell_angle_alpha 90.0
_cell_angle_beta 90.0
_cell_angle_gamma 90.0
_cell_formula_units_Z 48
_cell_length_a 5.48102(18)
_cell_length_b 5.47557(19)
_cell_length_c 33.0644(4)
_cell_measurement_temperature 298
_cell_volume 992.32(5)
_computing_structure_refinement GSAS
_diffrn_ambient_temperature 298
_diffrn_radiation_type 'Cu K\a~1~'
_diffrn_radiation_wavelength 1.5406
_pd_phase_name S15C
_refine_ls_goodness_of_fit_all 2.11
_refine_ls_matrix_type full
_refine_ls_number_parameters 73
_refine_ls_number_restraints 0
_refine_ls_shift/su_max 0.06
_refine_ls_shift/su_mean 0.00
_cod_data_source_file BI2SR15CA05NB2TIO12.cif
_cod_data_source_block BI2SR15CA05NB2TIO12
_cod_original_cell_volume 992.318(49)
_cod_original_sg_symbol_H-M 'B 2 c b'
_cod_database_code 1562808

loop_
_symmetry_equiv_pos_site_id
_symmetry_equiv_pos_as_xyz
1 +x,+y,+z
2 +x,-y,-z
3 +x,-y+1/2,+z+1/2
4 +x,+y+1/2,-z+1/2
101 +x+1/2,+y,+z+1/2
102 +x+1/2,-y,-z+1/2
103 +x+1/2,-y+1/2,+z
104 +x+1/2,+y+1/2,-z

loop_
_atom_site_type_symbol
_atom_site_label
_atom_site_fract_x
_atom_site_fract_y
_atom_site_fract_z
_atom_site_occupancy
_atom_site_thermal_displace_type
_atom_site_U_iso_or_equiv
_atom_site_symmetry_multiplicity
Bi Bi1_1 1.0087(15) 0.9997(8) 0.21367(6) 0.864(16) Uiso 0.0183(4) 8
Sr Sr1_1 1.0019(11) 1.022(8) 0.2011(6) 0.106(16) Uiso 0.0183(4) 8
Ca Ca1_1 1.0019(11) 1.022(8) 0.2011(6) 0.030(12) Uiso 0.0183(4) 8
Bi Bi2_1 0.0000 1.0188(11) 0.06309(5) 0.136(16) Uiso 0.0193(6) 8
Sr Sr2_1 0.0000 1.0188(11) 0.06309(5) 0.644(16) Uiso 0.0193(6) 8
Ca Ca2_1 0.0000 1.0188(11) 0.06309(5) 0.220(12) Uiso 0.0193(6) 8
Nb Nb1_1 0.0139(15) 1.0093(10) 0.37339(5) 0.7558(13) Uiso 0.0039(5) 8
Ti Ti1_1 0.0139(15) 1.0093(10) 0.37339(5) 0.2442(13) Uiso 0.0039(5) 8
Nb Nb2_1 -0.0159(29) 0.0 0.5 0.5116(27) Uiso 0.0039(15) 4
Ti Ti2_1 -0.0159(29) 0.0 0.5 0.4884(27) Uiso 0.0039(15) 4
O O1 0.70933 0.2948(9) 0.00035(23) 1.0 Uiso 0.0119(7) 8
O O2 0.2497(15) 0.2411(28) 0.24939(18) 1.0 Uiso 0.0070(6) 8
O O3 -0.0057(15) 1.0245(14) 0.44210(7) 1.0 Uiso 0.0199(10) 8
O O4 0.9997(16) 1.0229(12) 0.31861(8) 1.0 Uiso 0.0317(10) 8
O O5 0.2650(13) 0.2563(16) 0.11988(13) 1.0 Uiso 0.0091(9) 8
O O6 0.2356(14) 0.2456(15) 0.88571(11) 1.0 Uiso 0.0134(11) 8

loop_
_atom_type_symbol
_atom_type_number_in_cell
Bi 8.0
Sr 6.0
Ca 2.0
Nb 8.093
Ti 3.907
O 48.0

loop_
_geom_angle_atom_site_label_1
_geom_angle_atom_site_label_2
_geom_angle_atom_site_label_3
_geom_angle
_geom_angle_site_symmetry_1
_geom_angle_site_symmetry_2
_geom_angle_site_symmetry_3
_geom_angle_publ_flag
Sr1_1 Bi1_1 Sr1_1 153(6) 1_555 . 4_545 n
Sr1_1 Bi1_1 Sr1_1 69(7) 1_555 . 103_475 n
Sr1_1 Bi1_1 Sr1_1 76(7) 1_555 . 103_575 n
Sr1_1 Bi1_1 Ca1_1 0.0 1_555 . 1_555 n
Sr1_1 Bi1_1 O2 113(7) 1_555 . 1_665 n
Sr1_1 Bi1_1 O2 137(8) 1_555 . 4_655 n
Sr1_1 Bi1_1 O2 128(8) 1_555 . 102_565 n
Sr1_1 Bi1_1 O2 105(7) 1_555 . 103_564 n
Sr1_1 Bi1_1 Sr1_1 122.5(14) 4_545 . 103_475 n
Sr1_1 Bi1_1 Sr1_1 123.9(14) 4_545 . 103_575 n
Sr1_1 Bi1_1 Ca1_1 153(6) 4_545 . 1_555 n
Sr1_1 Bi1_1 O2 91.2(8) 4_545 . 1_665 n
Sr1_1 Bi1_1 O2 36.3(9) 4_545 . 4_655 n
Sr1_1 Bi1_1 O2 38.0(9) 4_545 . 102_565 n
Sr1_1 Bi1_1 O2 92.1(8) 4_545 . 103_564 n
Sr1_1 Bi1_1 Sr1_1 91.8(8) 103_475 . 103_575 n
Sr1_1 Bi1_1 Ca1_1 69(7) 103_474 . 1_555 n
Sr1_1 Bi1_1 O2 94.7(7) 103_474 . 1_665 n
Sr1_1 Bi1_1 O2 153.8(4) 103_474 . 4_655 n
Sr1_1 Bi1_1 O2 90.1(9) 103_474 . 102_565 n
Sr1_1 Bi1_1 O2 36.7(4) 103_474 . 103_564 n
Sr1_1 Bi1_1 Ca1_1 76(7) 103_574 . 1_555 n
Sr1_1 Bi1_1 O2 38.6(4) 103_574 . 1_665 n
Sr1_1 Bi1_1 O2 94.3(8) 103_574 . 4_655 n
Sr1_1 Bi1_1 O2 154.1(4) 103_574 . 102_565 n
Sr1_1 Bi1_1 O2 94.0(7) 103_574 . 103_564 n
Ca1_1 Bi1_1 O2 113(7) 1_555 . 1_665 n
Ca1_1 Bi1_1 O2 137(8) 1_555 . 4_655 n
Ca1_1 Bi1_1 O2 128(8) 1_555 . 102_565 n
Ca1_1 Bi1_1 O2 105(7) 1_555 . 103_564 n
O2 Bi1_1 O2 74.93(21) 1_665 . 4_655 n
O2 Bi1_1 O2 115.45(30) 1_665 . 102_565 n
O2 Bi1_1 O2 74.27(15) 1_665 . 103_564 n
O2 Bi1_1 O2 73.56(16) 4_655 . 102_565 n
O2 Bi1_1 O2 117.26(30) 4_655 . 103_564 n
O2 Bi1_1 O2 72.70(19) 102_565 . 103_564 n
Bi1_1 Sr1_1 Bi1_1 59(5) 1_555 . 4_555 n
Bi1_1 Sr1_1 Bi1_1 98(7) 1_555 . 103_475 n
Bi1_1 Sr1_1 Bi1_1 91(7) 1_555 . 103_575 n
Bi1_1 Sr1_1 Sr1_1 25(6) 1_555 . 4_545 n
Bi1_1 Sr1_1 Sr1_1 56(6) 1_555 . 4_555 n
Bi1_1 Sr1_1 Sr1_1 46(9) 1_555 . 102_475 n
Bi1_1 Sr1_1 Sr1_1 37(8) 1_555 . 102_575 n
Bi1_1 Sr1_1 Sr1_1 82(7) 1_555 . 103_465 n
Bi1_1 Sr1_1 Sr1_1 104(8) 1_555 . 103_475 n
Bi1_1 Sr1_1 Sr1_1 75(7) 1_555 . 103_565 n
Bi1_1 Sr1_1 Sr1_1 97(7) 1_555 . 103_575 n
Bi1_1 Sr1_1 Bi1_1 0.0 1_555 . 1_555 n
Bi1_1 Sr1_1 Bi1_1 59(5) 1_555 . 4_555 n
Bi1_1 Sr1_1 Bi1_1 98(7) 1_555 . 103_474 n
Bi1_1 Sr1_1 Bi1_1 91(7) 1_555 . 103_574 n
Bi1_1 Sr1_1 Ca1_1 82(7) 1_555 . 103_464 n
Bi1_1 Sr1_1 Ca1_1 104(8) 1_555 . 103_474 n
Bi1_1 Sr1_1 Ca1_1 75(7) 1_555 . 103_564 n
Bi1_1 Sr1_1 Ca1_1 97(7) 1_555 . 103_574 n
Bi1_1 Sr1_1 O2 57(6) 1_555 . 1_665 n
Bi1_1 Sr1_1 O2 37(7) 1_555 . 4_655 n
Bi1_1 Sr1_1 O2 44(7) 1_555 . 102_565 n
Bi1_1 Sr1_1 O2 65(7) 1_555 . 103_564 n
Bi1_1 Sr1_1 O4 87(6) 1_555 . 4_545 n
Bi1_1 Sr1_1 Bi1_1 57.0(6) 4_555 . 103_475 n
Bi1_1 Sr1_1 Bi1_1 56.6(6) 4_555 . 103_575 n
Bi1_1 Sr1_1 Sr1_1 83.1(7) 4_555 . 4_545 n
Bi1_1 Sr1_1 Sr1_1 2.7(5) 4_555 . 4_555 n
Bi1_1 Sr1_1 Sr1_1 59.1(11) 4_555 . 102_475 n
Bi1_1 Sr1_1 Sr1_1 58.2(10) 4_555 . 102_575 n
Bi1_1 Sr1_1 Sr1_1 120.5(8) 4_555 . 103_465 n
Bi1_1 Sr1_1 Sr1_1 63.2(12) 4_555 . 103_475 n
Bi1_1 Sr1_1 Sr1_1 119.6(8) 4_555 . 103_565 n
Bi1_1 Sr1_1 Sr1_1 62.2(11) 4_555 . 103_575 n
Bi1_1 Sr1_1 Bi1_1 59(5) 4_555 . 1_555 n
Bi1_1 Sr1_1 Bi1_1 0.0 4_555 . 4_555 n
Bi1_1 Sr1_1 Bi1_1 57.0(6) 4_555 . 103_474 n
Bi1_1 Sr1_1 Bi1_1 56.6(6) 4_555 . 103_574 n
Bi1_1 Sr1_1 Ca1_1 120.5(8) 4_555 . 103_464 n
Bi1_1 Sr1_1 Ca1_1 63.2(12) 4_555 . 103_474 n
Bi1_1 Sr1_1 Ca1_1 119.6(8) 4_555 . 103_564 n
Bi1_1 Sr1_1 Ca1_1 62.2(11) 4_555 . 103_574 n
Bi1_1 Sr1_1 O2 34.1(6) 4_555 . 1_665 n
Bi1_1 Sr1_1 O2 86.3(7) 4_555 . 4_655 n
Bi1_1 Sr1_1 O2 85.4(8) 4_555 . 102_565 n
Bi1_1 Sr1_1 O2 34.6(5) 4_555 . 103_564 n
Bi1_1 Sr1_1 O4 146.3(9) 4_555 . 4_545 n
Bi1_1 Sr1_1 Bi1_1 91.8(8) 103_475 . 103_575 n
Bi1_1 Sr1_1 Sr1_1 111.3(6) 103_475 . 4_545 n
Bi1_1 Sr1_1 Sr1_1 57.9(5) 103_475 . 4_555 n
Bi1_1 Sr1_1 Sr1_1 59.6(7) 103_475 . 102_475 n
Bi1_1 Sr1_1 Sr1_1 114.5(11) 103_475 . 102_575 n
Bi1_1 Sr1_1 Sr1_1 91.4(8) 103_475 . 103_465 n
Bi1_1 Sr1_1 Sr1_1 6.5(4) 103_475 . 103_475 n
Bi1_1 Sr1_1 Sr1_1 172.9(7) 103_475 . 103_565 n
Bi1_1 Sr1_1 Sr1_1 93.5(15) 103_475 . 103_575 n
Bi1_1 Sr1_1 Bi1_1 98(7) 103_474 . 1_555 n
Bi1_1 Sr1_1 Bi1_1 57.0(6) 103_474 . 4_555 n
Bi1_1 Sr1_1 Bi1_1 0.0 103_474 . 103_474 n
Bi1_1 Sr1_1 Bi1_1 91.8(8) 103_474 . 103_574 n
Bi1_1 Sr1_1 Ca1_1 91.4(8) 103_474 . 103_464 n
Bi1_1 Sr1_1 Ca1_1 6.5(4) 103_474 . 103_474 n
Bi1_1 Sr1_1 Ca1_1 172.9(7) 103_474 . 103_564 n
Bi1_1 Sr1_1 Ca1_1 93.5(15) 103_474 . 103_574 n
Bi1_1 Sr1_1 O2 89.1(12) 103_474 . 1_665 n
Bi1_1 Sr1_1 O2 134.9(10) 103_474 . 4_655 n
Bi1_1 Sr1_1 O2 86.2(15) 103_474 . 102_565 n
Bi1_1 Sr1_1 O2 33.8(7) 103_474 . 103_564 n
Bi1_1 Sr1_1 O4 134.1(19) 103_474 . 4_545 n
Bi1_1 Sr1_1 Sr1_1 111.0(6) 103_575 . 4_545 n
Bi1_1 Sr1_1 Sr1_1 58.4(5) 103_575 . 4_555 n
Bi1_1 Sr1_1 Sr1_1 115.0(12) 103_575 . 102_475 n
Bi1_1 Sr1_1 Sr1_1 59.3(7) 103_575 . 102_575 n
Bi1_1 Sr1_1 Sr1_1 172.6(8) 103_575 . 103_465 n
Bi1_1 Sr1_1 Sr1_1 94.2(15) 103_575 . 103_475 n
Bi1_1 Sr1_1 Sr1_1 90.7(8) 103_575 . 103_565 n
Bi1_1 Sr1_1 Sr1_1 6.3(4) 103_575 . 103_575 n
Bi1_1 Sr1_1 Bi1_1 91(7) 103_574 . 1_555 n
Bi1_1 Sr1_1 Bi1_1 56.6(6) 103_574 . 4_555 n
Bi1_1 Sr1_1 Bi1_1 91.8(8) 103_574 . 103_474 n
Bi1_1 Sr1_1 Bi1_1 0.0 103_574 . 103_574 n
Bi1_1 Sr1_1 Ca1_1 172.6(8) 103_574 . 103_464 n
Bi1_1 Sr1_1 Ca1_1 94.2(15) 103_574 . 103_474 n
Bi1_1 Sr1_1 Ca1_1 90.7(8) 103_574 . 103_564 n
Bi1_1 Sr1_1 Ca1_1 6.3(4) 103_574 . 103_574 n
Bi1_1 Sr1_1 O2 35.2(8) 103_574 . 1_665 n
Bi1_1 Sr1_1 O2 87.6(15) 103_574 . 4_655 n
Bi1_1 Sr1_1 O2 134.3(9) 103_574 . 102_565 n
Bi1_1 Sr1_1 O2 88.6(11) 103_574 . 103_564 n
Bi1_1 Sr1_1 O4 133.8(19) 103_574 . 4_545 n
Sr1_1 Sr1_1 Sr1_1 80.5(7) 4_545 . 4_555 n
Sr1_1 Sr1_1 Sr1_1 51.9(10) 4_545 . 102_475 n
Sr1_1 Sr1_1 Sr1_1 51.9(10) 4_545 . 102_575 n
Sr1_1 Sr1_1 Sr1_1 61.6(5) 4_545 . 103_465 n
Sr1_1 Sr1_1 Sr1_1 115.8(5) 4_545 . 103_475 n
Sr1_1 Sr1_1 Sr1_1 61.6(5) 4_545 . 103_565 n
Sr1_1 Sr1_1 Sr1_1 115.8(5) 4_545 . 103_575 n
Sr1_1 Sr1_1 Bi1_1 25(6) 4_545 . 1_555 n
Sr1_1 Sr1_1 Bi1_1 83.1(7) 4_545 . 4_555 n
Sr1_1 Sr1_1 Bi1_1 111.3(6) 4_545 . 103_474 n
Sr1_1 Sr1_1 Bi1_1 111.0(6) 4_545 . 103_574 n
Sr1_1 Sr1_1 Ca1_1 61.6(5) 4_545 . 103_464 n
Sr1_1 Sr1_1 Ca1_1 115.8(5) 4_545 . 103_474 n
Sr1_1 Sr1_1 Ca1_1 61.6(5) 4_545 . 103_564 n
Sr1_1 Sr1_1 Ca1_1 115.8(5) 4_545 . 103_574 n
Sr1_1 Sr1_1 O2 79.5(10) 4_545 . 1_665 n
Sr1_1 Sr1_1 O2 31.3(12) 4_545 . 4_655 n
Sr1_1 Sr1_1 O2 32.4(12) 4_545 . 102_565 n
Sr1_1 Sr1_1 O2 81.2(10) 4_545 . 103_564 n
Sr1_1 Sr1_1 O4 63.17(22) 4_545 . 4_545 n
Sr1_1 Sr1_1 Sr1_1 56.9(10) 4_555 . 102_475 n
Sr1_1 Sr1_1 Sr1_1 56.9(10) 4_555 . 102_575 n
Sr1_1 Sr1_1 Sr1_1 118.4(5) 4_555 . 103_465 n
Sr1_1 Sr1_1 Sr1_1 64.2(5) 4_555 . 103_475 n
Sr1_1 Sr1_1 Sr1_1 118.4(5) 4_555 . 103_565 n
Sr1_1 Sr1_1 Sr1_1 64.2(5) 4_555 . 103_575 n
Sr1_1 Sr1_1 Bi1_1 56(6) 4_555 . 1_555 n
Sr1_1 Sr1_1 Bi1_1 2.7(5) 4_555 . 4_555 n
Sr1_1 Sr1_1 Bi1_1 57.9(5) 4_555 . 103_474 n
Sr1_1 Sr1_1 Bi1_1 58.4(5) 4_555 . 103_574 n
Sr1_1 Sr1_1 Ca1_1 118.4(5) 4_555 . 103_464 n
Sr1_1 Sr1_1 Ca1_1 64.2(5) 4_555 . 103_474 n
Sr1_1 Sr1_1 Ca1_1 118.4(5) 4_555 . 103_564 n
Sr1_1 Sr1_1 Ca1_1 64.2(5) 4_555 . 103_574 n
Sr1_1 Sr1_1 O2 34.3(13) 4_555 . 1_665 n
Sr1_1 Sr1_1 O2 84.4(9) 4_555 . 4_655 n
Sr1_1 Sr1_1 O2 82.9(9) 4_555 . 102_565 n
Sr1_1 Sr1_1 O2 33.9(12) 4_555 . 103_564 n
Sr1_1 Sr1_1 O4 143.7(8) 4_555 . 4_545 n
Sr1_1 Sr1_1 Sr1_1 80.4(7) 102_475 . 102_575 n
Sr1_1 Sr1_1 Sr1_1 61.4(6) 102_475 . 103_465 n
Sr1_1 Sr1_1 Sr1_1 63.9(4) 102_475 . 103_475 n
Sr1_1 Sr1_1 Sr1_1 113.4(14) 102_475 . 103_565 n
Sr1_1 Sr1_1 Sr1_1 120.9(13) 102_475 . 103_575 n
Sr1_1 Sr1_1 Bi1_1 46(9) 102_475 . 1_555 n
Sr1_1 Sr1_1 Bi1_1 59.1(11) 102_475 . 4_555 n
Sr1_1 Sr1_1 Bi1_1 59.6(7) 102_475 . 103_474 n
Sr1_1 Sr1_1 Bi1_1 115.0(12) 102_475 . 103_574 n
Sr1_1 Sr1_1 Ca1_1 61.4(6) 102_475 . 103_464 n
Sr1_1 Sr1_1 Ca1_1 63.9(4) 102_475 . 103_474 n
Sr1_1 Sr1_1 Ca1_1 113.4(14) 102_475 . 103_564 n
Sr1_1 Sr1_1 Ca1_1 120.9(13) 102_475 . 103_574 n
Sr1_1 Sr1_1 O2 83.5(14) 102_475 . 1_665 n
Sr1_1 Sr1_1 O2 80.0(14) 102_475 . 4_655 n
Sr1_1 Sr1_1 O2 30.7(7) 102_475 . 102_565 n
Sr1_1 Sr1_1 O2 34.8(7) 102_475 . 103_564 n
Sr1_1 Sr1_1 O4 96.9(15) 102_475 . 4_545 n
Sr1_1 Sr1_1 Sr1_1 113.4(14) 102_575 . 103_465 n
Sr1_1 Sr1_1 Sr1_1 120.9(13) 102_575 . 103_475 n
Sr1_1 Sr1_1 Sr1_1 61.4(6) 102_575 . 103_565 n
Sr1_1 Sr1_1 Sr1_1 63.9(4) 102_575 . 103_575 n
Sr1_1 Sr1_1 Bi1_1 37(8) 102_575 . 1_555 n
Sr1_1 Sr1_1 Bi1_1 58.2(10) 102_575 . 4_555 n
Sr1_1 Sr1_1 Bi1_1 114.5(11) 102_575 . 103_474 n
Sr1_1 Sr1_1 Bi1_1 59.3(7) 102_575 . 103_574 n
Sr1_1 Sr1_1 Ca1_1 113.4(14) 102_575 . 103_464 n
Sr1_1 Sr1_1 Ca1_1 120.9(13) 102_575 . 103_474 n
Sr1_1 Sr1_1 Ca1_1 61.4(6) 102_575 . 103_564 n
Sr1_1 Sr1_1 Ca1_1 63.9(4) 102_575 . 103_574 n
Sr1_1 Sr1_1 O2 33.0(6) 102_575 . 1_665 n
Sr1_1 Sr1_1 O2 32.6(7) 102_575 . 4_655 n
Sr1_1 Sr1_1 O2 80.3(13) 102_575 . 102_565 n
Sr1_1 Sr1_1 O2 84.2(13) 102_575 . 103_564 n
Sr1_1 Sr1_1 O4 97.2(15) 102_575 . 4_545 n
Sr1_1 Sr1_1 Sr1_1 89.73(15) 103_465 . 103_475 n
Sr1_1 Sr1_1 Sr1_1 85.3(16) 103_465 . 103_565 n
Sr1_1 Sr1_1 Sr1_1 175.0(17) 103_465 . 103_575 n
Sr1_1 Sr1_1 Bi1_1 82(7) 103_464 . 1_555 n
Sr1_1 Sr1_1 Bi1_1 120.5(8) 103_464 . 4_555 n
Sr1_1 Sr1_1 Bi1_1 91.4(8) 103_464 . 103_474 n
Sr1_1 Sr1_1 Bi1_1 172.6(8) 103_464 . 103_574 n
Sr1_1 Sr1_1 Ca1_1 0.0 103_464 . 103_464 n
Sr1_1 Sr1_1 Ca1_1 89.73(15) 103_464 . 103_474 n
Sr1_1 Sr1_1 Ca1_1 85.3(16) 103_464 . 103_564 n
Sr1_1 Sr1_1 Ca1_1 175.0(17) 103_464 . 103_574 n
Sr1_1 Sr1_1 O2 138.3(9) 103_464 . 1_665 n
Sr1_1 Sr1_1 O2 85.4(16) 103_464 . 4_655 n
Sr1_1 Sr1_1 O2 39.4(8) 103_464 . 102_565 n
Sr1_1 Sr1_1 O2 90.4(10) 103_464 . 103_564 n
Sr1_1 Sr1_1 O4 44.1(14) 103_464 . 4_545 n
Sr1_1 Sr1_1 Sr1_1 175.0(17) 103_475 . 103_565 n
Sr1_1 Sr1_1 Sr1_1 95.2(19) 103_475 . 103_575 n
Sr1_1 Sr1_1 Bi1_1 104(8) 103_474 . 1_555 n
Sr1_1 Sr1_1 Bi1_1 63.2(12) 103_474 . 4_555 n
Sr1_1 Sr1_1 Bi1_1 6.5(4) 103_474 . 103_474 n
Sr1_1 Sr1_1 Bi1_1 94.2(15) 103_474 . 103_574 n
Sr1_1 Sr1_1 Ca1_1 89.73(15) 103_474 . 103_464 n
Sr1_1 Sr1_1 Ca1_1 0.0 103_474 . 103_474 n
Sr1_1 Sr1_1 Ca1_1 175.0(17) 103_474 . 103_564 n
Sr1_1 Sr1_1 Ca1_1 95.2(19) 103_474 . 103_574 n
Sr1_1 Sr1_1 O2 94.6(18) 103_474 . 1_665 n
Sr1_1 Sr1_1 O2 141.0(9) 103_474 . 4_655 n
Sr1_1 Sr1_1 O2 88.9(10) 103_474 . 102_565 n
Sr1_1 Sr1_1 O2 40.1(9) 103_474 . 103_564 n
Sr1_1 Sr1_1 O4 130.7(15) 103_474 . 4_545 n
Sr1_1 Sr1_1 Sr1_1 89.73(15) 103_565 . 103_575 n
Sr1_1 Sr1_1 Bi1_1 75(7) 103_564 . 1_555 n
Sr1_1 Sr1_1 Bi1_1 119.6(8) 103_564 . 4_555 n
Sr1_1 Sr1_1 Bi1_1 172.9(7) 103_564 . 103_474 n
Sr1_1 Sr1_1 Bi1_1 90.7(8) 103_564 . 103_574 n
Sr1_1 Sr1_1 Ca1_1 85.3(16) 103_564 . 103_464 n
Sr1_1 Sr1_1 Ca1_1 175.0(17) 103_564 . 103_474 n
Sr1_1 Sr1_1 Ca1_1 0.0 103_564 . 103_564 n
Sr1_1 Sr1_1 Ca1_1 89.73(15) 103_564 . 103_574 n
Sr1_1 Sr1_1 O2 89.1(10) 103_564 . 1_665 n
Sr1_1 Sr1_1 O2 38.6(9) 103_564 . 4_655 n
Sr1_1 Sr1_1 O2 87.3(16) 103_564 . 102_565 n
Sr1_1 Sr1_1 O2 139.7(9) 103_564 . 103_564 n
Sr1_1 Sr1_1 O4 44.6(14) 103_564 . 4_545 n
Sr1_1 Sr1_1 Bi1_1 97(7) 103_574 . 1_555 n
Sr1_1 Sr1_1 Bi1_1 62.2(11) 103_574 . 4_555 n
Sr1_1 Sr1_1 Bi1_1 93.5(15) 103_574 . 103_474 n
Sr1_1 Sr1_1 Bi1_1 6.3(4) 103_574 . 103_574 n
Sr1_1 Sr1_1 Ca1_1 175.0(17) 103_574 . 103_464 n
Sr1_1 Sr1_1 Ca1_1 95.2(19) 103_574 . 103_474 n
Sr1_1 Sr1_1 Ca1_1 89.73(15) 103_574 . 103_564 n
Sr1_1 Sr1_1 Ca1_1 0.0 103_574 . 103_574 n
Sr1_1 Sr1_1 O2 41.4(9) 103_574 . 1_665 n
Sr1_1 Sr1_1 O2 90.7(11) 103_574 . 4_655 n
Sr1_1 Sr1_1 O2 140.5(8) 103_574 . 102_565 n
Sr1_1 Sr1_1 O2 93.3(17) 103_574 . 103_564 n
Sr1_1 Sr1_1 O4 131.2(15) 103_574 . 4_545 n
Bi1_1 Sr1_1 Bi1_1 59(5) 1_555 . 4_555 n
Bi1_1 Sr1_1 Bi1_1 98(7) 1_555 . 103_474 n
Bi1_1 Sr1_1 Bi1_1 91(7) 1_555 . 103_574 n
Bi1_1 Sr1_1 Ca1_1 82(7) 1_555 . 103_464 n
Bi1_1 Sr1_1 Ca1_1 104(8) 1_555 . 103_474 n
Bi1_1 Sr1_1 Ca1_1 75(7) 1_555 . 103_564 n
Bi1_1 Sr1_1 Ca1_1 97(7) 1_555 . 103_574 n
Bi1_1 Sr1_1 O2 57(6) 1_555 . 1_665 n
Bi1_1 Sr1_1 O2 37(7) 1_555 . 4_655 n
Bi1_1 Sr1_1 O2 44(7) 1_555 . 102_565 n
Bi1_1 Sr1_1 O2 65(7) 1_555 . 103_564 n
Bi1_1 Sr1_1 O4 87(6) 1_555 . 4_545 n
Bi1_1 Sr1_1 Bi1_1 57.0(6) 4_555 . 103_474 n
Bi1_1 Sr1_1 Bi1_1 56.6(6) 4_555 . 103_574 n
Bi1_1 Sr1_1 Ca1_1 120.5(8) 4_555 . 103_464 n
Bi1_1 Sr1_1 Ca1_1 63.2(12) 4_555 . 103_474 n
Bi1_1 Sr1_1 Ca1_1 119.6(8) 4_555 . 103_564 n
Bi1_1 Sr1_1 Ca1_1 62.2(11) 4_555 . 103_574 n
Bi1_1 Sr1_1 O2 34.1(6) 4_555 . 1_665 n
Bi1_1 Sr1_1 O2 86.3(7) 4_555 . 4_655 n
Bi1_1 Sr1_1 O2 85.4(8) 4_555 . 102_565 n
Bi1_1 Sr1_1 O2 34.6(5) 4_555 . 103_564 n
Bi1_1 Sr1_1 O4 146.3(9) 4_555 . 4_545 n
Bi1_1 Sr1_1 Bi1_1 91.8(8) 103_474 . 103_574 n
Bi1_1 Sr1_1 Ca1_1 91.4(8) 103_474 . 103_464 n
Bi1_1 Sr1_1 Ca1_1 6.5(4) 103_474 . 103_474 n
Bi1_1 Sr1_1 Ca1_1 172.9(7) 103_474 . 103_564 n
Bi1_1 Sr1_1 Ca1_1 93.5(15) 103_474 . 103_574 n
Bi1_1 Sr1_1 O2 89.1(12) 103_474 . 1_665 n
Bi1_1 Sr1_1 O2 134.9(10) 103_474 . 4_655 n
Bi1_1 Sr1_1 O2 86.2(15) 103_474 . 102_565 n
Bi1_1 Sr1_1 O2 33.8(7) 103_474 . 103_564 n
Bi1_1 Sr1_1 O4 134.1(19) 103_474 . 4_545 n
Bi1_1 Sr1_1 Ca1_1 172.6(8) 103_574 . 103_464 n
Bi1_1 Sr1_1 Ca1_1 94.2(15) 103_574 . 103_474 n
Bi1_1 Sr1_1 Ca1_1 90.7(8) 103_574 . 103_564 n
Bi1_1 Sr1_1 Ca1_1 6.3(4) 103_574 . 103_574 n
Bi1_1 Sr1_1 O2 35.2(8) 103_574 . 1_665 n
Bi1_1 Sr1_1 O2 87.6(15) 103_574 . 4_655 n
Bi1_1 Sr1_1 O2 134.3(9) 103_574 . 102_565 n
Bi1_1 Sr1_1 O2 88.6(11) 103_574 . 103_564 n
Bi1_1 Sr1_1 O4 133.8(19) 103_574 . 4_545 n
Ca1_1 Sr1_1 Ca1_1 89.73(15) 103_464 . 103_474 n
Ca1_1 Sr1_1 Ca1_1 85.3(16) 103_464 . 103_564 n
Ca1_1 Sr1_1 Ca1_1 175.0(17) 103_464 . 103_574 n
Ca1_1 Sr1_1 O2 138.3(9) 103_464 . 1_665 n
Ca1_1 Sr1_1 O2 85.4(16) 103_464 . 4_655 n
Ca1_1 Sr1_1 O2 39.4(8) 103_464 . 102_565 n
Ca1_1 Sr1_1 O2 90.4(10) 103_464 . 103_564 n
Ca1_1 Sr1_1 O4 44.1(14) 103_464 . 4_545 n
Ca1_1 Sr1_1 Ca1_1 175.0(17) 103_474 . 103_564 n
Ca1_1 Sr1_1 Ca1_1 95.2(19) 103_474 . 103_574 n
Ca1_1 Sr1_1 O2 94.6(18) 103_474 . 1_665 n
Ca1_1 Sr1_1 O2 141.0(9) 103_474 . 4_655 n
Ca1_1 Sr1_1 O2 88.9(10) 103_474 . 102_565 n
Ca1_1 Sr1_1 O2 40.1(9) 103_474 . 103_564 n
Ca1_1 Sr1_1 O4 130.7(15) 103_474 . 4_545 n
Ca1_1 Sr1_1 Ca1_1 89.73(15) 103_564 . 103_574 n
Ca1_1 Sr1_1 O2 89.1(10) 103_564 . 1_665 n
Ca1_1 Sr1_1 O2 38.6(9) 103_564 . 4_655 n
Ca1_1 Sr1_1 O2 87.3(16) 103_564 . 102_565 n
Ca1_1 Sr1_1 O2 139.7(9) 103_564 . 103_564 n
Ca1_1 Sr1_1 O4 44.6(14) 103_564 . 4_545 n
Ca1_1 Sr1_1 O2 41.4(9) 103_574 . 1_665 n
Ca1_1 Sr1_1 O2 90.7(11) 103_574 . 4_655 n
Ca1_1 Sr1_1 O2 140.5(8) 103_574 . 102_565 n
Ca1_1 Sr1_1 O2 93.3(17) 103_574 . 103_564 n
Ca1_1 Sr1_1 O4 131.2(15) 103_574 . 4_545 n
O2 Sr1_1 O2 65.7(10) 1_665 . 4_655 n
O2 Sr1_1 O2 99.1(7) 1_665 . 102_565 n
O2 Sr1_1 O2 68.1(8) 1_665 . 103_564 n
O2 Sr1_1 O4 129.8(19) 1_665 . 4_545 n
O2 Sr1_1 O2 63.6(8) 4_655 . 102_565 n
O2 Sr1_1 O2 101.1(8) 4_655 . 103_564 n
O2 Sr1_1 O4 65.0(10) 4_655 . 4_545 n
O2 Sr1_1 O2 65.5(11) 102_565 . 103_564 n
O2 Sr1_1 O4 66.6(10) 102_565 . 4_545 n
O2 Sr1_1 O4 131.1(19) 103_564 . 4_545 n
Sr1_1 Bi1_1 Sr1_1 153(6) 1_555 . 4_545 n
Sr1_1 Bi1_1 Sr1_1 69(7) 1_555 . 103_475 n
Sr1_1 Bi1_1 Sr1_1 76(7) 1_555 . 103_575 n
Sr1_1 Bi1_1 Ca1_1 0.0 1_555 . 1_555 n
Sr1_1 Bi1_1 O2 113(7) 1_555 . 1_665 n
Sr1_1 Bi1_1 O2 137(8) 1_555 . 4_655 n
Sr1_1 Bi1_1 O2 128(8) 1_555 . 102_565 n
Sr1_1 Bi1_1 O2 105(7) 1_555 . 103_564 n
Sr1_1 Bi1_1 Sr1_1 122.5(14) 4_545 . 103_475 n
Sr1_1 Bi1_1 Sr1_1 123.9(14) 4_545 . 103_575 n
Sr1_1 Bi1_1 Ca1_1 153(6) 4_545 . 1_555 n
Sr1_1 Bi1_1 O2 91.2(8) 4_545 . 1_665 n
Sr1_1 Bi1_1 O2 36.3(9) 4_545 . 4_655 n
Sr1_1 Bi1_1 O2 38.0(9) 4_545 . 102_565 n
Sr1_1 Bi1_1 O2 92.1(8) 4_545 . 103_564 n
Sr1_1 Bi1_1 Sr1_1 91.8(8) 103_475 . 103_575 n
Sr1_1 Bi1_1 Ca1_1 69(7) 103_474 . 1_555 n
Sr1_1 Bi1_1 O2 94.7(7) 103_474 . 1_665 n
Sr1_1 Bi1_1 O2 153.8(4) 103_474 . 4_655 n
Sr1_1 Bi1_1 O2 90.1(9) 103_474 . 102_565 n
Sr1_1 Bi1_1 O2 36.7(4) 103_474 . 103_564 n
Sr1_1 Bi1_1 Ca1_1 76(7) 103_574 . 1_555 n
Sr1_1 Bi1_1 O2 38.6(4) 103_574 . 1_665 n
Sr1_1 Bi1_1 O2 94.3(8) 103_574 . 4_655 n
Sr1_1 Bi1_1 O2 154.1(4) 103_574 . 102_565 n
Sr1_1 Bi1_1 O2 94.0(7) 103_574 . 103_564 n
Ca1_1 Bi1_1 O2 113(7) 1_555 . 1_665 n
Ca1_1 Bi1_1 O2 137(8) 1_555 . 4_655 n
Ca1_1 Bi1_1 O2 128(8) 1_555 . 102_565 n
Ca1_1 Bi1_1 O2 105(7) 1_555 . 103_564 n
O2 Bi1_1 O2 74.93(21) 1_665 . 4_655 n
O2 Bi1_1 O2 115.45(30) 1_665 . 102_565 n
O2 Bi1_1 O2 74.27(15) 1_665 . 103_564 n
O2 Bi1_1 O2 73.56(16) 4_655 . 102_565 n
O2 Bi1_1 O2 117.26(30) 4_655 . 103_564 n
O2 Bi1_1 O2 72.70(19) 102_565 . 103_564 n
Bi1_1 Ca1_1 Sr1_1 82(7) 1_555 . 103_465 n
Bi1_1 Ca1_1 Sr1_1 104(8) 1_555 . 103_475 n
Bi1_1 Ca1_1 Sr1_1 75(7) 1_555 . 103_565 n
Bi1_1 Ca1_1 Sr1_1 97(7) 1_555 . 103_575 n
Bi1_1 Ca1_1 Bi1_1 0.0 1_555 . 1_555 n
Bi1_1 Ca1_1 Ca1_1 104(8) 1_555 . 103_474 n
Bi1_1 Ca1_1 Ca1_1 97(7) 1_555 . 103_574 n
Bi1_1 Ca1_1 O2 57(6) 1_555 . 1_665 n
Bi1_1 Ca1_1 O2 37(7) 1_555 . 4_655 n
Bi1_1 Ca1_1 O2 44(7) 1_555 . 102_565 n
Bi1_1 Ca1_1 O2 65(7) 1_555 . 103_564 n
Bi1_1 Ca1_1 O4 87(6) 1_555 . 4_545 n
Bi1_1 Ca1_1 O4 119(6) 1_555 . 4_555 n
Bi1_1 Ca1_1 O4 106(9) 1_555 . 102_475 n
Bi1_1 Ca1_1 O4 97(9) 1_555 . 102_575 n
Sr1_1 Ca1_1 Sr1_1 89.73(15) 103_465 . 103_475 n
Sr1_1 Ca1_1 Sr1_1 85.3(16) 103_465 . 103_565 n
Sr1_1 Ca1_1 Sr1_1 175.0(17) 103_465 . 103_575 n
Sr1_1 Ca1_1 Bi1_1 82(7) 103_464 . 1_555 n
Sr1_1 Ca1_1 Ca1_1 89.73(15) 103_464 . 103_474 n
Sr1_1 Ca1_1 Ca1_1 175.0(17) 103_464 . 103_574 n
Sr1_1 Ca1_1 O2 138.3(9) 103_464 . 1_665 n
Sr1_1 Ca1_1 O2 85.4(16) 103_464 . 4_655 n
Sr1_1 Ca1_1 O2 39.4(8) 103_464 . 102_565 n
Sr1_1 Ca1_1 O2 90.4(10) 103_464 . 103_564 n
Sr1_1 Ca1_1 O4 44.1(14) 103_464 . 4_545 n
Sr1_1 Ca1_1 O4 135.4(14) 103_464 . 4_555 n
Sr1_1 Ca1_1 O4 43.94(16) 103_464 . 102_475 n
Sr1_1 Ca1_1 O4 126.4(16) 103_464 . 102_575 n
Sr1_1 Ca1_1 Sr1_1 175.0(17) 103_475 . 103_565 n
Sr1_1 Ca1_1 Sr1_1 95.2(19) 103_475 . 103_575 n
Sr1_1 Ca1_1 Bi1_1 104(8) 103_474 . 1_555 n
Sr1_1 Ca1_1 Ca1_1 0.0 103_474 . 103_474 n
Sr1_1 Ca1_1 Ca1_1 95.2(19) 103_474 . 103_574 n
Sr1_1 Ca1_1 O2 94.6(18) 103_474 . 1_665 n
Sr1_1 Ca1_1 O2 141.0(9) 103_474 . 4_655 n
Sr1_1 Ca1_1 O2 88.9(10) 103_474 . 102_565 n
Sr1_1 Ca1_1 O2 40.1(9) 103_474 . 103_564 n
Sr1_1 Ca1_1 O4 130.7(15) 103_474 . 4_545 n
Sr1_1 Ca1_1 O4 48.8(15) 103_474 . 4_555 n
Sr1_1 Ca1_1 O4 48.83(26) 103_474 . 102_475 n
Sr1_1 Ca1_1 O4 140.7(17) 103_474 . 102_575 n
Sr1_1 Ca1_1 Sr1_1 89.73(15) 103_565 . 103_575 n
Sr1_1 Ca1_1 Bi1_1 75(7) 103_564 . 1_555 n
Sr1_1 Ca1_1 Ca1_1 175.0(17) 103_564 . 103_474 n
Sr1_1 Ca1_1 Ca1_1 89.73(15) 103_564 . 103_574 n
Sr1_1 Ca1_1 O2 89.1(10) 103_564 . 1_665 n
Sr1_1 Ca1_1 O2 38.6(9) 103_564 . 4_655 n
Sr1_1 Ca1_1 O2 87.3(16) 103_564 . 102_565 n
Sr1_1 Ca1_1 O2 139.7(9) 103_564 . 103_564 n
Sr1_1 Ca1_1 O4 44.6(14) 103_564 . 4_545 n
Sr1_1 Ca1_1 O4 135.9(14) 103_564 . 4_555 n
Sr1_1 Ca1_1 O4 126.4(16) 103_564 . 102_475 n
Sr1_1 Ca1_1 O4 43.93(16) 103_564 . 102_575 n
Sr1_1 Ca1_1 Bi1_1 97(7) 103_574 . 1_555 n
Sr1_1 Ca1_1 Ca1_1 95.2(19) 103_574 . 103_474 n
Sr1_1 Ca1_1 Ca1_1 0.0 103_574 . 103_574 n
Sr1_1 Ca1_1 O2 41.4(9) 103_574 . 1_665 n
Sr1_1 Ca1_1 O2 90.7(11) 103_574 . 4_655 n
Sr1_1 Ca1_1 O2 140.5(8) 103_574 . 102_565 n
Sr1_1 Ca1_1 O2 93.3(17) 103_574 . 103_564 n
Sr1_1 Ca1_1 O4 131.2(15) 103_574 . 4_545 n
Sr1_1 Ca1_1 O4 49.2(15) 103_574 . 4_555 n
Sr1_1 Ca1_1 O4 140.7(16) 103_574 . 102_475 n
Sr1_1 Ca1_1 O4 48.89(25) 103_574 . 102_575 n
Bi1_1 Ca1_1 Ca1_1 104(8) 1_555 . 103_474 n
Bi1_1 Ca1_1 Ca1_1 97(7) 1_555 . 103_574 n
Bi1_1 Ca1_1 O2 57(6) 1_555 . 1_665 n
Bi1_1 Ca1_1 O2 37(7) 1_555 . 4_655 n
Bi1_1 Ca1_1 O2 44(7) 1_555 . 102_565 n
Bi1_1 Ca1_1 O2 65(7) 1_555 . 103_564 n
Bi1_1 Ca1_1 O4 87(6) 1_555 . 4_545 n
Bi1_1 Ca1_1 O4 119(6) 1_555 . 4_555 n
Bi1_1 Ca1_1 O4 106(9) 1_555 . 102_475 n
Bi1_1 Ca1_1 O4 97(9) 1_555 . 102_575 n
Ca1_1 Ca1_1 Ca1_1 95.2(19) 103_474 . 103_574 n
Ca1_1 Ca1_1 O2 94.6(18) 103_474 . 1_665 n
Ca1_1 Ca1_1 O2 141.0(9) 103_474 . 4_655 n
Ca1_1 Ca1_1 O2 88.9(10) 103_474 . 102_565 n
Ca1_1 Ca1_1 O2 40.1(9) 103_474 . 103_564 n
Ca1_1 Ca1_1 O4 130.7(15) 103_474 . 4_545 n
Ca1_1 Ca1_1 O4 48.8(15) 103_474 . 4_555 n
Ca1_1 Ca1_1 O4 48.83(26) 103_474 . 102_475 n
Ca1_1 Ca1_1 O4 140.7(17) 103_474 . 102_575 n
Ca1_1 Ca1_1 O2 41.4(9) 103_574 . 1_665 n
Ca1_1 Ca1_1 O2 90.7(11) 103_574 . 4_655 n
Ca1_1 Ca1_1 O2 140.5(8) 103_574 . 102_565 n
Ca1_1 Ca1_1 O2 93.3(17) 103_574 . 103_564 n
Ca1_1 Ca1_1 O4 131.2(15) 103_574 . 4_545 n
Ca1_1 Ca1_1 O4 49.2(15) 103_574 . 4_555 n
Ca1_1 Ca1_1 O4 140.7(16) 103_574 . 102_475 n
Ca1_1 Ca1_1 O4 48.89(25) 103_574 . 102_575 n
O2 Ca1_1 O2 65.7(10) 1_665 . 4_655 n
O2 Ca1_1 O2 99.1(7) 1_665 . 102_565 n
O2 Ca1_1 O2 68.1(8) 1_665 . 103_564 n
O2 Ca1_1 O4 129.8(19) 1_665 . 4_545 n
O2 Ca1_1 O4 70.8(11) 1_665 . 4_555 n
O2 Ca1_1 O4 137.7(19) 1_665 . 102_475 n
O2 Ca1_1 O4 69.6(15) 1_665 . 102_575 n
O2 Ca1_1 O2 63.6(8) 4_655 . 102_565 n
O2 Ca1_1 O2 101.1(8) 4_655 . 103_564 n
O2 Ca1_1 O4 65.0(10) 4_655 . 4_545 n
O2 Ca1_1 O4 135.7(18) 4_655 . 4_555 n
O2 Ca1_1 O4 126.5(17) 4_655 . 102_475 n
O2 Ca1_1 O4 65.9(13) 4_655 . 102_575 n
O2 Ca1_1 O2 65.5(11) 102_565 . 103_564 n
O2 Ca1_1 O4 66.6(10) 102_565 . 4_545 n
O2 Ca1_1 O4 133.4(19) 102_565 . 4_555 n
O2 Ca1_1 O4 65.1(13) 102_565 . 102_475 n
O2 Ca1_1 O4 128.1(17) 102_565 . 102_575 n
O2 Ca1_1 O4 131.1(19) 103_564 . 4_545 n
O2 Ca1_1 O4 68.7(11) 103_564 . 4_555 n
O2 Ca1_1 O4 69.7(15) 103_564 . 102_475 n
O2 Ca1_1 O4 137.3(18) 103_564 . 102_575 n
O4 Ca1_1 O4 153.2(8) 4_545 . 4_555 n
O4 Ca1_1 O4 81.9(13) 4_545 . 102_475 n
O4 Ca1_1 O4 82.3(13) 4_545 . 102_575 n
O4 Ca1_1 O4 91.5(14) 4_555 . 102_475 n
O4 Ca1_1 O4 92.0(14) 4_555 . 102_575 n
O4 Ca1_1 O4 151.5(9) 102_475 . 102_575 n
Sr2_1 Bi2_1 Sr2_1 94.53(27) 103_474 . 103_574 n
Sr2_1 Bi2_1 O1 93.33(26) 103_474 . 103_464 n
Sr2_1 Bi2_1 O5 46.50(16) 103_474 . 103_464 n
Sr2_1 Bi2_1 O6 138.59(13) 103_474 . 2_566 n
Sr2_1 Bi2_1 O1 53.51(14) 103_574 . 103_464 n
Sr2_1 Bi2_1 O5 92.45(28) 103_574 . 103_464 n
Sr2_1 Bi2_1 O6 90.76(18) 103_574 . 2_566 n
O1 Bi2_1 O5 128.03(30) 103_464 . 103_464 n
O1 Bi2_1 O6 121.87(31) 103_464 . 2_566 n
O5 Bi2_1 O6 92.31(20) 103_464 . 2_566 n
Bi2_1 Sr2_1 Bi2_1 94.53(27) 103_474 . 103_574 n
Bi2_1 Sr2_1 Sr2_1 91.92(11) 103_474 . 2_575 n
Bi2_1 Sr2_1 Sr2_1 89.781(19) 103_474 . 103_464 n
Bi2_1 Sr2_1 Sr2_1 0.0 103_474 . 103_474 n
Bi2_1 Sr2_1 Sr2_1 175.69(25) 103_474 . 103_564 n
Bi2_1 Sr2_1 Sr2_1 94.53(27) 103_474 . 103_574 n
Bi2_1 Sr2_1 Bi2_1 0.0 103_474 . 103_474 n
Bi2_1 Sr2_1 Bi2_1 94.53(27) 103_474 . 103_574 n
Bi2_1 Sr2_1 Ca2_1 89.781(19) 103_474 . 103_464 n
Bi2_1 Sr2_1 Ca2_1 0.0 103_474 . 103_474 n
Bi2_1 Sr2_1 Ca2_1 175.69(25) 103_474 . 103_564 n
Bi2_1 Sr2_1 Ca2_1 94.53(27) 103_474 . 103_574 n
Bi2_1 Sr2_1 Nb1_1 123.92(15) 103_474 . 4_545 n
Bi2_1 Sr2_1 Nb1_1 58.80(19) 103_474 . 4_555 n
Bi2_1 Sr2_1 Nb1_1 56.94(9) 103_474 . 102_475 n
Bi2_1 Sr2_1 Nb1_1 128.17(18) 103_474 . 102_575 n
Bi2_1 Sr2_1 Ti1_1 123.92(15) 103_474 . 4_545 n
Bi2_1 Sr2_1 Ti1_1 58.80(19) 103_474 . 4_555 n
Bi2_1 Sr2_1 Ti1_1 56.94(9) 103_474 . 102_475 n
Bi2_1 Sr2_1 Ti1_1 128.17(18) 103_474 . 102_575 n
Bi2_1 Sr2_1 Nb2_1 121.91(24) 103_474 . 3_554 n
Bi2_1 Sr2_1 Nb2_1 56.57(28) 103_474 . 3_564 n
Bi2_1 Sr2_1 Nb2_1 55.18(9) 103_474 . 101_464 n
Bi2_1 Sr2_1 Nb2_1 126.71(20) 103_474 . 101_564 n
Bi2_1 Sr2_1 Sr2_1 91.92(11) 103_574 . 2_575 n
Bi2_1 Sr2_1 Sr2_1 175.69(25) 103_574 . 103_464 n
Bi2_1 Sr2_1 Sr2_1 94.53(27) 103_574 . 103_474 n
Bi2_1 Sr2_1 Sr2_1 89.781(19) 103_574 . 103_564 n
Bi2_1 Sr2_1 Sr2_1 0.0 103_574 . 103_574 n
Bi2_1 Sr2_1 Bi2_1 94.53(27) 103_574 . 103_474 n
Bi2_1 Sr2_1 Bi2_1 0.0 103_574 . 103_574 n
Bi2_1 Sr2_1 Ca2_1 175.69(25) 103_574 . 103_464 n
Bi2_1 Sr2_1 Ca2_1 94.53(27) 103_574 . 103_474 n
Bi2_1 Sr2_1 Ca2_1 89.781(19) 103_574 . 103_564 n
Bi2_1 Sr2_1 Ca2_1 0.0 103_574 . 103_574 n
Bi2_1 Sr2_1 Nb1_1 121.74(14) 103_574 . 4_545 n
Bi2_1 Sr2_1 Nb1_1 56.58(18) 103_574 . 4_555 n
Bi2_1 Sr2_1 Nb1_1 127.38(19) 103_574 . 102_475 n
Bi2_1 Sr2_1 Nb1_1 56.05(10) 103_574 . 102_575 n
Bi2_1 Sr2_1 Ti1_1 121.74(14) 103_574 . 4_545 n
Bi2_1 Sr2_1 Ti1_1 56.58(18) 103_574 . 4_555 n
Bi2_1 Sr2_1 Ti1_1 127.38(19) 103_574 . 102_475 n
Bi2_1 Sr2_1 Ti1_1 56.05(10) 103_574 . 102_575 n
Bi2_1 Sr2_1 Nb2_1 124.40(25) 103_574 . 3_554 n
Bi2_1 Sr2_1 Nb2_1 59.15(26) 103_574 . 3_564 n
Bi2_1 Sr2_1 Nb2_1 127.64(18) 103_574 . 101_464 n
Bi2_1 Sr2_1 Nb2_1 56.19(10) 103_574 . 101_564 n
Sr2_1 Sr2_1 Sr2_1 87.93(12) 2_575 . 103_464 n
Sr2_1 Sr2_1 Sr2_1 91.92(11) 2_575 . 103_474 n
Sr2_1 Sr2_1 Sr2_1 87.93(12) 2_575 . 103_564 n
Sr2_1 Sr2_1 Sr2_1 91.92(11) 2_575 . 103_574 n
Sr2_1 Sr2_1 Bi2_1 91.92(11) 2_575 . 103_474 n
Sr2_1 Sr2_1 Bi2_1 91.92(11) 2_575 . 103_574 n
Sr2_1 Sr2_1 Ca2_1 87.93(12) 2_575 . 103_464 n
Sr2_1 Sr2_1 Ca2_1 91.92(11) 2_575 . 103_474 n
Sr2_1 Sr2_1 Ca2_1 87.93(12) 2_575 . 103_564 n
Sr2_1 Sr2_1 Ca2_1 91.92(11) 2_575 . 103_574 n
Sr2_1 Sr2_1 Nb1_1 124.14(24) 2_575 . 4_545 n
Sr2_1 Sr2_1 Nb1_1 130.83(24) 2_575 . 4_555 n
Sr2_1 Sr2_1 Nb1_1 127.98(10) 2_575 . 102_475 n
Sr2_1 Sr2_1 Nb1_1 126.46(10) 2_575 . 102_575 n
Sr2_1 Sr2_1 Ti1_1 124.14(24) 2_575 . 4_545 n
Sr2_1 Sr2_1 Ti1_1 130.83(24) 2_575 . 4_555 n
Sr2_1 Sr2_1 Ti1_1 127.98(10) 2_575 . 102_475 n
Sr2_1 Sr2_1 Ti1_1 126.46(10) 2_575 . 102_575 n
Sr2_1 Sr2_1 Nb2_1 50.90(11) 2_575 . 3_554 n
Sr2_1 Sr2_1 Nb2_1 54.47(10) 2_575 . 3_564 n
Sr2_1 Sr2_1 Nb2_1 53.55(16) 2_575 . 101_464 n
Sr2_1 Sr2_1 Nb2_1 51.79(17) 2_575 . 101_564 n
Sr2_1 Sr2_1 Sr2_1 89.781(19) 103_464 . 103_474 n
Sr2_1 Sr2_1 Sr2_1 85.91(23) 103_464 . 103_564 n
Sr2_1 Sr2_1 Sr2_1 175.69(25) 103_464 . 103_574 n
Sr2_1 Sr2_1 Bi2_1 89.781(19) 103_464 . 103_474 n
Sr2_1 Sr2_1 Bi2_1 175.69(25) 103_464 . 103_574 n
Sr2_1 Sr2_1 Ca2_1 0.0 103_464 . 103_464 n
Sr2_1 Sr2_1 Ca2_1 89.781(19) 103_464 . 103_474 n
Sr2_1 Sr2_1 Ca2_1 85.91(23) 103_464 . 103_564 n
Sr2_1 Sr2_1 Ca2_1 175.69(25) 103_464 . 103_574 n
Sr2_1 Sr2_1 Nb1_1 55.27(17) 103_464 . 4_545 n
Sr2_1 Sr2_1 Nb1_1 126.27(13) 103_464 . 4_555 n
Sr2_1 Sr2_1 Nb1_1 55.40(10) 103_464 . 102_475 n
Sr2_1 Sr2_1 Nb1_1 120.91(19) 103_464 . 102_575 n
Sr2_1 Sr2_1 Ti1_1 55.27(17) 103_464 . 4_545 n
Sr2_1 Sr2_1 Ti1_1 126.27(13) 103_464 . 4_555 n
Sr2_1 Sr2_1 Ti1_1 55.40(10) 103_464 . 102_475 n
Sr2_1 Sr2_1 Ti1_1 120.91(19) 103_464 . 102_575 n
Sr2_1 Sr2_1 Nb2_1 52.65(24) 103_464 . 3_554 n
Sr2_1 Sr2_1 Nb2_1 123.77(24) 103_464 . 3_564 n
Sr2_1 Sr2_1 Nb2_1 55.28(7) 103_464 . 101_464 n
Sr2_1 Sr2_1 Nb2_1 120.87(19) 103_464 . 101_564 n
Sr2_1 Sr2_1 Sr2_1 175.69(25) 103_474 . 103_564 n
Sr2_1 Sr2_1 Sr2_1 94.53(27) 103_474 . 103_574 n
Sr2_1 Sr2_1 Bi2_1 0.0 103_474 . 103_474 n
Sr2_1 Sr2_1 Bi2_1 94.53(27) 103_474 . 103_574 n
Sr2_1 Sr2_1 Ca2_1 89.781(19) 103_474 . 103_464 n
Sr2_1 Sr2_1 Ca2_1 0.0 103_474 . 103_474 n
Sr2_1 Sr2_1 Ca2_1 175.69(25) 103_474 . 103_564 n
Sr2_1 Sr2_1 Ca2_1 94.53(27) 103_474 . 103_574 n
Sr2_1 Sr2_1 Nb1_1 123.92(15) 103_474 . 4_545 n
Sr2_1 Sr2_1 Nb1_1 58.80(19) 103_474 . 4_555 n
Sr2_1 Sr2_1 Nb1_1 56.94(9) 103_474 . 102_475 n
Sr2_1 Sr2_1 Nb1_1 128.17(18) 103_474 . 102_575 n
Sr2_1 Sr2_1 Ti1_1 123.92(15) 103_474 . 4_545 n
Sr2_1 Sr2_1 Ti1_1 58.80(19) 103_474 . 4_555 n
Sr2_1 Sr2_1 Ti1_1 56.94(9) 103_474 . 102_475 n
Sr2_1 Sr2_1 Ti1_1 128.17(18) 103_474 . 102_575 n
Sr2_1 Sr2_1 Nb2_1 121.91(24) 103_474 . 3_554 n
Sr2_1 Sr2_1 Nb2_1 56.57(28) 103_474 . 3_564 n
Sr2_1 Sr2_1 Nb2_1 55.18(9) 103_474 . 101_464 n
Sr2_1 Sr2_1 Nb2_1 126.71(20) 103_474 . 101_564 n
Sr2_1 Sr2_1 Sr2_1 89.781(19) 103_564 . 103_574 n
Sr2_1 Sr2_1 Bi2_1 175.69(25) 103_564 . 103_474 n
Sr2_1 Sr2_1 Bi2_1 89.781(19) 103_564 . 103_574 n
Sr2_1 Sr2_1 Ca2_1 85.91(23) 103_564 . 103_464 n
Sr2_1 Sr2_1 Ca2_1 175.69(25) 103_564 . 103_474 n
Sr2_1 Sr2_1 Ca2_1 0.0 103_564 . 103_564 n
Sr2_1 Sr2_1 Ca2_1 89.781(19) 103_564 . 103_574 n
Sr2_1 Sr2_1 Nb1_1 53.17(17) 103_564 . 4_545 n
Sr2_1 Sr2_1 Nb1_1 124.14(14) 103_564 . 4_555 n
Sr2_1 Sr2_1 Nb1_1 120.09(18) 103_564 . 102_475 n
Sr2_1 Sr2_1 Nb1_1 54.70(8) 103_564 . 102_575 n
Sr2_1 Sr2_1 Ti1_1 53.17(17) 103_564 . 4_545 n
Sr2_1 Sr2_1 Ti1_1 124.14(14) 103_564 . 4_555 n
Sr2_1 Sr2_1 Ti1_1 120.09(18) 103_564 . 102_475 n
Sr2_1 Sr2_1 Ti1_1 54.70(8) 103_564 . 102_575 n
Sr2_1 Sr2_1 Nb2_1 55.05(26) 103_564 . 3_554 n
Sr2_1 Sr2_1 Nb2_1 126.25(23) 103_564 . 3_564 n
Sr2_1 Sr2_1 Nb2_1 121.78(19) 103_564 . 101_464 n
Sr2_1 Sr2_1 Nb2_1 56.10(8) 103_564 . 101_564 n
Sr2_1 Sr2_1 Bi2_1 94.53(27) 103_574 . 103_474 n
Sr2_1 Sr2_1 Bi2_1 0.0 103_574 . 103_574 n
Sr2_1 Sr2_1 Ca2_1 175.69(25) 103_574 . 103_464 n
Sr2_1 Sr2_1 Ca2_1 94.53(27) 103_574 . 103_474 n
Sr2_1 Sr2_1 Ca2_1 89.781(19) 103_574 . 103_564 n
Sr2_1 Sr2_1 Ca2_1 0.0 103_574 . 103_574 n
Sr2_1 Sr2_1 Nb1_1 121.74(14) 103_574 . 4_545 n
Sr2_1 Sr2_1 Nb1_1 56.58(18) 103_574 . 4_555 n
Sr2_1 Sr2_1 Nb1_1 127.38(19) 103_574 . 102_475 n
Sr2_1 Sr2_1 Nb1_1 56.05(10) 103_574 . 102_575 n
Sr2_1 Sr2_1 Ti1_1 121.74(14) 103_574 . 4_545 n
Sr2_1 Sr2_1 Ti1_1 56.58(18) 103_574 . 4_555 n
Sr2_1 Sr2_1 Ti1_1 127.38(19) 103_574 . 102_475 n
Sr2_1 Sr2_1 Ti1_1 56.05(10) 103_574 . 102_575 n
Sr2_1 Sr2_1 Nb2_1 124.40(25) 103_574 . 3_554 n
Sr2_1 Sr2_1 Nb2_1 59.15(26) 103_574 . 3_564 n
Sr2_1 Sr2_1 Nb2_1 127.64(18) 103_574 . 101_464 n
Sr2_1 Sr2_1 Nb2_1 56.19(10) 103_574 . 101_564 n
Bi2_1 Sr2_1 Bi2_1 94.53(27) 103_474 . 103_574 n
Bi2_1 Sr2_1 Ca2_1 89.781(19) 103_474 . 103_464 n
Bi2_1 Sr2_1 Ca2_1 0.0 103_474 . 103_474 n
Bi2_1 Sr2_1 Ca2_1 175.69(25) 103_474 . 103_564 n
Bi2_1 Sr2_1 Ca2_1 94.53(27) 103_474 . 103_574 n
Bi2_1 Sr2_1 Nb1_1 123.92(15) 103_474 . 4_545 n
Bi2_1 Sr2_1 Nb1_1 58.80(19) 103_474 . 4_555 n
Bi2_1 Sr2_1 Nb1_1 56.94(9) 103_474 . 102_475 n
Bi2_1 Sr2_1 Nb1_1 128.17(18) 103_474 . 102_575 n
Bi2_1 Sr2_1 Ti1_1 123.92(15) 103_474 . 4_545 n
Bi2_1 Sr2_1 Ti1_1 58.80(19) 103_474 . 4_555 n
Bi2_1 Sr2_1 Ti1_1 56.94(9) 103_474 . 102_475 n
Bi2_1 Sr2_1 Ti1_1 128.17(18) 103_474 . 102_575 n
Bi2_1 Sr2_1 Nb2_1 121.91(24) 103_474 . 3_554 n
Bi2_1 Sr2_1 Nb2_1 56.57(28) 103_474 . 3_564 n
Bi2_1 Sr2_1 Nb2_1 55.18(9) 103_474 . 101_464 n
Bi2_1 Sr2_1 Nb2_1 126.71(20) 103_474 . 101_564 n
Bi2_1 Sr2_1 Ca2_1 175.69(25) 103_574 . 103_464 n
Bi2_1 Sr2_1 Ca2_1 94.53(27) 103_574 . 103_474 n
Bi2_1 Sr2_1 Ca2_1 89.781(19) 103_574 . 103_564 n
Bi2_1 Sr2_1 Ca2_1 0.0 103_574 . 103_574 n
Bi2_1 Sr2_1 Nb1_1 121.74(14) 103_574 . 4_545 n
Bi2_1 Sr2_1 Nb1_1 56.58(18) 103_574 . 4_555 n
Bi2_1 Sr2_1 Nb1_1 127.38(19) 103_574 . 102_475 n
Bi2_1 Sr2_1 Nb1_1 56.05(10) 103_574 . 102_575 n
Bi2_1 Sr2_1 Ti1_1 121.74(14) 103_574 . 4_545 n
Bi2_1 Sr2_1 Ti1_1 56.58(18) 103_574 . 4_555 n
Bi2_1 Sr2_1 Ti1_1 127.38(19) 103_574 . 102_475 n
Bi2_1 Sr2_1 Ti1_1 56.05(10) 103_574 . 102_575 n
Bi2_1 Sr2_1 Nb2_1 124.40(25) 103_574 . 3_554 n
Bi2_1 Sr2_1 Nb2_1 59.15(26) 103_574 . 3_564 n
Bi2_1 Sr2_1 Nb2_1 127.64(18) 103_574 . 101_464 n
Bi2_1 Sr2_1 Nb2_1 56.19(10) 103_574 . 101_564 n
Ca2_1 Sr2_1 Ca2_1 89.781(19) 103_464 . 103_474 n
Ca2_1 Sr2_1 Ca2_1 85.91(23) 103_464 . 103_564 n
Ca2_1 Sr2_1 Ca2_1 175.69(25) 103_464 . 103_574 n
Ca2_1 Sr2_1 Nb1_1 55.27(17) 103_464 . 4_545 n
Ca2_1 Sr2_1 Nb1_1 126.27(13) 103_464 . 4_555 n
Ca2_1 Sr2_1 Nb1_1 55.40(10) 103_464 . 102_475 n
Ca2_1 Sr2_1 Nb1_1 120.91(19) 103_464 . 102_575 n
Ca2_1 Sr2_1 Ti1_1 55.27(17) 103_464 . 4_545 n
Ca2_1 Sr2_1 Ti1_1 126.27(13) 103_464 . 4_555 n
Ca2_1 Sr2_1 Ti1_1 55.40(10) 103_464 . 102_475 n
Ca2_1 Sr2_1 Ti1_1 120.91(19) 103_464 . 102_575 n
Ca2_1 Sr2_1 Nb2_1 52.65(24) 103_464 . 3_554 n
Ca2_1 Sr2_1 Nb2_1 123.77(24) 103_464 . 3_564 n
Ca2_1 Sr2_1 Nb2_1 55.28(7) 103_464 . 101_464 n
Ca2_1 Sr2_1 Nb2_1 120.87(19) 103_464 . 101_564 n
Ca2_1 Sr2_1 Ca2_1 175.69(25) 103_474 . 103_564 n
Ca2_1 Sr2_1 Ca2_1 94.53(27) 103_474 . 103_574 n
Ca2_1 Sr2_1 Nb1_1 123.92(15) 103_474 . 4_545 n
Ca2_1 Sr2_1 Nb1_1 58.80(19) 103_474 . 4_555 n
Ca2_1 Sr2_1 Nb1_1 56.94(9) 103_474 . 102_475 n
Ca2_1 Sr2_1 Nb1_1 128.17(18) 103_474 . 102_575 n
Ca2_1 Sr2_1 Ti1_1 123.92(15) 103_474 . 4_545 n
Ca2_1 Sr2_1 Ti1_1 58.80(19) 103_474 . 4_555 n
Ca2_1 Sr2_1 Ti1_1 56.94(9) 103_474 . 102_475 n
Ca2_1 Sr2_1 Ti1_1 128.17(18) 103_474 . 102_575 n
Ca2_1 Sr2_1 Nb2_1 121.91(24) 103_474 . 3_554 n
Ca2_1 Sr2_1 Nb2_1 56.57(28) 103_474 . 3_564 n
Ca2_1 Sr2_1 Nb2_1 55.18(9) 103_474 . 101_464 n
Ca2_1 Sr2_1 Nb2_1 126.71(20) 103_474 . 101_564 n
Ca2_1 Sr2_1 Ca2_1 89.781(19) 103_564 . 103_574 n
Ca2_1 Sr2_1 Nb1_1 53.17(17) 103_564 . 4_545 n
Ca2_1 Sr2_1 Nb1_1 124.14(14) 103_564 . 4_555 n
Ca2_1 Sr2_1 Nb1_1 120.09(18) 103_564 . 102_475 n
Ca2_1 Sr2_1 Nb1_1 54.70(8) 103_564 . 102_575 n
Ca2_1 Sr2_1 Ti1_1 53.17(17) 103_564 . 4_545 n
Ca2_1 Sr2_1 Ti1_1 124.14(14) 103_564 . 4_555 n
Ca2_1 Sr2_1 Ti1_1 120.09(18) 103_564 . 102_475 n
Ca2_1 Sr2_1 Ti1_1 54.70(8) 103_564 . 102_575 n
Ca2_1 Sr2_1 Nb2_1 55.05(26) 103_564 . 3_554 n
Ca2_1 Sr2_1 Nb2_1 126.25(23) 103_564 . 3_564 n
Ca2_1 Sr2_1 Nb2_1 121.78(19) 103_564 . 101_464 n
Ca2_1 Sr2_1 Nb2_1 56.10(8) 103_564 . 101_564 n
Ca2_1 Sr2_1 Nb1_1 121.74(14) 103_574 . 4_545 n
Ca2_1 Sr2_1 Nb1_1 56.58(18) 103_574 . 4_555 n
Ca2_1 Sr2_1 Nb1_1 127.38(19) 103_574 . 102_475 n
Ca2_1 Sr2_1 Nb1_1 56.05(10) 103_574 . 102_575 n
Ca2_1 Sr2_1 Ti1_1 121.74(14) 103_574 . 4_545 n
Ca2_1 Sr2_1 Ti1_1 56.58(18) 103_574 . 4_555 n
Ca2_1 Sr2_1 Ti1_1 127.38(19) 103_574 . 102_475 n
Ca2_1 Sr2_1 Ti1_1 56.05(10) 103_574 . 102_575 n
Ca2_1 Sr2_1 Nb2_1 124.40(25) 103_574 . 3_554 n
Ca2_1 Sr2_1 Nb2_1 59.15(26) 103_574 . 3_564 n
Ca2_1 Sr2_1 Nb2_1 127.64(18) 103_574 . 101_464 n
Ca2_1 Sr2_1 Nb2_1 56.19(10) 103_574 . 101_564 n
Nb1_1 Sr2_1 Nb1_1 104.97(6) 4_545 . 4_555 n
Nb1_1 Sr2_1 Nb1_1 66.98(15) 4_545 . 102_475 n
Nb1_1 Sr2_1 Nb1_1 65.70(13) 4_545 . 102_575 n
Nb1_1 Sr2_1 Ti1_1 0.0 4_545 . 4_545 n
Nb1_1 Sr2_1 Ti1_1 104.97(6) 4_545 . 4_555 n
Nb1_1 Sr2_1 Ti1_1 66.98(15) 4_545 . 102_475 n
Nb1_1 Sr2_1 Ti1_1 65.70(13) 4_545 . 102_575 n
Nb1_1 Sr2_1 Nb2_1 73.31(14) 4_545 . 3_554 n
Nb1_1 Sr2_1 Nb2_1 178.59(16) 4_545 . 3_564 n
Nb1_1 Sr2_1 Nb2_1 110.55(21) 4_545 . 101_464 n
Nb1_1 Sr2_1 Nb2_1 109.27(23) 4_545 . 101_564 n
Nb1_1 Sr2_1 Nb1_1 70.88(13) 4_555 . 102_475 n
Nb1_1 Sr2_1 Nb1_1 69.44(15) 4_555 . 102_575 n
Nb1_1 Sr2_1 Ti1_1 104.97(6) 4_555 . 4_545 n
Nb1_1 Sr2_1 Ti1_1 0.0 4_555 . 4_555 n
Nb1_1 Sr2_1 Ti1_1 70.88(13) 4_555 . 102_475 n
Nb1_1 Sr2_1 Ti1_1 69.44(15) 4_555 . 102_575 n
Nb1_1 Sr2_1 Nb2_1 178.27(14) 4_555 . 3_554 n
Nb1_1 Sr2_1 Nb2_1 76.43(14) 4_555 . 3_564 n
Nb1_1 Sr2_1 Nb2_1 113.98(23) 4_555 . 101_464 n
Nb1_1 Sr2_1 Nb2_1 112.76(23) 4_555 . 101_564 n
Nb1_1 Sr2_1 Nb1_1 104.89(6) 102_475 . 102_575 n
Nb1_1 Sr2_1 Ti1_1 66.98(15) 102_475 . 4_545 n
Nb1_1 Sr2_1 Ti1_1 70.88(13) 102_475 . 4_555 n
Nb1_1 Sr2_1 Ti1_1 0.0 102_475 . 102_475 n
Nb1_1 Sr2_1 Ti1_1 104.89(6) 102_475 . 102_575 n
Nb1_1 Sr2_1 Nb2_1 108.05(28) 102_475 . 3_554 n
Nb1_1 Sr2_1 Nb2_1 113.51(30) 102_475 . 3_564 n
Nb1_1 Sr2_1 Nb2_1 74.61(22) 102_475 . 101_464 n
Nb1_1 Sr2_1 Nb2_1 175.65(21) 102_475 . 101_564 n
Nb1_1 Sr2_1 Ti1_1 65.70(13) 102_575 . 4_545 n
Nb1_1 Sr2_1 Ti1_1 69.44(15) 102_575 . 4_555 n
Nb1_1 Sr2_1 Ti1_1 104.89(6) 102_575 . 102_475 n
Nb1_1 Sr2_1 Ti1_1 0.0 102_575 . 102_575 n
Nb1_1 Sr2_1 Nb2_1 109.75(28) 102_575 . 3_554 n
Nb1_1 Sr2_1 Nb2_1 115.20(30) 102_575 . 3_564 n
Nb1_1 Sr2_1 Nb2_1 175.80(20) 102_575 . 101_464 n
Nb1_1 Sr2_1 Nb2_1 74.83(23) 102_575 . 101_564 n
Ti1_1 Sr2_1 Ti1_1 104.97(6) 4_545 . 4_555 n
Ti1_1 Sr2_1 Ti1_1 66.98(15) 4_545 . 102_475 n
Ti1_1 Sr2_1 Ti1_1 65.70(13) 4_545 . 102_575 n
Ti1_1 Sr2_1 Nb2_1 73.31(14) 4_545 . 3_554 n
Ti1_1 Sr2_1 Nb2_1 178.59(16) 4_545 . 3_564 n
Ti1_1 Sr2_1 Nb2_1 110.55(21) 4_545 . 101_464 n
Ti1_1 Sr2_1 Nb2_1 109.27(23) 4_545 . 101_564 n
Ti1_1 Sr2_1 Ti1_1 70.88(13) 4_555 . 102_475 n
Ti1_1 Sr2_1 Ti1_1 69.44(15) 4_555 . 102_575 n
Ti1_1 Sr2_1 Nb2_1 178.27(14) 4_555 . 3_554 n
Ti1_1 Sr2_1 Nb2_1 76.43(14) 4_555 . 3_564 n
Ti1_1 Sr2_1 Nb2_1 113.98(23) 4_555 . 101_464 n
Ti1_1 Sr2_1 Nb2_1 112.76(23) 4_555 . 101_564 n
Ti1_1 Sr2_1 Ti1_1 104.89(6) 102_475 . 102_575 n
Ti1_1 Sr2_1 Nb2_1 108.05(28) 102_475 . 3_554 n
Ti1_1 Sr2_1 Nb2_1 113.51(30) 102_475 . 3_564 n
Ti1_1 Sr2_1 Nb2_1 74.61(22) 102_475 . 101_464 n
Ti1_1 Sr2_1 Nb2_1 175.65(21) 102_475 . 101_564 n
Ti1_1 Sr2_1 Nb2_1 109.75(28) 102_575 . 3_554 n
Ti1_1 Sr2_1 Nb2_1 115.20(30) 102_575 . 3_564 n
Ti1_1 Sr2_1 Nb2_1 175.80(20) 102_575 . 101_464 n
Ti1_1 Sr2_1 Nb2_1 74.83(23) 102_575 . 101_564 n
Nb2_1 Sr2_1 Nb2_1 105.29(5) 3_554 . 3_564 n
Nb2_1 Sr2_1 Nb2_1 66.76(15) 3_554 . 101_464 n
Nb2_1 Sr2_1 Nb2_1 68.24(15) 3_554 . 101_564 n
Nb2_1 Sr2_1 Nb2_1 68.52(17) 3_564 . 101_464 n
Nb2_1 Sr2_1 Nb2_1 70.18(16) 3_564 . 101_564 n
Nb2_1 Sr2_1 Nb2_1 105.34(5) 101_464 . 101_564 n
Sr2_1 Bi2_1 Sr2_1 94.53(27) 103_474 . 103_574 n
Sr2_1 Bi2_1 O1 93.33(26) 103_474 . 103_464 n
Sr2_1 Bi2_1 O5 46.50(16) 103_474 . 103_464 n
Sr2_1 Bi2_1 O6 138.59(13) 103_474 . 2_566 n
Sr2_1 Bi2_1 O1 53.51(14) 103_574 . 103_464 n
Sr2_1 Bi2_1 O5 92.45(28) 103_574 . 103_464 n
Sr2_1 Bi2_1 O6 90.76(18) 103_574 . 2_566 n
O1 Bi2_1 O5 128.03(30) 103_464 . 103_464 n
O1 Bi2_1 O6 121.87(31) 103_464 . 2_566 n
O5 Bi2_1 O6 92.31(20) 103_464 . 2_566 n
Sr2_1 Ca2_1 Sr2_1 89.781(19) 103_464 . 103_474 n
Sr2_1 Ca2_1 Sr2_1 85.91(23) 103_464 . 103_564 n
Sr2_1 Ca2_1 Sr2_1 175.69(25) 103_464 . 103_574 n
Sr2_1 Ca2_1 Ca2_1 89.781(19) 103_464 . 103_474 n
Sr2_1 Ca2_1 Ca2_1 175.69(25) 103_464 . 103_574 n
Sr2_1 Ca2_1 Nb1_1 126.27(13) 103_464 . 4_555 n
Sr2_1 Ca2_1 Nb1_1 55.40(10) 103_464 . 102_475 n
Sr2_1 Ca2_1 Ti1_1 126.27(13) 103_464 . 4_555 n
Sr2_1 Ca2_1 Ti1_1 55.40(10) 103_464 . 102_475 n
Sr2_1 Ca2_1 Nb2_1 123.77(24) 103_464 . 3_564 n
Sr2_1 Ca2_1 Nb2_1 120.87(19) 103_464 . 101_564 n
Sr2_1 Ca2_1 Ti2_1 123.77(24) 103_464 . 3_564 n
Sr2_1 Ca2_1 Ti2_1 120.87(19) 103_464 . 101_564 n
Sr2_1 Ca2_1 O1 126.32(15) 103_464 . 103_464 n
Sr2_1 Ca2_1 O1 87.53(25) 103_464 . 104_454 n
Sr2_1 Ca2_1 O3 42.41(24) 103_464 . 4_545 n
Sr2_1 Ca2_1 O3 136.27(23) 103_464 . 4_555 n
Sr2_1 Ca2_1 O3 42.27(16) 103_464 . 102_475 n
Sr2_1 Ca2_1 O3 127.86(28) 103_464 . 102_575 n
Sr2_1 Ca2_1 O5 135.83(15) 103_464 . 1_565 n
Sr2_1 Ca2_1 O5 90.52(21) 103_464 . 103_464 n
Sr2_1 Ca2_1 O6 85.99(27) 103_464 . 2_566 n
Sr2_1 Ca2_1 O6 39.12(15) 103_464 . 104_455 n
Sr2_1 Ca2_1 Sr2_1 175.69(25) 103_474 . 103_564 n
Sr2_1 Ca2_1 Sr2_1 94.53(27) 103_474 . 103_574 n
Sr2_1 Ca2_1 Ca2_1 0.0 103_474 . 103_474 n
Sr2_1 Ca2_1 Ca2_1 94.53(27) 103_474 . 103_574 n
Sr2_1 Ca2_1 Nb1_1 58.80(19) 103_474 . 4_555 n
Sr2_1 Ca2_1 Nb1_1 56.94(9) 103_474 . 102_475 n
Sr2_1 Ca2_1 Ti1_1 58.80(19) 103_474 . 4_555 n
Sr2_1 Ca2_1 Ti1_1 56.94(9) 103_474 . 102_475 n
Sr2_1 Ca2_1 Nb2_1 56.57(28) 103_474 . 3_564 n
Sr2_1 Ca2_1 Nb2_1 126.71(20) 103_474 . 101_564 n
Sr2_1 Ca2_1 Ti2_1 56.57(28) 103_474 . 3_564 n
Sr2_1 Ca2_1 Ti2_1 126.71(20) 103_474 . 101_564 n
Sr2_1 Ca2_1 O1 93.33(26) 103_474 . 103_464 n
Sr2_1 Ca2_1 O1 128.56(14) 103_474 . 104_454 n
Sr2_1 Ca2_1 O3 131.96(25) 103_474 . 4_545 n
Sr2_1 Ca2_1 O3 46.71(24) 103_474 . 4_555 n
Sr2_1 Ca2_1 O3 47.73(16) 103_474 . 102_475 n
Sr2_1 Ca2_1 O3 142.12(29) 103_474 . 102_575 n
Sr2_1 Ca2_1 O5 93.90(27) 103_474 . 1_565 n
Sr2_1 Ca2_1 O5 46.50(16) 103_474 . 103_464 n
Sr2_1 Ca2_1 O6 138.59(13) 103_474 . 2_566 n
Sr2_1 Ca2_1 O6 88.94(18) 103_474 . 104_455 n
Sr2_1 Ca2_1 Sr2_1 89.781(19) 103_564 . 103_574 n
Sr2_1 Ca2_1 Ca2_1 175.69(25) 103_564 . 103_474 n
Sr2_1 Ca2_1 Ca2_1 89.781(19) 103_564 . 103_574 n
Sr2_1 Ca2_1 Nb1_1 124.14(14) 103_564 . 4_555 n
Sr2_1 Ca2_1 Nb1_1 120.09(18) 103_564 . 102_475 n
Sr2_1 Ca2_1 Ti1_1 124.14(14) 103_564 . 4_555 n
Sr2_1 Ca2_1 Ti1_1 120.09(18) 103_564 . 102_475 n
Sr2_1 Ca2_1 Nb2_1 126.25(23) 103_564 . 3_564 n
Sr2_1 Ca2_1 Nb2_1 56.10(8) 103_564 . 101_564 n
Sr2_1 Ca2_1 Ti2_1 126.25(23) 103_564 . 3_564 n
Sr2_1 Ca2_1 Ti2_1 56.10(8) 103_564 . 101_564 n
Sr2_1 Ca2_1 O1 89.23(19) 103_564 . 103_464 n
Sr2_1 Ca2_1 O1 51.32(14) 103_564 . 104_454 n
Sr2_1 Ca2_1 O3 43.75(23) 103_564 . 4_545 n
Sr2_1 Ca2_1 O3 137.58(24) 103_564 . 4_555 n
Sr2_1 Ca2_1 O3 127.98(28) 103_564 . 102_475 n
Sr2_1 Ca2_1 O3 42.17(15) 103_564 . 102_575 n
Sr2_1 Ca2_1 O5 89.20(20) 103_564 . 1_565 n
Sr2_1 Ca2_1 O5 133.42(17) 103_564 . 103_464 n
Sr2_1 Ca2_1 O6 41.12(14) 103_564 . 2_566 n
Sr2_1 Ca2_1 O6 87.71(24) 103_564 . 104_455 n
Sr2_1 Ca2_1 Ca2_1 94.53(27) 103_574 . 103_474 n
Sr2_1 Ca2_1 Ca2_1 0.0 103_574 . 103_574 n
Sr2_1 Ca2_1 Nb1_1 56.58(18) 103_574 . 4_555 n
Sr2_1 Ca2_1 Nb1_1 127.38(19) 103_574 . 102_475 n
Sr2_1 Ca2_1 Ti1_1 56.58(18) 103_574 . 4_555 n
Sr2_1 Ca2_1 Ti1_1 127.38(19) 103_574 . 102_475 n
Sr2_1 Ca2_1 Nb2_1 59.15(26) 103_574 . 3_564 n
Sr2_1 Ca2_1 Nb2_1 56.19(10) 103_574 . 101_564 n
Sr2_1 Ca2_1 Ti2_1 59.15(26) 103_574 . 3_564 n
Sr2_1 Ca2_1 Ti2_1 56.19(10) 103_574 . 101_564 n
Sr2_1 Ca2_1 O1 53.51(14) 103_574 . 103_464 n
Sr2_1 Ca2_1 O1 89.78(19) 103_574 . 104_454 n
Sr2_1 Ca2_1 O3 133.30(24) 103_574 . 4_545 n
Sr2_1 Ca2_1 O3 48.02(25) 103_574 . 4_555 n
Sr2_1 Ca2_1 O3 142.02(29) 103_574 . 102_475 n
Sr2_1 Ca2_1 O3 47.84(15) 103_574 . 102_575 n
Sr2_1 Ca2_1 O5 43.93(14) 103_574 . 1_565 n
Sr2_1 Ca2_1 O5 92.45(28) 103_574 . 103_464 n
Sr2_1 Ca2_1 O6 90.76(18) 103_574 . 2_566 n
Sr2_1 Ca2_1 O6 140.79(14) 103_574 . 104_455 n
Ca2_1 Ca2_1 Ca2_1 94.53(27) 103_474 . 103_574 n
Ca2_1 Ca2_1 Nb1_1 58.80(19) 103_474 . 4_555 n
Ca2_1 Ca2_1 Nb1_1 56.94(9) 103_474 . 102_475 n
Ca2_1 Ca2_1 Ti1_1 58.80(19) 103_474 . 4_555 n
Ca2_1 Ca2_1 Ti1_1 56.94(9) 103_474 . 102_475 n
Ca2_1 Ca2_1 Nb2_1 56.57(28) 103_474 . 3_564 n
Ca2_1 Ca2_1 Nb2_1 126.71(20) 103_474 . 101_564 n
Ca2_1 Ca2_1 Ti2_1 56.57(28) 103_474 . 3_564 n
Ca2_1 Ca2_1 Ti2_1 126.71(20) 103_474 . 101_564 n
Ca2_1 Ca2_1 O1 93.33(26) 103_474 . 103_464 n
Ca2_1 Ca2_1 O1 128.56(14) 103_474 . 104_454 n
Ca2_1 Ca2_1 O3 131.96(25) 103_474 . 4_545 n
Ca2_1 Ca2_1 O3 46.71(24) 103_474 . 4_555 n
Ca2_1 Ca2_1 O3 47.73(16) 103_474 . 102_475 n
Ca2_1 Ca2_1 O3 142.12(29) 103_474 . 102_575 n
Ca2_1 Ca2_1 O5 93.90(27) 103_474 . 1_565 n
Ca2_1 Ca2_1 O5 46.50(16) 103_474 . 103_464 n
Ca2_1 Ca2_1 O6 138.59(13) 103_474 . 2_566 n
Ca2_1 Ca2_1 O6 88.94(18) 103_474 . 104_455 n
Ca2_1 Ca2_1 Nb1_1 56.58(18) 103_574 . 4_555 n
Ca2_1 Ca2_1 Nb1_1 127.38(19) 103_574 . 102_475 n
Ca2_1 Ca2_1 Ti1_1 56.58(18) 103_574 . 4_555 n
Ca2_1 Ca2_1 Ti1_1 127.38(19) 103_574 . 102_475 n
Ca2_1 Ca2_1 Nb2_1 59.15(26) 103_574 . 3_564 n
Ca2_1 Ca2_1 Nb2_1 56.19(10) 103_574 . 101_564 n
Ca2_1 Ca2_1 Ti2_1 59.15(26) 103_574 . 3_564 n
Ca2_1 Ca2_1 Ti2_1 56.19(10) 103_574 . 101_564 n
Ca2_1 Ca2_1 O1 53.51(14) 103_574 . 103_464 n
Ca2_1 Ca2_1 O1 89.78(19) 103_574 . 104_454 n
Ca2_1 Ca2_1 O3 133.30(24) 103_574 . 4_545 n
Ca2_1 Ca2_1 O3 48.02(25) 103_574 . 4_555 n
Ca2_1 Ca2_1 O3 142.02(29) 103_574 . 102_475 n
Ca2_1 Ca2_1 O3 47.84(15) 103_574 . 102_575 n
Ca2_1 Ca2_1 O5 43.93(14) 103_574 . 1_565 n
Ca2_1 Ca2_1 O5 92.45(28) 103_574 . 103_464 n
Ca2_1 Ca2_1 O6 90.76(18) 103_574 . 2_566 n
Ca2_1 Ca2_1 O6 140.79(14) 103_574 . 104_455 n
Nb1_1 Ca2_1 Nb1_1 70.88(13) 4_555 . 102_475 n
Nb1_1 Ca2_1 Ti1_1 0.0 4_555 . 4_555 n
Nb1_1 Ca2_1 Ti1_1 70.88(13) 4_555 . 102_475 n
Nb1_1 Ca2_1 Nb2_1 76.43(14) 4_555 . 3_564 n
Nb1_1 Ca2_1 Nb2_1 112.76(23) 4_555 . 101_564 n
Nb1_1 Ca2_1 Ti2_1 76.43(14) 4_555 . 3_564 n
Nb1_1 Ca2_1 Ti2_1 112.76(23) 4_555 . 101_564 n
Nb1_1 Ca2_1 O1 100.00(22) 4_555 . 103_464 n
Nb1_1 Ca2_1 O1 146.17(29) 4_555 . 104_454 n
Nb1_1 Ca2_1 O3 145.61(11) 4_555 . 4_545 n
Nb1_1 Ca2_1 O3 41.61(11) 4_555 . 4_555 n
Nb1_1 Ca2_1 O3 97.31(23) 4_555 . 102_475 n
Nb1_1 Ca2_1 O3 94.89(22) 4_555 . 102_575 n
Nb1_1 Ca2_1 O5 35.16(21) 4_555 . 1_565 n
Nb1_1 Ca2_1 O5 35.88(21) 4_555 . 103_464 n
Nb1_1 Ca2_1 O6 91.54(20) 4_555 . 2_566 n
Nb1_1 Ca2_1 O6 93.59(18) 4_555 . 104_455 n
Nb1_1 Ca2_1 Ti1_1 70.88(13) 102_475 . 4_555 n
Nb1_1 Ca2_1 Ti1_1 0.0 102_475 . 102_475 n
Nb1_1 Ca2_1 Nb2_1 113.51(30) 102_475 . 3_564 n
Nb1_1 Ca2_1 Nb2_1 175.65(21) 102_475 . 101_564 n
Nb1_1 Ca2_1 Ti2_1 113.51(30) 102_475 . 3_564 n
Nb1_1 Ca2_1 Ti2_1 175.65(21) 102_475 . 101_564 n
Nb1_1 Ca2_1 O1 149.74(28) 102_475 . 103_464 n
Nb1_1 Ca2_1 O1 142.84(28) 102_475 . 104_454 n
Nb1_1 Ca2_1 O3 89.12(21) 102_475 . 4_545 n
Nb1_1 Ca2_1 O3 94.28(21) 102_475 . 4_555 n
Nb1_1 Ca2_1 O3 41.76(11) 102_475 . 102_475 n
Nb1_1 Ca2_1 O3 144.59(12) 102_475 . 102_575 n
Nb1_1 Ca2_1 O5 90.79(14) 102_475 . 1_565 n
Nb1_1 Ca2_1 O5 35.18(22) 102_475 . 103_464 n
Nb1_1 Ca2_1 O6 87.78(14) 102_475 . 2_566 n
Nb1_1 Ca2_1 O6 32.96(18) 102_475 . 104_455 n
Ti1_1 Ca2_1 Ti1_1 70.88(13) 4_555 . 102_475 n
Ti1_1 Ca2_1 Nb2_1 76.43(14) 4_555 . 3_564 n
Ti1_1 Ca2_1 Nb2_1 112.76(23) 4_555 . 101_564 n
Ti1_1 Ca2_1 Ti2_1 76.43(14) 4_555 . 3_564 n
Ti1_1 Ca2_1 Ti2_1 112.76(23) 4_555 . 101_564 n
Ti1_1 Ca2_1 O1 100.00(22) 4_555 . 103_464 n
Ti1_1 Ca2_1 O1 146.17(29) 4_555 . 104_454 n
Ti1_1 Ca2_1 O3 145.61(11) 4_555 . 4_545 n
Ti1_1 Ca2_1 O3 41.61(11) 4_555 . 4_555 n
Ti1_1 Ca2_1 O3 97.31(23) 4_555 . 102_475 n
Ti1_1 Ca2_1 O3 94.89(22) 4_555 . 102_575 n
Ti1_1 Ca2_1 O5 35.16(21) 4_555 . 1_565 n
Ti1_1 Ca2_1 O5 35.88(21) 4_555 . 103_464 n
Ti1_1 Ca2_1 O6 91.54(20) 4_555 . 2_566 n
Ti1_1 Ca2_1 O6 93.59(18) 4_555 . 104_455 n
Ti1_1 Ca2_1 Nb2_1 113.51(30) 102_475 . 3_564 n
Ti1_1 Ca2_1 Nb2_1 175.65(21) 102_475 . 101_564 n
Ti1_1 Ca2_1 Ti2_1 113.51(30) 102_475 . 3_564 n
Ti1_1 Ca2_1 Ti2_1 175.65(21) 102_475 . 101_564 n
Ti1_1 Ca2_1 O1 149.74(28) 102_475 . 103_464 n
Ti1_1 Ca2_1 O1 142.84(28) 102_475 . 104_454 n
Ti1_1 Ca2_1 O3 89.12(21) 102_475 . 4_545 n
Ti1_1 Ca2_1 O3 94.28(21) 102_475 . 4_555 n
Ti1_1 Ca2_1 O3 41.76(11) 102_475 . 102_475 n
Ti1_1 Ca2_1 O3 144.59(12) 102_475 . 102_575 n
Ti1_1 Ca2_1 O5 90.79(14) 102_475 . 1_565 n
Ti1_1 Ca2_1 O5 35.18(22) 102_475 . 103_464 n
Ti1_1 Ca2_1 O6 87.78(14) 102_475 . 2_566 n
Ti1_1 Ca2_1 O6 32.96(18) 102_475 . 104_455 n
Nb2_1 Ca2_1 Nb2_1 70.18(16) 3_564 . 101_564 n
Nb2_1 Ca2_1 Ti2_1 0.0 3_564 . 3_564 n
Nb2_1 Ca2_1 Ti2_1 70.18(16) 3_564 . 101_564 n
Nb2_1 Ca2_1 O1 37.14(26) 3_564 . 103_464 n
Nb2_1 Ca2_1 O1 83.36(17) 3_564 . 104_454 n
Nb2_1 Ca2_1 O3 137.95(9) 3_564 . 4_545 n
Nb2_1 Ca2_1 O3 34.82(7) 3_564 . 4_555 n
Nb2_1 Ca2_1 O3 90.15(32) 3_564 . 102_475 n
Nb2_1 Ca2_1 O3 93.15(30) 3_564 . 102_575 n
Nb2_1 Ca2_1 O5 93.89(26) 3_564 . 1_565 n
Nb2_1 Ca2_1 O5 93.68(28) 3_564 . 103_464 n
Nb2_1 Ca2_1 O6 149.5(4) 3_564 . 2_566 n
Nb2_1 Ca2_1 O6 144.5(4) 3_564 . 104_455 n
Nb2_1 Ca2_1 Ti2_1 70.18(16) 101_564 . 3_564 n
Nb2_1 Ca2_1 Ti2_1 0.0 101_564 . 101_564 n
Nb2_1 Ca2_1 O1 33.51(20) 101_564 . 103_464 n
Nb2_1 Ca2_1 O1 33.73(20) 101_564 . 104_454 n
Nb2_1 Ca2_1 O3 86.54(19) 101_564 . 4_545 n
Nb2_1 Ca2_1 O3 90.07(19) 101_564 . 4_555 n
Nb2_1 Ca2_1 O3 137.79(18) 101_564 . 102_475 n
Nb2_1 Ca2_1 O3 34.64(17) 101_564 . 102_575 n
Nb2_1 Ca2_1 O5 91.24(25) 101_564 . 1_565 n
Nb2_1 Ca2_1 O5 148.61(31) 101_564 . 103_464 n
Nb2_1 Ca2_1 O6 89.72(23) 101_564 . 2_566 n
Nb2_1 Ca2_1 O6 142.84(26) 101_564 . 104_455 n
Ti2_1 Ca2_1 Ti2_1 70.18(16) 3_564 . 101_564 n
Ti2_1 Ca2_1 O1 37.14(26) 3_564 . 103_464 n
Ti2_1 Ca2_1 O1 83.36(17) 3_564 . 104_454 n
Ti2_1 Ca2_1 O3 137.95(9) 3_564 . 4_545 n
Ti2_1 Ca2_1 O3 34.82(7) 3_564 . 4_555 n
Ti2_1 Ca2_1 O3 90.15(32) 3_564 . 102_475 n
Ti2_1 Ca2_1 O3 93.15(30) 3_564 . 102_575 n
Ti2_1 Ca2_1 O5 93.89(26) 3_564 . 1_565 n
Ti2_1 Ca2_1 O5 93.68(28) 3_564 . 103_464 n
Ti2_1 Ca2_1 O6 149.5(4) 3_564 . 2_566 n
Ti2_1 Ca2_1 O6 144.5(4) 3_564 . 104_455 n
Ti2_1 Ca2_1 O1 33.51(20) 101_564 . 103_464 n
Ti2_1 Ca2_1 O1 33.73(20) 101_564 . 104_454 n
Ti2_1 Ca2_1 O3 86.54(19) 101_564 . 4_545 n
Ti2_1 Ca2_1 O3 90.07(19) 101_564 . 4_555 n
Ti2_1 Ca2_1 O3 137.79(18) 101_564 . 102_475 n
Ti2_1 Ca2_1 O3 34.64(17) 101_564 . 102_575 n
Ti2_1 Ca2_1 O5 91.24(25) 101_564 . 1_565 n
Ti2_1 Ca2_1 O5 148.61(31) 101_564 . 103_464 n
Ti2_1 Ca2_1 O6 89.72(23) 101_564 . 2_566 n
Ti2_1 Ca2_1 O6 142.84(26) 101_564 . 104_455 n
O1 Ca2_1 O1 50.44(25) 103_464 . 104_454 n
O1 Ca2_1 O3 110.42(23) 103_464 . 4_545 n
O1 Ca2_1 O3 63.94(17) 103_464 . 4_555 n
O1 Ca2_1 O3 115.22(22) 103_464 . 102_475 n
O1 Ca2_1 O3 62.73(21) 103_464 . 102_575 n
O1 Ca2_1 O5 97.42(25) 103_464 . 1_565 n
O1 Ca2_1 O5 128.03(30) 103_464 . 103_464 n
O1 Ca2_1 O6 121.87(31) 103_464 . 2_566 n
O1 Ca2_1 O6 165.32(24) 103_464 . 104_455 n
O1 Ca2_1 O3 60.01(18) 104_454 . 4_545 n
O1 Ca2_1 O3 114.33(21) 104_454 . 4_555 n
O1 Ca2_1 O3 109.73(24) 104_454 . 102_475 n
O1 Ca2_1 O3 59.11(20) 104_454 . 102_575 n
O1 Ca2_1 O5 122.12(32) 104_454 . 1_565 n
O1 Ca2_1 O5 174.73(28) 104_454 . 103_464 n
O1 Ca2_1 O6 92.44(23) 104_454 . 2_566 n
O1 Ca2_1 O6 117.94(29) 104_454 . 104_455 n
O3 Ca2_1 O3 172.70(12) 4_545 . 4_555 n
O3 Ca2_1 O3 84.23(25) 4_545 . 102_475 n
O3 Ca2_1 O3 85.45(29) 4_545 . 102_575 n
O3 Ca2_1 O5 121.98(30) 4_545 . 1_565 n
O3 Ca2_1 O5 120.99(31) 4_545 . 103_464 n
O3 Ca2_1 O6 59.09(24) 4_545 . 2_566 n
O3 Ca2_1 O6 58.50(22) 4_545 . 104_455 n
O3 Ca2_1 O3 94.00(31) 4_555 . 102_475 n
O3 Ca2_1 O3 95.42(27) 4_555 . 102_575 n
O3 Ca2_1 O5 64.50(21) 4_555 . 1_565 n
O3 Ca2_1 O5 64.18(21) 4_555 . 103_464 n
O3 Ca2_1 O6 127.42(27) 4_555 . 2_566 n
O3 Ca2_1 O6 126.09(26) 4_555 . 104_455 n
O3 Ca2_1 O3 167.80(32) 102_475 . 102_575 n
O3 Ca2_1 O5 128.12(24) 102_475 . 1_565 n
O3 Ca2_1 O5 65.81(24) 102_475 . 103_464 n
O3 Ca2_1 O6 119.43(25) 102_475 . 2_566 n
O3 Ca2_1 O6 56.93(19) 102_475 . 104_455 n
O3 Ca2_1 O5 63.39(20) 102_575 . 1_565 n
O3 Ca2_1 O5 125.59(23) 102_575 . 103_464 n
O3 Ca2_1 O6 59.60(19) 102_575 . 2_566 n
O3 Ca2_1 O6 121.88(24) 102_575 . 104_455 n
O5 Ca2_1 O5 62.31(11) 1_565 . 103_464 n
O5 Ca2_1 O6 62.94(18) 1_565 . 2_566 n
O5 Ca2_1 O6 96.89(18) 1_565 . 104_455 n
O5 Ca2_1 O6 92.31(20) 103_464 . 2_566 n
O5 Ca2_1 O6 62.55(18) 103_464 . 104_455 n
O6 Ca2_1 O6 62.79(11) 2_566 . 104_455 n
Sr2_1 Nb1_1 Sr2_1 104.97(6) 4_545 . 4_555 n
Sr2_1 Nb1_1 Sr2_1 65.16(14) 4_545 . 102_475 n
Sr2_1 Nb1_1 Sr2_1 66.48(15) 4_545 . 102_575 n
Sr2_1 Nb1_1 Ca2_1 0.0 4_545 . 4_545 n
Sr2_1 Nb1_1 Ca2_1 66.48(15) 4_545 . 102_575 n
Sr2_1 Nb1_1 O3 54.06(22) 4_545 . 1_555 n
Sr2_1 Nb1_1 O4 130.23(31) 4_545 . 1_455 n
Sr2_1 Nb1_1 O5 52.45(23) 4_545 . 4_555 n
Sr2_1 Nb1_1 O5 49.13(18) 4_545 . 102_465 n
Sr2_1 Nb1_1 O6 116.67(27) 4_545 . 3_564 n
Sr2_1 Nb1_1 O6 111.07(25) 4_545 . 101_464 n
Sr2_1 Nb1_1 Sr2_1 70.03(16) 4_555 . 102_475 n
Sr2_1 Nb1_1 Sr2_1 71.42(15) 4_555 . 102_575 n
Sr2_1 Nb1_1 Ca2_1 104.97(6) 4_555 . 4_545 n
Sr2_1 Nb1_1 Ca2_1 71.42(15) 4_555 . 102_575 n
Sr2_1 Nb1_1 O3 50.91(23) 4_555 . 1_555 n
Sr2_1 Nb1_1 O4 124.53(32) 4_555 . 1_455 n
Sr2_1 Nb1_1 O5 120.67(24) 4_555 . 4_555 n
Sr2_1 Nb1_1 O5 119.83(25) 4_555 . 102_465 n
Sr2_1 Nb1_1 O6 45.94(23) 4_555 . 3_564 n
Sr2_1 Nb1_1 O6 50.02(20) 4_555 . 101_464 n
Sr2_1 Nb1_1 Sr2_1 104.89(6) 102_475 . 102_575 n
Sr2_1 Nb1_1 Ca2_1 65.16(14) 102_475 . 4_545 n
Sr2_1 Nb1_1 Ca2_1 104.89(6) 102_475 . 102_575 n
Sr2_1 Nb1_1 O3 50.77(23) 102_475 . 1_555 n
Sr2_1 Nb1_1 O4 124.3(4) 102_475 . 1_455 n
Sr2_1 Nb1_1 O5 117.53(24) 102_475 . 4_555 n
Sr2_1 Nb1_1 O5 50.01(22) 102_475 . 102_465 n
Sr2_1 Nb1_1 O6 115.15(24) 102_475 . 3_564 n
Sr2_1 Nb1_1 O6 46.37(24) 102_475 . 101_464 n
Sr2_1 Nb1_1 Ca2_1 66.48(15) 102_575 . 4_545 n
Sr2_1 Nb1_1 Ca2_1 0.0 102_575 . 102_575 n
Sr2_1 Nb1_1 O3 54.66(23) 102_575 . 1_555 n
Sr2_1 Nb1_1 O4 130.8(4) 102_575 . 1_455 n
Sr2_1 Nb1_1 O5 49.36(21) 102_575 . 4_555 n
Sr2_1 Nb1_1 O5 115.59(21) 102_575 . 102_465 n
Sr2_1 Nb1_1 O6 51.92(26) 102_575 . 3_564 n
Sr2_1 Nb1_1 O6 119.44(19) 102_575 . 101_464 n
Ca2_1 Nb1_1 Ca2_1 66.48(15) 4_545 . 102_575 n
Ca2_1 Nb1_1 O3 54.06(22) 4_545 . 1_555 n
Ca2_1 Nb1_1 O4 130.23(31) 4_545 . 1_455 n
Ca2_1 Nb1_1 O5 52.45(23) 4_545 . 4_555 n
Ca2_1 Nb1_1 O5 49.13(18) 4_545 . 102_465 n
Ca2_1 Nb1_1 O6 116.67(27) 4_545 . 3_564 n
Ca2_1 Nb1_1 O6 111.07(25) 4_545 . 101_464 n
Ca2_1 Nb1_1 O3 54.66(23) 102_575 . 1_555 n
Ca2_1 Nb1_1 O4 130.8(4) 102_575 . 1_455 n
Ca2_1 Nb1_1 O5 49.36(21) 102_575 . 4_555 n
Ca2_1 Nb1_1 O5 115.59(21) 102_575 . 102_465 n
Ca2_1 Nb1_1 O6 51.92(26) 102_575 . 3_564 n
Ca2_1 Nb1_1 O6 119.44(19) 102_575 . 101_464 n
O3 Nb1_1 O4 173.2(5) 1_555 . 1_455 n
O3 Nb1_1 O5 86.89(28) 1_555 . 4_555 n
O3 Nb1_1 O5 83.31(26) 1_555 . 102_465 n
O3 Nb1_1 O6 77.60(28) 1_555 . 3_564 n
O3 Nb1_1 O6 75.06(25) 1_555 . 101_464 n
O4 Nb1_1 O5 99.9(4) 1_455 . 4_555 n
O4 Nb1_1 O5 96.39(35) 1_455 . 102_465 n
O4 Nb1_1 O6 102.58(34) 1_455 . 3_564 n
O4 Nb1_1 O6 98.1(4) 1_455 . 101_464 n
O5 Nb1_1 O5 87.27(22) 4_555 . 102_465 n
O5 Nb1_1 O6 91.51(33) 4_555 . 3_564 n
O5 Nb1_1 O6 161.33(19) 4_555 . 101_464 n
O5 Nb1_1 O6 160.91(17) 102_465 . 3_564 n
O5 Nb1_1 O6 85.94(30) 102_465 . 101_464 n
O6 Nb1_1 O6 89.27(23) 3_564 . 101_464 n
Sr2_1 Ti1_1 Sr2_1 104.97(6) 4_545 . 4_555 n
Sr2_1 Ti1_1 Sr2_1 65.16(14) 4_545 . 102_475 n
Sr2_1 Ti1_1 Sr2_1 66.48(15) 4_545 . 102_575 n
Sr2_1 Ti1_1 Ca2_1 0.0 4_545 . 4_545 n
Sr2_1 Ti1_1 Ca2_1 66.48(15) 4_545 . 102_575 n
Sr2_1 Ti1_1 O3 54.06(22) 4_545 . 1_555 n
Sr2_1 Ti1_1 O4 130.23(31) 4_545 . 1_455 n
Sr2_1 Ti1_1 O5 52.45(23) 4_545 . 4_555 n
Sr2_1 Ti1_1 O5 49.13(18) 4_545 . 102_465 n
Sr2_1 Ti1_1 O6 116.67(27) 4_545 . 3_564 n
Sr2_1 Ti1_1 O6 111.07(25) 4_545 . 101_464 n
Sr2_1 Ti1_1 Sr2_1 70.03(16) 4_555 . 102_475 n
Sr2_1 Ti1_1 Sr2_1 71.42(15) 4_555 . 102_575 n
Sr2_1 Ti1_1 Ca2_1 104.97(6) 4_555 . 4_545 n
Sr2_1 Ti1_1 Ca2_1 71.42(15) 4_555 . 102_575 n
Sr2_1 Ti1_1 O3 50.91(23) 4_555 . 1_555 n
Sr2_1 Ti1_1 O4 124.53(32) 4_555 . 1_455 n
Sr2_1 Ti1_1 O5 120.67(24) 4_555 . 4_555 n
Sr2_1 Ti1_1 O5 119.83(25) 4_555 . 102_465 n
Sr2_1 Ti1_1 O6 45.94(23) 4_555 . 3_564 n
Sr2_1 Ti1_1 O6 50.02(20) 4_555 . 101_464 n
Sr2_1 Ti1_1 Sr2_1 104.89(6) 102_475 . 102_575 n
Sr2_1 Ti1_1 Ca2_1 65.16(14) 102_475 . 4_545 n
Sr2_1 Ti1_1 Ca2_1 104.89(6) 102_475 . 102_575 n
Sr2_1 Ti1_1 O3 50.77(23) 102_475 . 1_555 n
Sr2_1 Ti1_1 O4 124.3(4) 102_475 . 1_455 n
Sr2_1 Ti1_1 O5 117.53(24) 102_475 . 4_555 n
Sr2_1 Ti1_1 O5 50.01(22) 102_475 . 102_465 n
Sr2_1 Ti1_1 O6 115.15(24) 102_475 . 3_564 n
Sr2_1 Ti1_1 O6 46.37(24) 102_475 . 101_464 n
Sr2_1 Ti1_1 Ca2_1 66.48(15) 102_575 . 4_545 n
Sr2_1 Ti1_1 Ca2_1 0.0 102_575 . 102_575 n
Sr2_1 Ti1_1 O3 54.66(23) 102_575 . 1_555 n
Sr2_1 Ti1_1 O4 130.8(4) 102_575 . 1_455 n
Sr2_1 Ti1_1 O5 49.36(21) 102_575 . 4_555 n
Sr2_1 Ti1_1 O5 115.59(21) 102_575 . 102_465 n
Sr2_1 Ti1_1 O6 51.92(26) 102_575 . 3_564 n
Sr2_1 Ti1_1 O6 119.44(19) 102_575 . 101_464 n
Ca2_1 Ti1_1 Ca2_1 66.48(15) 4_545 . 102_575 n
Ca2_1 Ti1_1 O3 54.06(22) 4_545 . 1_555 n
Ca2_1 Ti1_1 O4 130.23(31) 4_545 . 1_455 n
Ca2_1 Ti1_1 O5 52.45(23) 4_545 . 4_555 n
Ca2_1 Ti1_1 O5 49.13(18) 4_545 . 102_465 n
Ca2_1 Ti1_1 O6 116.67(27) 4_545 . 3_564 n
Ca2_1 Ti1_1 O6 111.07(25) 4_545 . 101_464 n
Ca2_1 Ti1_1 O3 54.66(23) 102_575 . 1_555 n
Ca2_1 Ti1_1 O4 130.8(4) 102_575 . 1_455 n
Ca2_1 Ti1_1 O5 49.36(21) 102_575 . 4_555 n
Ca2_1 Ti1_1 O5 115.59(21) 102_575 . 102_465 n
Ca2_1 Ti1_1 O6 51.92(26) 102_575 . 3_564 n
Ca2_1 Ti1_1 O6 119.44(19) 102_575 . 101_464 n
O3 Ti1_1 O4 173.2(5) 1_555 . 1_455 n
O3 Ti1_1 O5 86.89(28) 1_555 . 4_555 n
O3 Ti1_1 O5 83.31(26) 1_555 . 102_465 n
O3 Ti1_1 O6 77.60(28) 1_555 . 3_564 n
O3 Ti1_1 O6 75.06(25) 1_555 . 101_464 n
O4 Ti1_1 O5 99.9(4) 1_455 . 4_555 n
O4 Ti1_1 O5 96.39(35) 1_455 . 102_465 n
O4 Ti1_1 O6 102.58(34) 1_455 . 3_564 n
O4 Ti1_1 O6 98.1(4) 1_455 . 101_464 n
O5 Ti1_1 O5 87.27(22) 4_555 . 102_465 n
O5 Ti1_1 O6 91.51(33) 4_555 . 3_564 n
O5 Ti1_1 O6 161.33(19) 4_555 . 101_464 n
O5 Ti1_1 O6 160.91(17) 102_465 . 3_564 n
O5 Ti1_1 O6 85.94(30) 102_465 . 101_464 n
O6 Ti1_1 O6 89.27(23) 3_564 . 101_464 n
Sr2_1 Nb2_1 Sr2_1 105.29(5) 3_555 . 3_565 n
Sr2_1 Nb2_1 Sr2_1 74.64(5) 3_555 . 4_535 n
Sr2_1 Nb2_1 Sr2_1 177.2(5) 3_555 . 4_545 n
Sr2_1 Nb2_1 Sr2_1 71.24(18) 3_555 . 101_445 n
Sr2_1 Nb2_1 Sr2_1 69.67(20) 3_555 . 101_545 n
Sr2_1 Nb2_1 Sr2_1 111.13(33) 3_555 . 102_465 n
Sr2_1 Nb2_1 Sr2_1 107.91(31) 3_555 . 102_565 n
Sr2_1 Nb2_1 Ca2_1 105.29(5) 3_555 . 3_565 n
Sr2_1 Nb2_1 Ca2_1 74.64(5) 3_555 . 4_535 n
Sr2_1 Nb2_1 Ca2_1 71.24(18) 3_555 . 101_445 n
Sr2_1 Nb2_1 Ca2_1 111.13(33) 3_555 . 102_465 n
Sr2_1 Nb2_1 O1 119.9(5) 3_555 . 3_455 n
Sr2_1 Nb2_1 O1 62.72(19) 3_555 . 4_445 n
Sr2_1 Nb2_1 O1 128.4(4) 3_555 . 101_455 n
Sr2_1 Nb2_1 O1 49.32(18) 3_555 . 102_455 n
Sr2_1 Nb2_1 O3 130.22(23) 3_555 . 1_545 n
Sr2_1 Nb2_1 O3 49.67(23) 3_555 . 2_566 n
Sr2_1 Nb2_1 Sr2_1 177.0(6) 3_565 . 4_535 n
Sr2_1 Nb2_1 Sr2_1 74.64(5) 3_565 . 4_545 n
Sr2_1 Nb2_1 Sr2_1 67.24(19) 3_565 . 101_445 n
Sr2_1 Nb2_1 Sr2_1 65.66(19) 3_565 . 101_545 n
Sr2_1 Nb2_1 Sr2_1 115.32(35) 3_565 . 102_465 n
Sr2_1 Nb2_1 Sr2_1 111.7(4) 3_565 . 102_565 n
Sr2_1 Nb2_1 Ca2_1 0.0 3_565 . 3_565 n
Sr2_1 Nb2_1 Ca2_1 177.0(6) 3_565 . 4_535 n
Sr2_1 Nb2_1 Ca2_1 67.24(19) 3_565 . 101_445 n
Sr2_1 Nb2_1 Ca2_1 115.32(35) 3_565 . 102_465 n
Sr2_1 Nb2_1 O1 63.16(19) 3_565 . 3_455 n
Sr2_1 Nb2_1 O1 119.6(5) 3_565 . 4_445 n
Sr2_1 Nb2_1 O1 50.07(19) 3_565 . 101_455 n
Sr2_1 Nb2_1 O1 127.6(4) 3_565 . 102_455 n
Sr2_1 Nb2_1 O3 124.27(24) 3_565 . 1_545 n
Sr2_1 Nb2_1 O3 55.62(24) 3_565 . 2_566 n
Sr2_1 Nb2_1 Sr2_1 105.29(5) 4_535 . 4_545 n
Sr2_1 Nb2_1 Sr2_1 115.32(35) 4_535 . 101_445 n
Sr2_1 Nb2_1 Sr2_1 111.7(4) 4_535 . 101_545 n
Sr2_1 Nb2_1 Sr2_1 67.24(19) 4_535 . 102_465 n
Sr2_1 Nb2_1 Sr2_1 65.66(19) 4_535 . 102_565 n
Sr2_1 Nb2_1 Ca2_1 177.0(6) 4_535 . 3_565 n
Sr2_1 Nb2_1 Ca2_1 0.0 4_535 . 4_535 n
Sr2_1 Nb2_1 Ca2_1 115.32(35) 4_535 . 101_445 n
Sr2_1 Nb2_1 Ca2_1 67.24(19) 4_535 . 102_465 n
Sr2_1 Nb2_1 O1 119.6(5) 4_535 . 3_455 n
Sr2_1 Nb2_1 O1 63.16(19) 4_535 . 4_445 n
Sr2_1 Nb2_1 O1 127.6(4) 4_535 . 101_455 n
Sr2_1 Nb2_1 O1 50.07(19) 4_535 . 102_455 n
Sr2_1 Nb2_1 O3 55.62(24) 4_535 . 1_545 n
Sr2_1 Nb2_1 O3 124.27(24) 4_535 . 2_566 n
Sr2_1 Nb2_1 Sr2_1 111.13(33) 4_545 . 101_445 n
Sr2_1 Nb2_1 Sr2_1 107.91(31) 4_545 . 101_545 n
Sr2_1 Nb2_1 Sr2_1 71.24(18) 4_545 . 102_465 n
Sr2_1 Nb2_1 Sr2_1 69.67(20) 4_545 . 102_565 n
Sr2_1 Nb2_1 Ca2_1 74.64(5) 4_545 . 3_565 n
Sr2_1 Nb2_1 Ca2_1 105.29(5) 4_545 . 4_535 n
Sr2_1 Nb2_1 Ca2_1 111.13(33) 4_545 . 101_445 n
Sr2_1 Nb2_1 Ca2_1 71.24(18) 4_545 . 102_465 n
Sr2_1 Nb2_1 O1 62.72(19) 4_545 . 3_455 n
Sr2_1 Nb2_1 O1 119.9(5) 4_545 . 4_445 n
Sr2_1 Nb2_1 O1 49.32(18) 4_545 . 101_455 n
Sr2_1 Nb2_1 O1 128.4(4) 4_545 . 102_455 n
Sr2_1 Nb2_1 O3 49.67(23) 4_545 . 1_545 n
Sr2_1 Nb2_1 O3 130.22(23) 4_545 . 2_566 n
Sr2_1 Nb2_1 Sr2_1 105.34(5) 101_445 . 101_545 n
Sr2_1 Nb2_1 Sr2_1 76.42(34) 101_445 . 102_465 n
Sr2_1 Nb2_1 Sr2_1 178.24(33) 101_445 . 102_565 n
Sr2_1 Nb2_1 Ca2_1 67.24(19) 101_445 . 3_565 n
Sr2_1 Nb2_1 Ca2_1 115.32(35) 101_445 . 4_535 n
Sr2_1 Nb2_1 Ca2_1 0.0 101_445 . 101_445 n
Sr2_1 Nb2_1 Ca2_1 76.42(34) 101_445 . 102_465 n
Sr2_1 Nb2_1 O1 49.32(35) 101_445 . 3_455 n
Sr2_1 Nb2_1 O1 52.57(34) 101_445 . 4_445 n
Sr2_1 Nb2_1 O1 116.72(27) 101_445 . 101_455 n
Sr2_1 Nb2_1 O1 120.33(25) 101_445 . 102_455 n
Sr2_1 Nb2_1 O3 129.5(7) 101_445 . 1_545 n
Sr2_1 Nb2_1 O3 53.8(4) 101_445 . 2_566 n
Sr2_1 Nb2_1 Sr2_1 178.24(33) 101_545 . 102_465 n
Sr2_1 Nb2_1 Sr2_1 72.90(32) 101_545 . 102_565 n
Sr2_1 Nb2_1 Ca2_1 65.66(19) 101_545 . 3_565 n
Sr2_1 Nb2_1 Ca2_1 111.7(4) 101_545 . 4_535 n
Sr2_1 Nb2_1 Ca2_1 105.34(5) 101_545 . 101_445 n
Sr2_1 Nb2_1 Ca2_1 178.24(33) 101_545 . 102_465 n
Sr2_1 Nb2_1 O1 128.58(22) 101_545 . 3_455 n
Sr2_1 Nb2_1 O1 131.75(24) 101_545 . 4_445 n
Sr2_1 Nb2_1 O1 58.99(34) 101_545 . 101_455 n
Sr2_1 Nb2_1 O1 62.5(4) 101_545 . 102_455 n
Sr2_1 Nb2_1 O3 124.5(7) 101_545 . 1_545 n
Sr2_1 Nb2_1 O3 52.2(4) 101_545 . 2_566 n
Sr2_1 Nb2_1 Sr2_1 105.34(5) 102_465 . 102_565 n
Sr2_1 Nb2_1 Ca2_1 115.32(35) 102_465 . 3_565 n
Sr2_1 Nb2_1 Ca2_1 67.24(19) 102_465 . 4_535 n
Sr2_1 Nb2_1 Ca2_1 76.42(34) 102_465 . 101_445 n
Sr2_1 Nb2_1 Ca2_1 0.0 102_465 . 102_465 n
Sr2_1 Nb2_1 O1 52.57(34) 102_465 . 3_455 n
Sr2_1 Nb2_1 O1 49.32(35) 102_465 . 4_445 n
Sr2_1 Nb2_1 O1 120.33(25) 102_465 . 101_455 n
Sr2_1 Nb2_1 O1 116.72(27) 102_465 . 102_455 n
Sr2_1 Nb2_1 O3 53.8(4) 102_465 . 1_545 n
Sr2_1 Nb2_1 O3 129.5(7) 102_465 . 2_566 n
Sr2_1 Nb2_1 Ca2_1 111.7(4) 102_565 . 3_565 n
Sr2_1 Nb2_1 Ca2_1 65.66(19) 102_565 . 4_535 n
Sr2_1 Nb2_1 Ca2_1 178.24(33) 102_565 . 101_445 n
Sr2_1 Nb2_1 Ca2_1 105.34(5) 102_565 . 102_465 n
Sr2_1 Nb2_1 O1 131.75(24) 102_565 . 3_455 n
Sr2_1 Nb2_1 O1 128.58(22) 102_565 . 4_445 n
Sr2_1 Nb2_1 O1 62.5(4) 102_565 . 101_455 n
Sr2_1 Nb2_1 O1 58.99(34) 102_565 . 102_455 n
Sr2_1 Nb2_1 O3 52.2(4) 102_565 . 1_545 n
Sr2_1 Nb2_1 O3 124.5(7) 102_565 . 2_566 n
Ca2_1 Nb2_1 Ca2_1 177.0(6) 3_565 . 4_535 n
Ca2_1 Nb2_1 Ca2_1 67.24(19) 3_565 . 101_445 n
Ca2_1 Nb2_1 Ca2_1 115.32(35) 3_565 . 102_465 n
Ca2_1 Nb2_1 O1 63.16(19) 3_565 . 3_455 n
Ca2_1 Nb2_1 O1 119.6(5) 3_565 . 4_445 n
Ca2_1 Nb2_1 O1 50.07(19) 3_565 . 101_455 n
Ca2_1 Nb2_1 O1 127.6(4) 3_565 . 102_455 n
Ca2_1 Nb2_1 O3 124.27(24) 3_565 . 1_545 n
Ca2_1 Nb2_1 O3 55.62(24) 3_565 . 2_566 n
Ca2_1 Nb2_1 Ca2_1 115.32(35) 4_535 . 101_445 n
Ca2_1 Nb2_1 Ca2_1 67.24(19) 4_535 . 102_465 n
Ca2_1 Nb2_1 O1 119.6(5) 4_535 . 3_455 n
Ca2_1 Nb2_1 O1 63.16(19) 4_535 . 4_445 n
Ca2_1 Nb2_1 O1 127.6(4) 4_535 . 101_455 n
Ca2_1 Nb2_1 O1 50.07(19) 4_535 . 102_455 n
Ca2_1 Nb2_1 O3 55.62(24) 4_535 . 1_545 n
Ca2_1 Nb2_1 O3 124.27(24) 4_535 . 2_566 n
Ca2_1 Nb2_1 Ca2_1 76.42(34) 101_445 . 102_465 n
Ca2_1 Nb2_1 O1 49.32(35) 101_445 . 3_455 n
Ca2_1 Nb2_1 O1 52.57(34) 101_445 . 4_445 n
Ca2_1 Nb2_1 O1 116.72(27) 101_445 . 101_455 n
Ca2_1 Nb2_1 O1 120.33(25) 101_445 . 102_455 n
Ca2_1 Nb2_1 O3 129.5(7) 101_445 . 1_545 n
Ca2_1 Nb2_1 O3 53.8(4) 101_445 . 2_566 n
Ca2_1 Nb2_1 O1 52.57(34) 102_465 . 3_455 n
Ca2_1 Nb2_1 O1 49.32(35) 102_465 . 4_445 n
Ca2_1 Nb2_1 O1 120.33(25) 102_465 . 101_455 n
Ca2_1 Nb2_1 O1 116.72(27) 102_465 . 102_455 n
Ca2_1 Nb2_1 O3 53.8(4) 102_465 . 1_545 n
Ca2_1 Nb2_1 O3 129.5(7) 102_465 . 2_566 n
O1 Nb2_1 O1 73.4(5) 3_455 . 4_445 n
O1 Nb2_1 O1 90.68(9) 3_455 . 101_455 n
O1 Nb2_1 O1 164.1(6) 3_455 . 102_455 n
O1 Nb2_1 O3 89.3(5) 3_455 . 1_545 n
O1 Nb2_1 O3 93.4(5) 3_455 . 2_566 n
O1 Nb2_1 O1 164.1(6) 4_445 . 101_455 n
O1 Nb2_1 O1 90.68(9) 4_445 . 102_455 n
O1 Nb2_1 O3 93.4(5) 4_445 . 1_545 n
O1 Nb2_1 O3 89.3(5) 4_445 . 2_566 n
O1 Nb2_1 O1 105.2(7) 101_455 . 102_455 n
O1 Nb2_1 O3 86.1(4) 101_455 . 1_545 n
O1 Nb2_1 O3 91.9(4) 101_455 . 2_566 n
O1 Nb2_1 O3 91.9(4) 102_455 . 1_545 n
O1 Nb2_1 O3 86.1(4) 102_455 . 2_566 n
O3 Nb2_1 O3 176.7(11) 1_545 . 2_566 n
Sr2_1 Ti2_1 Sr2_1 105.29(5) 3_555 . 3_565 n
Sr2_1 Ti2_1 Sr2_1 74.64(5) 3_555 . 4_535 n
Sr2_1 Ti2_1 Sr2_1 177.2(5) 3_555 . 4_545 n
Sr2_1 Ti2_1 Sr2_1 71.24(18) 3_555 . 101_445 n
Sr2_1 Ti2_1 Sr2_1 69.67(20) 3_555 . 101_545 n
Sr2_1 Ti2_1 Sr2_1 111.13(33) 3_555 . 102_465 n
Sr2_1 Ti2_1 Sr2_1 107.91(31) 3_555 . 102_565 n
Sr2_1 Ti2_1 Ca2_1 105.29(5) 3_555 . 3_565 n
Sr2_1 Ti2_1 Ca2_1 74.64(5) 3_555 . 4_535 n
Sr2_1 Ti2_1 Ca2_1 71.24(18) 3_555 . 101_445 n
Sr2_1 Ti2_1 Ca2_1 111.13(33) 3_555 . 102_465 n
Sr2_1 Ti2_1 O1 119.9(5) 3_555 . 3_455 n
Sr2_1 Ti2_1 O1 62.72(19) 3_555 . 4_445 n
Sr2_1 Ti2_1 O1 128.4(4) 3_555 . 101_455 n
Sr2_1 Ti2_1 O1 49.32(18) 3_555 . 102_455 n
Sr2_1 Ti2_1 O3 130.22(23) 3_555 . 1_545 n
Sr2_1 Ti2_1 O3 49.67(23) 3_555 . 2_566 n
Sr2_1 Ti2_1 Sr2_1 177.0(6) 3_565 . 4_535 n
Sr2_1 Ti2_1 Sr2_1 74.64(5) 3_565 . 4_545 n
Sr2_1 Ti2_1 Sr2_1 67.24(19) 3_565 . 101_445 n
Sr2_1 Ti2_1 Sr2_1 65.66(19) 3_565 . 101_545 n
Sr2_1 Ti2_1 Sr2_1 115.32(35) 3_565 . 102_465 n
Sr2_1 Ti2_1 Sr2_1 111.7(4) 3_565 . 102_565 n
Sr2_1 Ti2_1 Ca2_1 0.0 3_565 . 3_565 n
Sr2_1 Ti2_1 Ca2_1 177.0(6) 3_565 . 4_535 n
Sr2_1 Ti2_1 Ca2_1 67.24(19) 3_565 . 101_445 n
Sr2_1 Ti2_1 Ca2_1 115.32(35) 3_565 . 102_465 n
Sr2_1 Ti2_1 O1 63.16(19) 3_565 . 3_455 n
Sr2_1 Ti2_1 O1 119.6(5) 3_565 . 4_445 n
Sr2_1 Ti2_1 O1 50.07(19) 3_565 . 101_455 n
Sr2_1 Ti2_1 O1 127.6(4) 3_565 . 102_455 n
Sr2_1 Ti2_1 O3 124.27(24) 3_565 . 1_545 n
Sr2_1 Ti2_1 O3 55.62(24) 3_565 . 2_566 n
Sr2_1 Ti2_1 Sr2_1 105.29(5) 4_535 . 4_545 n
Sr2_1 Ti2_1 Sr2_1 115.32(35) 4_535 . 101_445 n
Sr2_1 Ti2_1 Sr2_1 111.7(4) 4_535 . 101_545 n
Sr2_1 Ti2_1 Sr2_1 67.24(19) 4_535 . 102_465 n
Sr2_1 Ti2_1 Sr2_1 65.66(19) 4_535 . 102_565 n
Sr2_1 Ti2_1 Ca2_1 177.0(6) 4_535 . 3_565 n
Sr2_1 Ti2_1 Ca2_1 0.0 4_535 . 4_535 n
Sr2_1 Ti2_1 Ca2_1 115.32(35) 4_535 . 101_445 n
Sr2_1 Ti2_1 Ca2_1 67.24(19) 4_535 . 102_465 n
Sr2_1 Ti2_1 O1 119.6(5) 4_535 . 3_455 n
Sr2_1 Ti2_1 O1 63.16(19) 4_535 . 4_445 n
Sr2_1 Ti2_1 O1 127.6(4) 4_535 . 101_455 n
Sr2_1 Ti2_1 O1 50.07(19) 4_535 . 102_455 n
Sr2_1 Ti2_1 O3 55.62(24) 4_535 . 1_545 n
Sr2_1 Ti2_1 O3 124.27(24) 4_535 . 2_566 n
Sr2_1 Ti2_1 Sr2_1 111.13(33) 4_545 . 101_445 n
Sr2_1 Ti2_1 Sr2_1 107.91(31) 4_545 . 101_545 n
Sr2_1 Ti2_1 Sr2_1 71.24(18) 4_545 . 102_465 n
Sr2_1 Ti2_1 Sr2_1 69.67(20) 4_545 . 102_565 n
Sr2_1 Ti2_1 Ca2_1 74.64(5) 4_545 . 3_565 n
Sr2_1 Ti2_1 Ca2_1 105.29(5) 4_545 . 4_535 n
Sr2_1 Ti2_1 Ca2_1 111.13(33) 4_545 . 101_445 n
Sr2_1 Ti2_1 Ca2_1 71.24(18) 4_545 . 102_465 n
Sr2_1 Ti2_1 O1 62.72(19) 4_545 . 3_455 n
Sr2_1 Ti2_1 O1 119.9(5) 4_545 . 4_445 n
Sr2_1 Ti2_1 O1 49.32(18) 4_545 . 101_455 n
Sr2_1 Ti2_1 O1 128.4(4) 4_545 . 102_455 n
Sr2_1 Ti2_1 O3 49.67(23) 4_545 . 1_545 n
Sr2_1 Ti2_1 O3 130.22(23) 4_545 . 2_566 n
Sr2_1 Ti2_1 Sr2_1 105.34(5) 101_445 . 101_545 n
Sr2_1 Ti2_1 Sr2_1 76.42(34) 101_445 . 102_465 n
Sr2_1 Ti2_1 Sr2_1 178.24(33) 101_445 . 102_565 n
Sr2_1 Ti2_1 Ca2_1 67.24(19) 101_445 . 3_565 n
Sr2_1 Ti2_1 Ca2_1 115.32(35) 101_445 . 4_535 n
Sr2_1 Ti2_1 Ca2_1 0.0 101_445 . 101_445 n
Sr2_1 Ti2_1 Ca2_1 76.42(34) 101_445 . 102_465 n
Sr2_1 Ti2_1 O1 49.32(35) 101_445 . 3_455 n
Sr2_1 Ti2_1 O1 52.57(34) 101_445 . 4_445 n
Sr2_1 Ti2_1 O1 116.72(27) 101_445 . 101_455 n
Sr2_1 Ti2_1 O1 120.33(25) 101_445 . 102_455 n
Sr2_1 Ti2_1 O3 129.5(7) 101_445 . 1_545 n
Sr2_1 Ti2_1 O3 53.8(4) 101_445 . 2_566 n
Sr2_1 Ti2_1 Sr2_1 178.24(33) 101_545 . 102_465 n
Sr2_1 Ti2_1 Sr2_1 72.90(32) 101_545 . 102_565 n
Sr2_1 Ti2_1 Ca2_1 65.66(19) 101_545 . 3_565 n
Sr2_1 Ti2_1 Ca2_1 111.7(4) 101_545 . 4_535 n
Sr2_1 Ti2_1 Ca2_1 105.34(5) 101_545 . 101_445 n
Sr2_1 Ti2_1 Ca2_1 178.24(33) 101_545 . 102_465 n
Sr2_1 Ti2_1 O1 128.58(22) 101_545 . 3_455 n
Sr2_1 Ti2_1 O1 131.75(24) 101_545 . 4_445 n
Sr2_1 Ti2_1 O1 58.99(34) 101_545 . 101_455 n
Sr2_1 Ti2_1 O1 62.5(4) 101_545 . 102_455 n
Sr2_1 Ti2_1 O3 124.5(7) 101_545 . 1_545 n
Sr2_1 Ti2_1 O3 52.2(4) 101_545 . 2_566 n
Sr2_1 Ti2_1 Sr2_1 105.34(5) 102_465 . 102_565 n
Sr2_1 Ti2_1 Ca2_1 115.32(35) 102_465 . 3_565 n
Sr2_1 Ti2_1 Ca2_1 67.24(19) 102_465 . 4_535 n
Sr2_1 Ti2_1 Ca2_1 76.42(34) 102_465 . 101_445 n
Sr2_1 Ti2_1 Ca2_1 0.0 102_465 . 102_465 n
Sr2_1 Ti2_1 O1 52.57(34) 102_465 . 3_455 n
Sr2_1 Ti2_1 O1 49.32(35) 102_465 . 4_445 n
Sr2_1 Ti2_1 O1 120.33(25) 102_465 . 101_455 n
Sr2_1 Ti2_1 O1 116.72(27) 102_465 . 102_455 n
Sr2_1 Ti2_1 O3 53.8(4) 102_465 . 1_545 n
Sr2_1 Ti2_1 O3 129.5(7) 102_465 . 2_566 n
Sr2_1 Ti2_1 Ca2_1 111.7(4) 102_565 . 3_565 n
Sr2_1 Ti2_1 Ca2_1 65.66(19) 102_565 . 4_535 n
Sr2_1 Ti2_1 Ca2_1 178.24(33) 102_565 . 101_445 n
Sr2_1 Ti2_1 Ca2_1 105.34(5) 102_565 . 102_465 n
Sr2_1 Ti2_1 O1 131.75(24) 102_565 . 3_455 n
Sr2_1 Ti2_1 O1 128.58(22) 102_565 . 4_445 n
Sr2_1 Ti2_1 O1 62.5(4) 102_565 . 101_455 n
Sr2_1 Ti2_1 O1 58.99(34) 102_565 . 102_455 n
Sr2_1 Ti2_1 O3 52.2(4) 102_565 . 1_545 n
Sr2_1 Ti2_1 O3 124.5(7) 102_565 . 2_566 n
Ca2_1 Ti2_1 Ca2_1 177.0(6) 3_565 . 4_535 n
Ca2_1 Ti2_1 Ca2_1 67.24(19) 3_565 . 101_445 n
Ca2_1 Ti2_1 Ca2_1 115.32(35) 3_565 . 102_465 n
Ca2_1 Ti2_1 O1 63.16(19) 3_565 . 3_455 n
Ca2_1 Ti2_1 O1 119.6(5) 3_565 . 4_445 n
Ca2_1 Ti2_1 O1 50.07(19) 3_565 . 101_455 n
Ca2_1 Ti2_1 O1 127.6(4) 3_565 . 102_455 n
Ca2_1 Ti2_1 O3 124.27(24) 3_565 . 1_545 n
Ca2_1 Ti2_1 O3 55.62(24) 3_565 . 2_566 n
Ca2_1 Ti2_1 Ca2_1 115.32(35) 4_535 . 101_445 n
Ca2_1 Ti2_1 Ca2_1 67.24(19) 4_535 . 102_465 n
Ca2_1 Ti2_1 O1 119.6(5) 4_535 . 3_455 n
Ca2_1 Ti2_1 O1 63.16(19) 4_535 . 4_445 n
Ca2_1 Ti2_1 O1 127.6(4) 4_535 . 101_455 n
Ca2_1 Ti2_1 O1 50.07(19) 4_535 . 102_455 n
Ca2_1 Ti2_1 O3 55.62(24) 4_535 . 1_545 n
Ca2_1 Ti2_1 O3 124.27(24) 4_535 . 2_566 n
Ca2_1 Ti2_1 Ca2_1 76.42(34) 101_445 . 102_465 n
Ca2_1 Ti2_1 O1 49.32(35) 101_445 . 3_455 n
Ca2_1 Ti2_1 O1 52.57(34) 101_445 . 4_445 n
Ca2_1 Ti2_1 O1 116.72(27) 101_445 . 101_455 n
Ca2_1 Ti2_1 O1 120.33(25) 101_445 . 102_455 n
Ca2_1 Ti2_1 O3 129.5(7) 101_445 . 1_545 n
Ca2_1 Ti2_1 O3 53.8(4) 101_445 . 2_566 n
Ca2_1 Ti2_1 O1 52.57(34) 102_465 . 3_455 n
Ca2_1 Ti2_1 O1 49.32(35) 102_465 . 4_445 n
Ca2_1 Ti2_1 O1 120.33(25) 102_465 . 101_455 n
Ca2_1 Ti2_1 O1 116.72(27) 102_465 . 102_455 n
Ca2_1 Ti2_1 O3 53.8(4) 102_465 . 1_545 n
Ca2_1 Ti2_1 O3 129.5(7) 102_465 . 2_566 n
O1 Ti2_1 O1 73.4(5) 3_455 . 4_445 n
O1 Ti2_1 O1 90.68(9) 3_455 . 101_455 n
O1 Ti2_1 O1 164.1(6) 3_455 . 102_455 n
O1 Ti2_1 O3 89.3(5) 3_455 . 1_545 n
O1 Ti2_1 O3 93.4(5) 3_455 . 2_566 n
O1 Ti2_1 O1 164.1(6) 4_445 . 101_455 n
O1 Ti2_1 O1 90.68(9) 4_445 . 102_455 n
O1 Ti2_1 O3 93.4(5) 4_445 . 1_545 n
O1 Ti2_1 O3 89.3(5) 4_445 . 2_566 n
O1 Ti2_1 O1 105.2(7) 101_455 . 102_455 n
O1 Ti2_1 O3 86.1(4) 101_455 . 1_545 n
O1 Ti2_1 O3 91.9(4) 101_455 . 2_566 n
O1 Ti2_1 O3 91.9(4) 102_455 . 1_545 n
O1 Ti2_1 O3 86.1(4) 102_455 . 2_566 n
O3 Ti2_1 O3 176.7(11) 1_545 . 2_566 n
Bi2_1 O1 Sr2_1 83.12(22) 103_564 . 1_645 n
Bi2_1 O1 Sr2_1 0.0 103_564 . 103_564 n
Bi2_1 O1 Sr2_1 104.91(18) 103_564 . 104_544 n
Bi2_1 O1 Bi2_1 0.0 103_564 . 103_564 n
Bi2_1 O1 Ca2_1 0.0 103_564 . 103_564 n
Bi2_1 O1 Ca2_1 104.91(18) 103_564 . 104_544 n
Bi2_1 O1 Nb2_1 97.2(4) 103_564 . 3_654 n
Bi2_1 O1 Nb2_1 92.79(34) 103_564 . 101_554 n
Bi2_1 O1 Ti2_1 97.2(4) 103_564 . 3_654 n
Bi2_1 O1 Ti2_1 92.79(34) 103_564 . 101_554 n
Sr2_1 O1 Sr2_1 83.12(22) 1_645 . 103_564 n
Sr2_1 O1 Sr2_1 171.72(29) 1_645 . 104_544 n
Sr2_1 O1 Bi2_1 83.12(22) 1_645 . 103_564 n
Sr2_1 O1 Ca2_1 83.12(22) 1_645 . 103_564 n
Sr2_1 O1 Ca2_1 171.72(29) 1_645 . 104_544 n
Sr2_1 O1 Nb2_1 83.14(29) 1_645 . 3_654 n
Sr2_1 O1 Nb2_1 85.80(32) 1_645 . 101_554 n
Sr2_1 O1 Ti2_1 83.14(29) 1_645 . 3_654 n
Sr2_1 O1 Ti2_1 85.80(32) 1_645 . 101_554 n
Sr2_1 O1 Sr2_1 104.91(18) 103_564 . 104_544 n
Sr2_1 O1 Bi2_1 0.0 103_564 . 103_564 n
Sr2_1 O1 Ca2_1 0.0 103_564 . 103_564 n
Sr2_1 O1 Ca2_1 104.91(18) 103_564 . 104_544 n
Sr2_1 O1 Nb2_1 97.2(4) 103_564 . 3_654 n
Sr2_1 O1 Nb2_1 92.79(34) 103_564 . 101_554 n
Sr2_1 O1 Ti2_1 97.2(4) 103_564 . 3_654 n
Sr2_1 O1 Ti2_1 92.79(34) 103_564 . 101_554 n
Sr2_1 O1 Bi2_1 104.91(18) 104_544 . 103_564 n
Sr2_1 O1 Ca2_1 104.91(18) 104_544 . 103_564 n
Sr2_1 O1 Ca2_1 0.0 104_544 . 104_544 n
Sr2_1 O1 Nb2_1 93.70(34) 104_544 . 3_654 n
Sr2_1 O1 Nb2_1 95.67(34) 104_544 . 101_554 n
Sr2_1 O1 Ti2_1 93.70(34) 104_544 . 3_654 n
Sr2_1 O1 Ti2_1 95.67(34) 104_544 . 101_554 n
Bi2_1 O1 Ca2_1 0.0 103_564 . 103_564 n
Bi2_1 O1 Ca2_1 104.91(18) 103_564 . 104_544 n
Bi2_1 O1 Nb2_1 97.2(4) 103_564 . 3_654 n
Bi2_1 O1 Nb2_1 92.79(34) 103_564 . 101_554 n
Bi2_1 O1 Ti2_1 97.2(4) 103_564 . 3_654 n
Bi2_1 O1 Ti2_1 92.79(34) 103_564 . 101_554 n
Ca2_1 O1 Ca2_1 104.91(18) 103_564 . 104_544 n
Ca2_1 O1 Nb2_1 97.2(4) 103_564 . 3_654 n
Ca2_1 O1 Nb2_1 92.79(34) 103_564 . 101_554 n
Ca2_1 O1 Ti2_1 97.2(4) 103_564 . 3_654 n
Ca2_1 O1 Ti2_1 92.79(34) 103_564 . 101_554 n
Ca2_1 O1 Nb2_1 93.70(34) 104_544 . 3_654 n
Ca2_1 O1 Nb2_1 95.67(34) 104_544 . 101_554 n
Ca2_1 O1 Ti2_1 93.70(34) 104_544 . 3_654 n
Ca2_1 O1 Ti2_1 95.67(34) 104_544 . 101_554 n
Nb2_1 O1 Nb2_1 164.1(6) 3_654 . 101_554 n
Nb2_1 O1 Ti2_1 0.0 3_654 . 3_654 n
Nb2_1 O1 Ti2_1 164.1(6) 3_654 . 101_554 n
Nb2_1 O1 Ti2_1 164.1(6) 101_554 . 3_654 n
Nb2_1 O1 Ti2_1 0.0 101_554 . 101_554 n
Ti2_1 O1 Ti2_1 164.1(6) 3_654 . 101_554 n
Bi1_1 O2 Bi1_1 108.1(4) 1_445 . 4_445 n
Bi1_1 O2 Bi1_1 108.1(6) 1_445 . 102_465 n
Bi1_1 O2 Bi1_1 117.23(29) 1_445 . 103_465 n
Bi1_1 O2 Sr1_1 9.5(9) 1_445 . 1_445 n
Bi1_1 O2 Sr1_1 112.0(12) 1_445 . 4_445 n
Bi1_1 O2 Sr1_1 109.0(12) 1_445 . 102_465 n
Bi1_1 O2 Sr1_1 107.6(9) 1_445 . 103_465 n
Bi1_1 O2 Bi1_1 0.0 1_445 . 1_445 n
Bi1_1 O2 Bi1_1 108.1(4) 1_445 . 4_445 n
Bi1_1 O2 Bi1_1 108.1(6) 1_445 . 102_465 n
Bi1_1 O2 Bi1_1 117.23(29) 1_445 . 103_464 n
Bi1_1 O2 Ca1_1 9.5(9) 1_445 . 1_445 n
Bi1_1 O2 Ca1_1 112.0(12) 1_445 . 4_445 n
Bi1_1 O2 Ca1_1 109.0(12) 1_445 . 102_465 n
Bi1_1 O2 Ca1_1 107.6(9) 1_445 . 103_464 n
Bi1_1 O2 Bi1_1 115.42(28) 4_445 . 102_465 n
Bi1_1 O2 Bi1_1 104.2(6) 4_445 . 103_465 n
Bi1_1 O2 Sr1_1 109.6(13) 4_445 . 1_445 n
Bi1_1 O2 Sr1_1 6.5(10) 4_445 . 4_445 n
Bi1_1 O2 Sr1_1 108.4(8) 4_445 . 102_465 n
Bi1_1 O2 Sr1_1 109.9(12) 4_445 . 103_465 n
Bi1_1 O2 Bi1_1 108.1(4) 4_445 . 1_445 n
Bi1_1 O2 Bi1_1 0.0 4_445 . 4_445 n
Bi1_1 O2 Bi1_1 115.42(28) 4_445 . 102_465 n
Bi1_1 O2 Bi1_1 104.2(6) 4_445 . 103_464 n
Bi1_1 O2 Ca1_1 109.6(13) 4_445 . 1_445 n
Bi1_1 O2 Ca1_1 6.5(10) 4_445 . 4_445 n
Bi1_1 O2 Ca1_1 108.4(8) 4_445 . 102_465 n
Bi1_1 O2 Ca1_1 109.9(12) 4_445 . 103_464 n
Bi1_1 O2 Bi1_1 104.09(34) 102_465 . 103_465 n
Bi1_1 O2 Sr1_1 114.5(13) 102_465 . 1_445 n
Bi1_1 O2 Sr1_1 109.0(9) 102_465 . 4_445 n
Bi1_1 O2 Sr1_1 7.6(10) 102_465 . 102_465 n
Bi1_1 O2 Sr1_1 107.4(12) 102_465 . 103_465 n
Bi1_1 O2 Bi1_1 108.1(6) 102_465 . 1_445 n
Bi1_1 O2 Bi1_1 115.42(28) 102_465 . 4_445 n
Bi1_1 O2 Bi1_1 0.0 102_465 . 102_465 n
Bi1_1 O2 Bi1_1 104.09(34) 102_465 . 103_464 n
Bi1_1 O2 Ca1_1 114.5(13) 102_465 . 1_445 n
Bi1_1 O2 Ca1_1 109.0(9) 102_465 . 4_445 n
Bi1_1 O2 Ca1_1 7.6(10) 102_465 . 102_465 n
Bi1_1 O2 Ca1_1 107.4(12) 102_465 . 103_464 n
Bi1_1 O2 Sr1_1 108.1(9) 103_465 . 1_445 n
Bi1_1 O2 Sr1_1 106.0(12) 103_465 . 4_445 n
Bi1_1 O2 Sr1_1 109.6(12) 103_465 . 102_465 n
Bi1_1 O2 Sr1_1 9.7(8) 103_465 . 103_465 n
Bi1_1 O2 Bi1_1 117.23(29) 103_464 . 1_445 n
Bi1_1 O2 Bi1_1 104.2(6) 103_464 . 4_445 n
Bi1_1 O2 Bi1_1 104.09(34) 103_464 . 102_465 n
Bi1_1 O2 Bi1_1 0.0 103_464 . 103_464 n
Bi1_1 O2 Ca1_1 108.1(9) 103_464 . 1_445 n
Bi1_1 O2 Ca1_1 106.0(12) 103_464 . 4_445 n
Bi1_1 O2 Ca1_1 109.6(12) 103_464 . 102_465 n
Bi1_1 O2 Ca1_1 9.7(8) 103_464 . 103_464 n
Sr1_1 O2 Sr1_1 114.4(24) 1_445 . 4_445 n
Sr1_1 O2 Sr1_1 116.3(7) 1_445 . 102_465 n
Sr1_1 O2 Sr1_1 98.5(11) 1_445 . 103_465 n
Sr1_1 O2 Bi1_1 9.5(9) 1_445 . 1_445 n
Sr1_1 O2 Bi1_1 109.6(13) 1_445 . 4_445 n
Sr1_1 O2 Bi1_1 114.5(13) 1_445 . 102_465 n
Sr1_1 O2 Bi1_1 108.1(9) 1_445 . 103_464 n
Sr1_1 O2 Ca1_1 0.0 1_445 . 1_445 n
Sr1_1 O2 Ca1_1 114.4(24) 1_445 . 4_445 n
Sr1_1 O2 Ca1_1 116.3(7) 1_445 . 102_465 n
Sr1_1 O2 Ca1_1 98.5(11) 1_445 . 103_464 n
Sr1_1 O2 Sr1_1 102.0(11) 4_445 . 102_465 n
Sr1_1 O2 Sr1_1 112.6(7) 4_445 . 103_465 n
Sr1_1 O2 Bi1_1 112.0(12) 4_445 . 1_445 n
Sr1_1 O2 Bi1_1 6.5(10) 4_445 . 4_445 n
Sr1_1 O2 Bi1_1 109.0(9) 4_445 . 102_465 n
Sr1_1 O2 Bi1_1 106.0(12) 4_445 . 103_464 n
Sr1_1 O2 Ca1_1 114.4(24) 4_445 . 1_445 n
Sr1_1 O2 Ca1_1 0.0 4_445 . 4_445 n
Sr1_1 O2 Ca1_1 102.0(11) 4_445 . 102_465 n
Sr1_1 O2 Ca1_1 112.6(7) 4_445 . 103_464 n
Sr1_1 O2 Sr1_1 113.7(24) 102_465 . 103_465 n
Sr1_1 O2 Bi1_1 109.0(12) 102_465 . 1_445 n
Sr1_1 O2 Bi1_1 108.4(8) 102_465 . 4_445 n
Sr1_1 O2 Bi1_1 7.6(10) 102_465 . 102_465 n
Sr1_1 O2 Bi1_1 109.6(12) 102_465 . 103_464 n
Sr1_1 O2 Ca1_1 116.3(7) 102_465 . 1_445 n
Sr1_1 O2 Ca1_1 102.0(11) 102_465 . 4_445 n
Sr1_1 O2 Ca1_1 0.0 102_465 . 102_465 n
Sr1_1 O2 Ca1_1 113.7(24) 102_465 . 103_464 n
Sr1_1 O2 Bi1_1 107.6(9) 103_464 . 1_445 n
Sr1_1 O2 Bi1_1 109.9(12) 103_464 . 4_445 n
Sr1_1 O2 Bi1_1 107.4(12) 103_464 . 102_465 n
Sr1_1 O2 Bi1_1 9.7(8) 103_464 . 103_464 n
Sr1_1 O2 Ca1_1 98.5(11) 103_464 . 1_445 n
Sr1_1 O2 Ca1_1 112.6(7) 103_464 . 4_445 n
Sr1_1 O2 Ca1_1 113.7(24) 103_464 . 102_465 n
Sr1_1 O2 Ca1_1 0.0 103_464 . 103_464 n
Bi1_1 O2 Bi1_1 108.1(4) 1_445 . 4_445 n
Bi1_1 O2 Bi1_1 108.1(6) 1_445 . 102_465 n
Bi1_1 O2 Bi1_1 117.23(29) 1_445 . 103_464 n
Bi1_1 O2 Ca1_1 9.5(9) 1_445 . 1_445 n
Bi1_1 O2 Ca1_1 112.0(12) 1_445 . 4_445 n
Bi1_1 O2 Ca1_1 109.0(12) 1_445 . 102_465 n
Bi1_1 O2 Ca1_1 107.6(9) 1_445 . 103_464 n
Bi1_1 O2 Bi1_1 115.42(28) 4_445 . 102_465 n
Bi1_1 O2 Bi1_1 104.2(6) 4_445 . 103_464 n
Bi1_1 O2 Ca1_1 109.6(13) 4_445 . 1_445 n
Bi1_1 O2 Ca1_1 6.5(10) 4_445 . 4_445 n
Bi1_1 O2 Ca1_1 108.4(8) 4_445 . 102_465 n
Bi1_1 O2 Ca1_1 109.9(12) 4_445 . 103_464 n
Bi1_1 O2 Bi1_1 104.09(34) 102_465 . 103_464 n
Bi1_1 O2 Ca1_1 114.5(13) 102_465 . 1_445 n
Bi1_1 O2 Ca1_1 109.0(9) 102_465 . 4_445 n
Bi1_1 O2 Ca1_1 7.6(10) 102_465 . 102_465 n
Bi1_1 O2 Ca1_1 107.4(12) 102_465 . 103_464 n
Bi1_1 O2 Ca1_1 108.1(9) 103_464 . 1_445 n
Bi1_1 O2 Ca1_1 106.0(12) 103_464 . 4_445 n
Bi1_1 O2 Ca1_1 109.6(12) 103_464 . 102_465 n
Bi1_1 O2 Ca1_1 9.7(8) 103_464 . 103_464 n
Ca1_1 O2 Ca1_1 114.4(24) 1_445 . 4_445 n
Ca1_1 O2 Ca1_1 116.3(7) 1_445 . 102_465 n
Ca1_1 O2 Ca1_1 98.5(11) 1_445 . 103_464 n
Ca1_1 O2 Ca1_1 102.0(11) 4_445 . 102_465 n
Ca1_1 O2 Ca1_1 112.6(7) 4_445 . 103_464 n
Ca1_1 O2 Ca1_1 113.7(24) 102_465 . 103_464 n
Sr2_1 O3 Sr2_1 172.70(12) 4_545 . 4_555 n
Sr2_1 O3 Sr2_1 85.44(29) 4_545 . 102_475 n
Sr2_1 O3 Sr2_1 84.25(25) 4_545 . 102_575 n
Sr2_1 O3 Ca2_1 0.0 4_545 . 4_545 n
Sr2_1 O3 Ca2_1 172.70(12) 4_545 . 4_555 n
Sr2_1 O3 Ca2_1 85.44(29) 4_545 . 102_475 n
Sr2_1 O3 Ca2_1 84.25(25) 4_545 . 102_575 n
Sr2_1 O3 Nb1_1 84.33(24) 4_545 . 1_555 n
Sr2_1 O3 Ti1_1 84.33(24) 4_545 . 1_555 n
Sr2_1 O3 Nb2_1 89.55(24) 4_545 . 1_565 n
Sr2_1 O3 Ti2_1 89.55(24) 4_545 . 1_565 n
Sr2_1 O3 Sr2_1 95.43(28) 4_555 . 102_475 n
Sr2_1 O3 Sr2_1 93.98(31) 4_555 . 102_575 n
Sr2_1 O3 Ca2_1 172.70(12) 4_555 . 4_545 n
Sr2_1 O3 Ca2_1 0.0 4_555 . 4_555 n
Sr2_1 O3 Ca2_1 95.43(28) 4_555 . 102_475 n
Sr2_1 O3 Ca2_1 93.98(31) 4_555 . 102_575 n
Sr2_1 O3 Nb1_1 88.44(25) 4_555 . 1_555 n
Sr2_1 O3 Ti1_1 88.44(25) 4_555 . 1_555 n
Sr2_1 O3 Nb2_1 97.66(24) 4_555 . 1_565 n
Sr2_1 O3 Ti2_1 97.66(24) 4_555 . 1_565 n
Sr2_1 O3 Sr2_1 167.80(32) 102_475 . 102_575 n
Sr2_1 O3 Ca2_1 85.44(29) 102_475 . 4_545 n
Sr2_1 O3 Ca2_1 95.43(28) 102_475 . 4_555 n
Sr2_1 O3 Ca2_1 0.0 102_475 . 102_475 n
Sr2_1 O3 Ca2_1 167.80(32) 102_475 . 102_575 n
Sr2_1 O3 Nb1_1 88.91(26) 102_475 . 1_555 n
Sr2_1 O3 Ti1_1 88.91(26) 102_475 . 1_555 n
Sr2_1 O3 Nb2_1 91.6(5) 102_475 . 1_565 n
Sr2_1 O3 Ti2_1 91.6(5) 102_475 . 1_565 n
Sr2_1 O3 Ca2_1 84.25(25) 102_575 . 4_545 n
Sr2_1 O3 Ca2_1 93.98(31) 102_575 . 4_555 n
Sr2_1 O3 Ca2_1 167.80(32) 102_575 . 102_475 n
Sr2_1 O3 Ca2_1 0.0 102_575 . 102_575 n
Sr2_1 O3 Nb1_1 83.59(26) 102_575 . 1_555 n
Sr2_1 O3 Ti1_1 83.59(26) 102_575 . 1_555 n
Sr2_1 O3 Nb2_1 94.8(5) 102_575 . 1_565 n
Sr2_1 O3 Ti2_1 94.8(5) 102_575 . 1_565 n
Ca2_1 O3 Ca2_1 172.70(12) 4_545 . 4_555 n
Ca2_1 O3 Ca2_1 85.44(29) 4_545 . 102_475 n
Ca2_1 O3 Ca2_1 84.25(25) 4_545 . 102_575 n
Ca2_1 O3 Nb1_1 84.33(24) 4_545 . 1_555 n
Ca2_1 O3 Ti1_1 84.33(24) 4_545 . 1_555 n
Ca2_1 O3 Nb2_1 89.55(24) 4_545 . 1_565 n
Ca2_1 O3 Ti2_1 89.55(24) 4_545 . 1_565 n
Ca2_1 O3 Ca2_1 95.43(28) 4_555 . 102_475 n
Ca2_1 O3 Ca2_1 93.98(31) 4_555 . 102_575 n
Ca2_1 O3 Nb1_1 88.44(25) 4_555 . 1_555 n
Ca2_1 O3 Ti1_1 88.44(25) 4_555 . 1_555 n
Ca2_1 O3 Nb2_1 97.66(24) 4_555 . 1_565 n
Ca2_1 O3 Ti2_1 97.66(24) 4_555 . 1_565 n
Ca2_1 O3 Ca2_1 167.80(32) 102_475 . 102_575 n
Ca2_1 O3 Nb1_1 88.91(26) 102_475 . 1_555 n
Ca2_1 O3 Ti1_1 88.91(26) 102_475 . 1_555 n
Ca2_1 O3 Nb2_1 91.6(5) 102_475 . 1_565 n
Ca2_1 O3 Ti2_1 91.6(5) 102_475 . 1_565 n
Ca2_1 O3 Nb1_1 83.59(26) 102_575 . 1_555 n
Ca2_1 O3 Ti1_1 83.59(26) 102_575 . 1_555 n
Ca2_1 O3 Nb2_1 94.8(5) 102_575 . 1_565 n
Ca2_1 O3 Ti2_1 94.8(5) 102_575 . 1_565 n
Nb1_1 O3 Ti1_1 0.0 1_555 . 1_555 n
Nb1_1 O3 Nb2_1 173.8(5) 1_555 . 1_565 n
Nb1_1 O3 Ti2_1 173.8(5) 1_555 . 1_565 n
Ti1_1 O3 Nb2_1 173.8(5) 1_555 . 1_565 n
Ti1_1 O3 Ti2_1 173.8(5) 1_555 . 1_565 n
Nb2_1 O3 Ti2_1 0.0 1_565 . 1_565 n
Sr1_1 O4 Sr1_1 153.2(8) 4_545 . 4_555 n
Sr1_1 O4 Sr1_1 82.3(13) 4_545 . 102_475 n
Sr1_1 O4 Sr1_1 81.9(13) 4_545 . 102_575 n
Sr1_1 O4 Ca1_1 0.0 4_545 . 4_545 n
Sr1_1 O4 Ca1_1 153.2(8) 4_545 . 4_555 n
Sr1_1 O4 Ca1_1 82.3(13) 4_545 . 102_475 n
Sr1_1 O4 Ca1_1 81.9(13) 4_545 . 102_575 n
Sr1_1 O4 Nb1_1 101.0(5) 4_545 . 1_655 n
Sr1_1 O4 Ti1_1 101.0(5) 4_545 . 1_655 n
Sr1_1 O4 Sr1_1 92.0(15) 4_555 . 102_475 n
Sr1_1 O4 Sr1_1 91.5(15) 4_555 . 102_575 n
Sr1_1 O4 Ca1_1 153.2(8) 4_555 . 4_545 n
Sr1_1 O4 Ca1_1 0.0 4_555 . 4_555 n
Sr1_1 O4 Ca1_1 92.0(15) 4_555 . 102_475 n
Sr1_1 O4 Ca1_1 91.5(15) 4_555 . 102_575 n
Sr1_1 O4 Nb1_1 105.7(6) 4_555 . 1_655 n
Sr1_1 O4 Ti1_1 105.7(6) 4_555 . 1_655 n
Sr1_1 O4 Sr1_1 151.5(9) 102_475 . 102_575 n
Sr1_1 O4 Ca1_1 82.3(13) 102_475 . 4_545 n
Sr1_1 O4 Ca1_1 92.0(15) 102_475 . 4_555 n
Sr1_1 O4 Ca1_1 0.0 102_475 . 102_475 n
Sr1_1 O4 Ca1_1 151.5(9) 102_475 . 102_575 n
Sr1_1 O4 Nb1_1 105.6(6) 102_475 . 1_655 n
Sr1_1 O4 Ti1_1 105.6(6) 102_475 . 1_655 n
Sr1_1 O4 Ca1_1 81.9(13) 102_575 . 4_545 n
Sr1_1 O4 Ca1_1 91.5(15) 102_575 . 4_555 n
Sr1_1 O4 Ca1_1 151.5(9) 102_575 . 102_475 n
Sr1_1 O4 Ca1_1 0.0 102_575 . 102_575 n
Sr1_1 O4 Nb1_1 100.6(6) 102_575 . 1_655 n
Sr1_1 O4 Ti1_1 100.6(6) 102_575 . 1_655 n
Ca1_1 O4 Ca1_1 153.2(8) 4_545 . 4_555 n
Ca1_1 O4 Ca1_1 82.3(13) 4_545 . 102_475 n
Ca1_1 O4 Ca1_1 81.9(13) 4_545 . 102_575 n
Ca1_1 O4 Nb1_1 101.0(5) 4_545 . 1_655 n
Ca1_1 O4 Ti1_1 101.0(5) 4_545 . 1_655 n
Ca1_1 O4 Ca1_1 92.0(15) 4_555 . 102_475 n
Ca1_1 O4 Ca1_1 91.5(15) 4_555 . 102_575 n
Ca1_1 O4 Nb1_1 105.7(6) 4_555 . 1_655 n
Ca1_1 O4 Ti1_1 105.7(6) 4_555 . 1_655 n
Ca1_1 O4 Ca1_1 151.5(9) 102_475 . 102_575 n
Ca1_1 O4 Nb1_1 105.6(6) 102_475 . 1_655 n
Ca1_1 O4 Ti1_1 105.6(6) 102_475 . 1_655 n
Ca1_1 O4 Nb1_1 100.6(6) 102_575 . 1_655 n
Ca1_1 O4 Ti1_1 100.6(6) 102_575 . 1_655 n
Nb1_1 O4 Ti1_1 0.0 1_655 . 1_655 n
Bi2_1 O5 Sr2_1 89.57(18) 103_564 . 1_545 n
Bi2_1 O5 Sr2_1 0.0 103_564 . 103_564 n
Bi2_1 O5 Bi2_1 0.0 103_564 . 103_564 n
Bi2_1 O5 Ca2_1 89.57(18) 103_564 . 1_545 n
Bi2_1 O5 Ca2_1 0.0 103_564 . 103_564 n
Bi2_1 O5 Nb1_1 95.5(4) 103_564 . 4_545 n
Bi2_1 O5 Nb1_1 94.99(27) 103_564 . 102_565 n
Bi2_1 O5 Ti1_1 95.5(4) 103_564 . 4_545 n
Bi2_1 O5 Ti1_1 94.99(27) 103_564 . 102_565 n
Sr2_1 O5 Sr2_1 89.57(18) 1_545 . 103_564 n
Sr2_1 O5 Bi2_1 89.57(18) 1_545 . 103_564 n
Sr2_1 O5 Ca2_1 0.0 1_545 . 1_545 n
Sr2_1 O5 Ca2_1 89.57(18) 1_545 . 103_564 n
Sr2_1 O5 Nb1_1 92.39(28) 1_545 . 4_545 n
Sr2_1 O5 Nb1_1 95.4(4) 1_545 . 102_565 n
Sr2_1 O5 Ti1_1 92.39(28) 1_545 . 4_545 n
Sr2_1 O5 Ti1_1 95.4(4) 1_545 . 102_565 n
Sr2_1 O5 Bi2_1 0.0 103_564 . 103_564 n
Sr2_1 O5 Ca2_1 89.57(18) 103_564 . 1_545 n
Sr2_1 O5 Ca2_1 0.0 103_564 . 103_564 n
Sr2_1 O5 Nb1_1 95.5(4) 103_564 . 4_545 n
Sr2_1 O5 Nb1_1 94.99(27) 103_564 . 102_565 n
Sr2_1 O5 Ti1_1 95.5(4) 103_564 . 4_545 n
Sr2_1 O5 Ti1_1 94.99(27) 103_564 . 102_565 n
Bi2_1 O5 Ca2_1 89.57(18) 103_564 . 1_545 n
Bi2_1 O5 Ca2_1 0.0 103_564 . 103_564 n
Bi2_1 O5 Nb1_1 95.5(4) 103_564 . 4_545 n
Bi2_1 O5 Nb1_1 94.99(27) 103_564 . 102_565 n
Bi2_1 O5 Ti1_1 95.5(4) 103_564 . 4_545 n
Bi2_1 O5 Ti1_1 94.99(27) 103_564 . 102_565 n
Ca2_1 O5 Ca2_1 89.57(18) 1_545 . 103_564 n
Ca2_1 O5 Nb1_1 92.39(28) 1_545 . 4_545 n
Ca2_1 O5 Nb1_1 95.4(4) 1_545 . 102_565 n
Ca2_1 O5 Ti1_1 92.39(28) 1_545 . 4_545 n
Ca2_1 O5 Ti1_1 95.4(4) 1_545 . 102_565 n
Ca2_1 O5 Nb1_1 95.5(4) 103_564 . 4_545 n
Ca2_1 O5 Nb1_1 94.99(27) 103_564 . 102_565 n
Ca2_1 O5 Ti1_1 95.5(4) 103_564 . 4_545 n
Ca2_1 O5 Ti1_1 94.99(27) 103_564 . 102_565 n
Nb1_1 O5 Nb1_1 167.02(26) 4_545 . 102_565 n
Nb1_1 O5 Ti1_1 0.0 4_545 . 4_545 n
Nb1_1 O5 Ti1_1 167.02(26) 4_545 . 102_565 n
Nb1_1 O5 Ti1_1 167.02(26) 102_565 . 4_545 n
Nb1_1 O5 Ti1_1 0.0 102_565 . 102_565 n
Ti1_1 O5 Ti1_1 167.02(26) 4_545 . 102_565 n
Bi2_1 O6 Sr2_1 0.0 2_566 . 2_566 n
Bi2_1 O6 Sr2_1 99.76(18) 2_566 . 104_545 n
Bi2_1 O6 Bi2_1 0.0 2_566 . 2_566 n
Bi2_1 O6 Ca2_1 0.0 2_566 . 2_566 n
Bi2_1 O6 Ca2_1 99.76(18) 2_566 . 104_545 n
Bi2_1 O6 Nb1_1 102.87(31) 2_566 . 3_565 n
Bi2_1 O6 Nb1_1 98.6(4) 2_566 . 101_545 n
Bi2_1 O6 Ti1_1 102.87(31) 2_566 . 3_565 n
Bi2_1 O6 Ti1_1 98.6(4) 2_566 . 101_545 n
Sr2_1 O6 Sr2_1 99.76(18) 2_566 . 104_545 n
Sr2_1 O6 Bi2_1 0.0 2_566 . 2_566 n
Sr2_1 O6 Ca2_1 0.0 2_566 . 2_566 n
Sr2_1 O6 Ca2_1 99.76(18) 2_566 . 104_545 n
Sr2_1 O6 Nb1_1 102.87(31) 2_566 . 3_565 n
Sr2_1 O6 Nb1_1 98.6(4) 2_566 . 101_545 n
Sr2_1 O6 Ti1_1 102.87(31) 2_566 . 3_565 n
Sr2_1 O6 Ti1_1 98.6(4) 2_566 . 101_545 n
Sr2_1 O6 Bi2_1 99.76(18) 104_545 . 2_566 n
Sr2_1 O6 Ca2_1 99.76(18) 104_545 . 2_566 n
Sr2_1 O6 Ca2_1 0.0 104_545 . 104_545 n
Sr2_1 O6 Nb1_1 95.1(4) 104_545 . 3_565 n
Sr2_1 O6 Nb1_1 94.33(24) 104_545 . 101_545 n
Sr2_1 O6 Ti1_1 95.1(4) 104_545 . 3_565 n
Sr2_1 O6 Ti1_1 94.33(24) 104_545 . 101_545 n
Bi2_1 O6 Ca2_1 0.0 2_566 . 2_566 n
Bi2_1 O6 Ca2_1 99.76(18) 2_566 . 104_545 n
Bi2_1 O6 Nb1_1 102.87(31) 2_566 . 3_565 n
Bi2_1 O6 Nb1_1 98.6(4) 2_566 . 101_545 n
Bi2_1 O6 Ti1_1 102.87(31) 2_566 . 3_565 n
Bi2_1 O6 Ti1_1 98.6(4) 2_566 . 101_545 n
Ca2_1 O6 Ca2_1 99.76(18) 2_566 . 104_545 n
Ca2_1 O6 Nb1_1 102.87(31) 2_566 . 3_565 n
Ca2_1 O6 Nb1_1 98.6(4) 2_566 . 101_545 n
Ca2_1 O6 Ti1_1 102.87(31) 2_566 . 3_565 n
Ca2_1 O6 Ti1_1 98.6(4) 2_566 . 101_545 n
Ca2_1 O6 Nb1_1 95.1(4) 104_545 . 3_565 n
Ca2_1 O6 Nb1_1 94.33(24) 104_545 . 101_545 n
Ca2_1 O6 Ti1_1 95.1(4) 104_545 . 3_565 n
Ca2_1 O6 Ti1_1 94.33(24) 104_545 . 101_545 n
Nb1_1 O6 Nb1_1 154.67(27) 3_565 . 101_545 n
Nb1_1 O6 Ti1_1 0.0 3_565 . 3_565 n
Nb1_1 O6 Ti1_1 154.67(27) 3_565 . 101_545 n
Nb1_1 O6 Ti1_1 154.67(27) 101_545 . 3_565 n
Nb1_1 O6 Ti1_1 0.0 101_545 . 101_545 n
Ti1_1 O6 Ti1_1 154.67(27) 3_565 . 101_545 n

loop_
_geom_bond_atom_site_label_1
_geom_bond_atom_site_label_2
_geom_bond_distance
_geom_bond_site_symmetry_1
_geom_bond_site_symmetry_2
_geom_bond_publ_flag
Bi1_1 Bi1_1 3.6424(25) . 4_545 n
Bi1_1 Bi1_1 3.6424(25) . 4_555 n
Bi1_1 Bi1_1 3.6445(25) . 102_475 n
Bi1_1 Bi1_1 3.6445(25) . 102_575 n
Bi1_1 Sr1_1 0.434(23) . 1_555 n
Bi1_1 Sr1_1 3.847(34) . 4_545 n
Bi1_1 Sr1_1 4.014(34) . 4_555 n
Bi1_1 Sr1_1 3.96(5) . 102_475 n
Bi1_1 Sr1_1 3.91(5) . 102_575 n
Bi1_1 Sr1_1 4.00(5) . 103_465 n
Bi1_1 Sr1_1 3.84(5) . 103_475 n
Bi1_1 Sr1_1 3.95(5) . 103_565 n
Bi1_1 Sr1_1 3.79(6) . 103_575 n
Bi1_1 Bi1_1 3.6424(25) . 4_545 n
Bi1_1 Bi1_1 3.6424(25) . 4_555 n
Bi1_1 Bi1_1 3.6445(25) . 102_475 n
Bi1_1 Bi1_1 3.6445(25) . 102_575 n
Bi1_1 Ca1_1 0.434(23) . 1_555 n
Bi1_1 Ca1_1 3.847(34) . 4_545 n
Bi1_1 Ca1_1 4.014(34) . 4_555 n
Bi1_1 Ca1_1 3.96(5) . 102_475 n
Bi1_1 Ca1_1 3.91(5) . 102_575 n
Bi1_1 Ca1_1 4.00(5) . 103_465 n
Bi1_1 Ca1_1 3.84(5) . 103_475 n
Bi1_1 Ca1_1 3.95(5) . 103_565 n
Bi1_1 Ca1_1 3.79(6) . 103_575 n
Bi1_1 O2 2.211(11) . 1_665 n
Bi1_1 O2 2.289(12) . 4_655 n
Bi1_1 O2 2.290(11) . 102_565 n
Bi1_1 O2 2.329(11) . 103_565 n
Bi1_1 O4 2.821(7) . 4_545 n
Bi1_1 O4 2.990(11) . 102_475 n
Bi1_1 O4 2.898(11) . 102_575 n
Sr1_1 Bi1_1 0.434(23) . 1_555 n
Sr1_1 Bi1_1 4.014(34) . 4_545 n
Sr1_1 Bi1_1 3.847(34) . 4_555 n
Sr1_1 Bi1_1 3.91(5) . 102_475 n
Sr1_1 Bi1_1 3.96(5) . 102_575 n
Sr1_1 Bi1_1 3.95(5) . 103_465 n
Sr1_1 Bi1_1 3.79(6) . 103_475 n
Sr1_1 Bi1_1 4.00(5) . 103_565 n
Sr1_1 Bi1_1 3.84(5) . 103_575 n
Sr1_1 Sr1_1 4.238(31) . 4_545 n
Sr1_1 Sr1_1 4.238(31) . 4_555 n
Sr1_1 Sr1_1 4.246(31) . 102_475 n
Sr1_1 Sr1_1 4.246(31) . 102_575 n
Sr1_1 Sr1_1 4.04(6) . 103_465 n
Sr1_1 Sr1_1 3.71(6) . 103_475 n
Sr1_1 Sr1_1 4.04(6) . 103_565 n
Sr1_1 Sr1_1 3.71(6) . 103_575 n
Sr1_1 Bi1_1 0.434(23) . 1_555 n
Sr1_1 Bi1_1 4.014(34) . 4_545 n
Sr1_1 Bi1_1 3.847(34) . 4_555 n
Sr1_1 Bi1_1 3.91(5) . 102_475 n
Sr1_1 Bi1_1 3.96(5) . 102_575 n
Sr1_1 Bi1_1 3.95(5) . 103_465 n
Sr1_1 Bi1_1 3.79(6) . 103_475 n
Sr1_1 Bi1_1 4.00(5) . 103_565 n
Sr1_1 Bi1_1 3.84(5) . 103_575 n
Sr1_1 Ca1_1 4.238(31) . 4_545 n
Sr1_1 Ca1_1 4.238(31) . 4_555 n
Sr1_1 Ca1_1 4.246(31) . 102_475 n
Sr1_1 Ca1_1 4.246(31) . 102_575 n
Sr1_1 Ca1_1 4.04(6) . 103_465 n
Sr1_1 Ca1_1 3.71(6) . 103_475 n
Sr1_1 Ca1_1 4.04(6) . 103_565 n
Sr1_1 Ca1_1 3.71(6) . 103_575 n
Sr1_1 Sr2_1 4.563(20) . 1_655 n
Sr1_1 Nb1_1 3.733(34) . 4_645 n
Sr1_1 Nb1_1 3.633(34) . 4_655 n
Sr1_1 Nb1_1 3.64(5) . 102_575 n
Sr1_1 Nb1_1 3.74(5) . 102_675 n
Sr1_1 Ti1_1 3.733(34) . 4_645 n
Sr1_1 Ti1_1 3.633(34) . 4_655 n
Sr1_1 Ti1_1 3.64(5) . 102_575 n
Sr1_1 Ti1_1 3.74(5) . 102_675 n
Sr1_1 O2 2.42(4) . 1_665 n
Sr1_1 O2 2.62(4) . 4_655 n
Sr1_1 O2 2.58(4) . 102_565 n
Sr1_1 O2 2.48(4) . 103_565 n
Sr1_1 O4 2.81(4) . 4_545 n
Sr1_1 O4 2.82(4) . 4_555 n
Sr1_1 O4 2.84(6) . 102_475 n
Sr1_1 O4 2.82(6) . 102_575 n
Sr1_1 O5 3.31(4) . 1_665 n
Sr1_1 O5 3.221(34) . 103_565 n
Bi1_1 Bi1_1 3.6424(25) . 4_545 n
Bi1_1 Bi1_1 3.6424(25) . 4_555 n
Bi1_1 Bi1_1 3.6445(25) . 102_475 n
Bi1_1 Bi1_1 3.6445(25) . 102_575 n
Bi1_1 Sr1_1 0.434(23) . 1_555 n
Bi1_1 Sr1_1 3.847(34) . 4_545 n
Bi1_1 Sr1_1 4.014(34) . 4_555 n
Bi1_1 Sr1_1 3.96(5) . 102_475 n
Bi1_1 Sr1_1 3.91(5) . 102_575 n
Bi1_1 Sr1_1 4.00(5) . 103_465 n
Bi1_1 Sr1_1 3.84(5) . 103_475 n
Bi1_1 Sr1_1 3.95(5) . 103_565 n
Bi1_1 Sr1_1 3.79(6) . 103_575 n
Bi1_1 Bi1_1 3.6424(25) . 4_545 n
Bi1_1 Bi1_1 3.6424(25) . 4_555 n
Bi1_1 Bi1_1 3.6445(25) . 102_475 n
Bi1_1 Bi1_1 3.6445(25) . 102_575 n
Bi1_1 Ca1_1 0.434(23) . 1_555 n
Bi1_1 Ca1_1 3.847(34) . 4_545 n
Bi1_1 Ca1_1 4.014(34) . 4_555 n
Bi1_1 Ca1_1 3.96(5) . 102_475 n
Bi1_1 Ca1_1 3.91(5) . 102_575 n
Bi1_1 Ca1_1 4.00(5) . 103_465 n
Bi1_1 Ca1_1 3.84(5) . 103_475 n
Bi1_1 Ca1_1 3.95(5) . 103_565 n
Bi1_1 Ca1_1 3.79(6) . 103_575 n
Bi1_1 O2 2.211(11) . 1_665 n
Bi1_1 O2 2.289(12) . 4_655 n
Bi1_1 O2 2.290(11) . 102_565 n
Bi1_1 O2 2.329(11) . 103_565 n
Bi1_1 O4 2.821(7) . 4_545 n
Bi1_1 O4 2.990(11) . 102_475 n
Bi1_1 O4 2.898(11) . 102_575 n
Ca1_1 Bi1_1 0.434(23) . 1_555 n
Ca1_1 Bi1_1 4.014(34) . 4_545 n
Ca1_1 Bi1_1 3.847(34) . 4_555 n
Ca1_1 Bi1_1 3.91(5) . 102_475 n
Ca1_1 Bi1_1 3.96(5) . 102_575 n
Ca1_1 Bi1_1 3.95(5) . 103_465 n
Ca1_1 Bi1_1 3.79(6) . 103_475 n
Ca1_1 Bi1_1 4.00(5) . 103_565 n
Ca1_1 Bi1_1 3.84(5) . 103_575 n
Ca1_1 Sr1_1 4.238(31) . 4_545 n
Ca1_1 Sr1_1 4.238(31) . 4_555 n
Ca1_1 Sr1_1 4.246(31) . 102_475 n
Ca1_1 Sr1_1 4.246(31) . 102_575 n
Ca1_1 Sr1_1 4.04(6) . 103_465 n
Ca1_1 Sr1_1 3.71(6) . 103_475 n
Ca1_1 Sr1_1 4.04(6) . 103_565 n
Ca1_1 Sr1_1 3.71(6) . 103_575 n
Ca1_1 Bi1_1 0.434(23) . 1_555 n
Ca1_1 Bi1_1 4.014(34) . 4_545 n
Ca1_1 Bi1_1 3.847(34) . 4_555 n
Ca1_1 Bi1_1 3.91(5) . 102_475 n
Ca1_1 Bi1_1 3.96(5) . 102_575 n
Ca1_1 Bi1_1 3.95(5) . 103_465 n
Ca1_1 Bi1_1 3.79(6) . 103_475 n
Ca1_1 Bi1_1 4.00(5) . 103_565 n
Ca1_1 Bi1_1 3.84(5) . 103_575 n
Ca1_1 Ca1_1 4.238(31) . 4_545 n
Ca1_1 Ca1_1 4.238(31) . 4_555 n
Ca1_1 Ca1_1 4.246(31) . 102_475 n
Ca1_1 Ca1_1 4.246(31) . 102_575 n
Ca1_1 Ca1_1 4.04(6) . 103_465 n
Ca1_1 Ca1_1 3.71(6) . 103_475 n
Ca1_1 Ca1_1 4.04(6) . 103_565 n
Ca1_1 Ca1_1 3.71(6) . 103_575 n
Ca1_1 Nb1_1 3.733(34) . 4_645 n
Ca1_1 Nb1_1 3.633(34) . 4_655 n
Ca1_1 Nb1_1 3.64(5) . 102_575 n
Ca1_1 Nb1_1 3.74(5) . 102_675 n
Ca1_1 Ti1_1 3.733(34) . 4_645 n
Ca1_1 Ti1_1 3.633(34) . 4_655 n
Ca1_1 Ti1_1 3.64(5) . 102_575 n
Ca1_1 Ti1_1 3.74(5) . 102_675 n
Ca1_1 O2 2.42(4) . 1_665 n
Ca1_1 O2 2.62(4) . 4_655 n
Ca1_1 O2 2.58(4) . 102_565 n
Ca1_1 O2 2.48(4) . 103_565 n
Ca1_1 O4 2.81(4) . 4_545 n
Ca1_1 O4 2.82(4) . 4_555 n
Ca1_1 O4 2.84(6) . 102_475 n
Ca1_1 O4 2.82(6) . 102_575 n
Ca1_1 O5 3.221(34) . 103_565 n
Bi2_1 Bi2_1 3.731(8) . 103_475 n
Bi2_1 Bi2_1 3.731(8) . 103_575 n
Bi2_1 Sr2_1 4.1774(33) . 2_575 n
Bi2_1 Sr2_1 4.022(9) . 103_465 n
Bi2_1 Sr2_1 3.731(8) . 103_475 n
Bi2_1 Sr2_1 4.022(9) . 103_565 n
Bi2_1 Sr2_1 3.731(8) . 103_575 n
Bi2_1 Bi2_1 3.731(8) . 103_475 n
Bi2_1 Bi2_1 3.731(8) . 103_575 n
Bi2_1 Ca2_1 4.022(9) . 103_465 n
Bi2_1 Ca2_1 3.731(8) . 103_475 n
Bi2_1 Ca2_1 4.022(9) . 103_565 n
Bi2_1 Ca2_1 3.731(8) . 103_575 n
Bi2_1 Nb1_1 3.493(7) . 4_545 n
Bi2_1 Nb1_1 3.411(7) . 4_555 n
Bi2_1 Nb1_1 3.396(7) . 102_475 n
Bi2_1 Nb1_1 3.517(7) . 102_575 n
Bi2_1 Ti1_1 3.493(7) . 4_545 n
Bi2_1 Ti1_1 3.411(7) . 4_555 n
Bi2_1 Ti1_1 3.396(7) . 102_475 n
Bi2_1 Ti1_1 3.517(7) . 102_575 n
Bi2_1 Nb2_1 3.526(5) . 3_554 n
Bi2_1 Nb2_1 3.362(5) . 3_564 n
Bi2_1 Nb2_1 3.516(13) . 101_464 n
Bi2_1 Nb2_1 3.377(13) . 101_564 n
Bi2_1 Ti2_1 3.526(5) . 3_554 n
Bi2_1 Ti2_1 3.362(5) . 3_564 n
Bi2_1 Ti2_1 3.516(13) . 101_464 n
Bi2_1 Ti2_1 3.377(13) . 101_564 n
Bi2_1 O1 2.581(8) . 103_465 n
Bi2_1 O1 2.687(8) . 104_455 n
Bi2_1 O3 2.712(10) . 4_545 n
Bi2_1 O3 2.775(10) . 4_555 n
Bi2_1 O3 2.788(10) . 102_475 n
Bi2_1 O3 2.725(10) . 102_575 n
Bi2_1 O5 2.706(7) . 1_565 n
Bi2_1 O5 2.589(7) . 103_465 n
Bi2_1 O6 2.575(7) . 2_566 n
Bi2_1 O6 2.684(7) . 104_456 n
Sr2_1 Sr1_1 4.563(20) . 1_455 n
Sr2_1 Bi2_1 4.1774(33) . 2_575 n
Sr2_1 Bi2_1 4.022(9) . 103_465 n
Sr2_1 Bi2_1 3.731(8) . 103_475 n
Sr2_1 Bi2_1 4.022(9) . 103_565 n
Sr2_1 Bi2_1 3.731(8) . 103_575 n
Sr2_1 Sr2_1 4.1774(33) . 2_575 n
Sr2_1 Sr2_1 4.022(9) . 103_465 n
Sr2_1 Sr2_1 3.731(8) . 103_475 n
Sr2_1 Sr2_1 4.022(9) . 103_565 n
Sr2_1 Sr2_1 3.731(8) . 103_575 n
Sr2_1 Bi2_1 4.1774(33) . 2_575 n
Sr2_1 Bi2_1 4.022(9) . 103_465 n
Sr2_1 Bi2_1 3.731(8) . 103_475 n
Sr2_1 Bi2_1 4.022(9) . 103_565 n
Sr2_1 Bi2_1 3.731(8) . 103_575 n
Sr2_1 Ca2_1 4.1774(33) . 2_575 n
Sr2_1 Ca2_1 4.022(9) . 103_465 n
Sr2_1 Ca2_1 3.731(8) . 103_475 n
Sr2_1 Ca2_1 4.022(9) . 103_565 n
Sr2_1 Ca2_1 3.731(8) . 103_575 n
Sr2_1 Nb1_1 3.493(7) . 4_545 n
Sr2_1 Nb1_1 3.411(7) . 4_555 n
Sr2_1 Nb1_1 3.396(7) . 102_475 n
Sr2_1 Nb1_1 3.517(7) . 102_575 n
Sr2_1 Ti1_1 3.493(7) . 4_545 n
Sr2_1 Ti1_1 3.411(7) . 4_555 n
Sr2_1 Ti1_1 3.396(7) . 102_475 n
Sr2_1 Ti1_1 3.517(7) . 102_575 n
Sr2_1 Nb2_1 3.526(5) . 3_554 n
Sr2_1 Nb2_1 3.362(5) . 3_564 n
Sr2_1 Nb2_1 3.516(13) . 101_464 n
Sr2_1 Nb2_1 3.377(13) . 101_564 n
Sr2_1 Ti2_1 3.526(5) . 3_554 n
Sr2_1 Ti2_1 3.362(5) . 3_564 n
Sr2_1 Ti2_1 3.516(13) . 101_464 n
Sr2_1 Ti2_1 3.377(13) . 101_564 n
Sr2_1 O1 3.021(7) . 1_465 n
Sr2_1 O1 3.145(8) . 2_465 n
Sr2_1 O1 2.581(8) . 103_465 n
Sr2_1 O1 2.687(8) . 104_455 n
Sr2_1 O3 2.712(10) . 4_545 n
Sr2_1 O3 2.775(10) . 4_555 n
Sr2_1 O3 2.788(10) . 102_475 n
Sr2_1 O3 2.725(10) . 102_575 n
Sr2_1 O5 2.706(7) . 1_565 n
Sr2_1 O5 2.589(7) . 103_465 n
Sr2_1 O6 2.575(7) . 2_566 n
Sr2_1 O6 2.684(7) . 104_456 n
Bi2_1 Bi2_1 3.731(8) . 103_475 n
Bi2_1 Bi2_1 3.731(8) . 103_575 n
Bi2_1 Sr2_1 4.1774(33) . 2_575 n
Bi2_1 Sr2_1 4.022(9) . 103_465 n
Bi2_1 Sr2_1 3.731(8) . 103_475 n
Bi2_1 Sr2_1 4.022(9) . 103_565 n
Bi2_1 Sr2_1 3.731(8) . 103_575 n
Bi2_1 Bi2_1 3.731(8) . 103_475 n
Bi2_1 Bi2_1 3.731(8) . 103_575 n
Bi2_1 Ca2_1 4.022(9) . 103_465 n
Bi2_1 Ca2_1 3.731(8) . 103_475 n
Bi2_1 Ca2_1 4.022(9) . 103_565 n
Bi2_1 Ca2_1 3.731(8) . 103_575 n
Bi2_1 Nb1_1 3.493(7) . 4_545 n
Bi2_1 Nb1_1 3.411(7) . 4_555 n
Bi2_1 Nb1_1 3.396(7) . 102_475 n
Bi2_1 Nb1_1 3.517(7) . 102_575 n
Bi2_1 Ti1_1 3.493(7) . 4_545 n
Bi2_1 Ti1_1 3.411(7) . 4_555 n
Bi2_1 Ti1_1 3.396(7) . 102_475 n
Bi2_1 Ti1_1 3.517(7) . 102_575 n
Bi2_1 Nb2_1 3.526(5) . 3_554 n
Bi2_1 Nb2_1 3.362(5) . 3_564 n
Bi2_1 Nb2_1 3.516(13) . 101_464 n
Bi2_1 Nb2_1 3.377(13) . 101_564 n
Bi2_1 Ti2_1 3.526(5) . 3_554 n
Bi2_1 Ti2_1 3.362(5) . 3_564 n
Bi2_1 Ti2_1 3.516(13) . 101_464 n
Bi2_1 Ti2_1 3.377(13) . 101_564 n
Bi2_1 O1 2.581(8) . 103_465 n
Bi2_1 O1 2.687(8) . 104_455 n
Bi2_1 O3 2.712(10) . 4_545 n
Bi2_1 O3 2.775(10) . 4_555 n
Bi2_1 O3 2.788(10) . 102_475 n
Bi2_1 O3 2.725(10) . 102_575 n
Bi2_1 O5 2.706(7) . 1_565 n
Bi2_1 O5 2.589(7) . 103_465 n
Bi2_1 O6 2.575(7) . 2_566 n
Bi2_1 O6 2.684(7) . 104_456 n
Ca2_1 Bi2_1 4.022(9) . 103_465 n
Ca2_1 Bi2_1 3.731(8) . 103_475 n
Ca2_1 Bi2_1 4.022(9) . 103_565 n
Ca2_1 Bi2_1 3.731(8) . 103_575 n
Ca2_1 Sr2_1 4.1774(33) . 2_575 n
Ca2_1 Sr2_1 4.022(9) . 103_465 n
Ca2_1 Sr2_1 3.731(8) . 103_475 n
Ca2_1 Sr2_1 4.022(9) . 103_565 n
Ca2_1 Sr2_1 3.731(8) . 103_575 n
Ca2_1 Bi2_1 4.022(9) . 103_465 n
Ca2_1 Bi2_1 3.731(8) . 103_475 n
Ca2_1 Bi2_1 4.022(9) . 103_565 n
Ca2_1 Bi2_1 3.731(8) . 103_575 n
Ca2_1 Ca2_1 4.1774(33) . 2_575 n
Ca2_1 Ca2_1 4.022(9) . 103_465 n
Ca2_1 Ca2_1 3.731(8) . 103_475 n
Ca2_1 Ca2_1 4.022(9) . 103_565 n
Ca2_1 Ca2_1 3.731(8) . 103_575 n
Ca2_1 Nb1_1 3.493(7) . 4_545 n
Ca2_1 Nb1_1 3.411(7) . 4_555 n
Ca2_1 Nb1_1 3.396(7) . 102_475 n
Ca2_1 Nb1_1 3.517(7) . 102_575 n
Ca2_1 Ti1_1 3.493(7) . 4_545 n
Ca2_1 Ti1_1 3.411(7) . 4_555 n
Ca2_1 Ti1_1 3.396(7) . 102_475 n
Ca2_1 Ti1_1 3.517(7) . 102_575 n
Ca2_1 Nb2_1 3.526(5) . 3_554 n
Ca2_1 Nb2_1 3.362(5) . 3_564 n
Ca2_1 Nb2_1 3.516(13) . 101_464 n
Ca2_1 Nb2_1 3.377(13) . 101_564 n
Ca2_1 Ti2_1 3.526(5) . 3_554 n
Ca2_1 Ti2_1 3.362(5) . 3_564 n
Ca2_1 Ti2_1 3.516(13) . 101_464 n
Ca2_1 Ti2_1 3.377(13) . 101_564 n
Ca2_1 O1 3.021(7) . 1_465 n
Ca2_1 O1 3.145(8) . 2_465 n
Ca2_1 O1 2.581(8) . 103_465 n
Ca2_1 O1 2.687(8) . 104_455 n
Ca2_1 O3 2.712(10) . 4_545 n
Ca2_1 O3 2.775(10) . 4_555 n
Ca2_1 O3 2.788(10) . 102_475 n
Ca2_1 O3 2.725(10) . 102_575 n
Ca2_1 O5 2.706(7) . 1_565 n
Ca2_1 O5 2.589(7) . 103_465 n
Ca2_1 O6 2.575(7) . 2_566 n
Ca2_1 O6 2.684(7) . 104_456 n
Nb1_1 Sr1_1 3.633(34) . 4_445 n
Nb1_1 Sr1_1 3.733(34) . 4_455 n
Nb1_1 Sr1_1 3.74(5) . 102_375 n
Nb1_1 Sr1_1 3.64(5) . 102_475 n
Nb1_1 Ca1_1 3.633(34) . 4_445 n
Nb1_1 Ca1_1 3.733(34) . 4_455 n
Nb1_1 Ca1_1 3.74(5) . 102_375 n
Nb1_1 Ca1_1 3.64(5) . 102_475 n
Nb1_1 Bi2_1 3.411(7) . 4_545 n
Nb1_1 Bi2_1 3.493(7) . 4_555 n
Nb1_1 Bi2_1 3.517(7) . 102_475 n
Nb1_1 Bi2_1 3.396(7) . 102_575 n
Nb1_1 Sr2_1 3.411(7) . 4_545 n
Nb1_1 Sr2_1 3.493(7) . 4_555 n
Nb1_1 Sr2_1 3.517(7) . 102_475 n
Nb1_1 Sr2_1 3.396(7) . 102_575 n
Nb1_1 Bi2_1 3.411(7) . 4_545 n
Nb1_1 Bi2_1 3.493(7) . 4_555 n
Nb1_1 Bi2_1 3.517(7) . 102_475 n
Nb1_1 Bi2_1 3.396(7) . 102_575 n
Nb1_1 Ca2_1 3.411(7) . 4_545 n
Nb1_1 Ca2_1 3.493(7) . 4_555 n
Nb1_1 Ca2_1 3.517(7) . 102_475 n
Nb1_1 Ca2_1 3.396(7) . 102_575 n
Nb1_1 O3 2.2761(25) . 1_555 n
Nb1_1 O4 1.8142(32) . 1_455 n
Nb1_1 O5 1.966(10) . 4_555 n
Nb1_1 O5 2.007(10) . 102_465 n
Nb1_1 O6 1.855(8) . 3_564 n
Nb1_1 O6 2.041(9) . 101_464 n
Ti1_1 Sr1_1 3.633(34) . 4_445 n
Ti1_1 Sr1_1 3.733(34) . 4_455 n
Ti1_1 Sr1_1 3.74(5) . 102_375 n
Ti1_1 Sr1_1 3.64(5) . 102_475 n
Ti1_1 Ca1_1 3.633(34) . 4_445 n
Ti1_1 Ca1_1 3.733(34) . 4_455 n
Ti1_1 Ca1_1 3.74(5) . 102_375 n
Ti1_1 Ca1_1 3.64(5) . 102_475 n
Ti1_1 Bi2_1 3.411(7) . 4_545 n
Ti1_1 Bi2_1 3.493(7) . 4_555 n
Ti1_1 Bi2_1 3.517(7) . 102_475 n
Ti1_1 Bi2_1 3.396(7) . 102_575 n
Ti1_1 Sr2_1 3.411(7) . 4_545 n
Ti1_1 Sr2_1 3.493(7) . 4_555 n
Ti1_1 Sr2_1 3.517(7) . 102_475 n
Ti1_1 Sr2_1 3.396(7) . 102_575 n
Ti1_1 Bi2_1 3.411(7) . 4_545 n
Ti1_1 Bi2_1 3.493(7) . 4_555 n
Ti1_1 Bi2_1 3.517(7) . 102_475 n
Ti1_1 Bi2_1 3.396(7) . 102_575 n
Ti1_1 Ca2_1 3.411(7) . 4_545 n
Ti1_1 Ca2_1 3.493(7) . 4_555 n
Ti1_1 Ca2_1 3.517(7) . 102_475 n
Ti1_1 Ca2_1 3.396(7) . 102_575 n
Ti1_1 O3 2.2761(25) . 1_555 n
Ti1_1 O4 1.8142(32) . 1_455 n
Ti1_1 O5 1.966(10) . 4_555 n
Ti1_1 O5 2.007(10) . 102_465 n
Ti1_1 O6 1.855(8) . 3_564 n
Ti1_1 O6 2.041(9) . 101_464 n
Nb2_1 Bi2_1 3.526(5) . 3_555 n
Nb2_1 Bi2_1 3.362(5) . 3_565 n
Nb2_1 Bi2_1 3.362(5) . 4_535 n
Nb2_1 Bi2_1 3.526(5) . 4_545 n
Nb2_1 Bi2_1 3.377(13) . 101_445 n
Nb2_1 Bi2_1 3.516(13) . 101_545 n
Nb2_1 Bi2_1 3.377(13) . 102_465 n
Nb2_1 Bi2_1 3.516(13) . 102_565 n
Nb2_1 Sr2_1 3.526(5) . 3_555 n
Nb2_1 Sr2_1 3.362(5) . 3_565 n
Nb2_1 Sr2_1 3.362(5) . 4_535 n
Nb2_1 Sr2_1 3.526(5) . 4_545 n
Nb2_1 Sr2_1 3.377(13) . 101_445 n
Nb2_1 Sr2_1 3.516(13) . 101_545 n
Nb2_1 Sr2_1 3.377(13) . 102_465 n
Nb2_1 Sr2_1 3.516(13) . 102_565 n
Nb2_1 Bi2_1 3.526(5) . 3_555 n
Nb2_1 Bi2_1 3.362(5) . 3_565 n
Nb2_1 Bi2_1 3.362(5) . 4_535 n
Nb2_1 Bi2_1 3.526(5) . 4_545 n
Nb2_1 Bi2_1 3.377(13) . 101_445 n
Nb2_1 Bi2_1 3.516(13) . 101_545 n
Nb2_1 Bi2_1 3.377(13) . 102_465 n
Nb2_1 Bi2_1 3.516(13) . 102_565 n
Nb2_1 Ca2_1 3.526(5) . 3_555 n
Nb2_1 Ca2_1 3.362(5) . 3_565 n
Nb2_1 Ca2_1 3.362(5) . 4_535 n
Nb2_1 Ca2_1 3.526(5) . 4_545 n
Nb2_1 Ca2_1 3.377(13) . 101_445 n
Nb2_1 Ca2_1 3.516(13) . 101_545 n
Nb2_1 Ca2_1 3.377(13) . 102_465 n
Nb2_1 Ca2_1 3.516(13) . 102_565 n
Nb2_1 O1 1.879(14) . 3_455 n
Nb2_1 O1 1.879(14) . 4_445 n
Nb2_1 O1 2.032(12) . 101_455 n
Nb2_1 O1 2.032(12) . 102_455 n
Nb2_1 O3 1.9199(23) . 1_545 n
Nb2_1 O3 1.9199(23) . 2_566 n
Ti2_1 Bi2_1 3.526(5) . 3_555 n
Ti2_1 Bi2_1 3.362(5) . 3_565 n
Ti2_1 Bi2_1 3.362(5) . 4_535 n
Ti2_1 Bi2_1 3.526(5) . 4_545 n
Ti2_1 Bi2_1 3.377(13) . 101_445 n
Ti2_1 Bi2_1 3.516(13) . 101_545 n
Ti2_1 Bi2_1 3.377(13) . 102_465 n
Ti2_1 Bi2_1 3.516(13) . 102_565 n
Ti2_1 Sr2_1 3.526(5) . 3_555 n
Ti2_1 Sr2_1 3.362(5) . 3_565 n
Ti2_1 Sr2_1 3.362(5) . 4_535 n
Ti2_1 Sr2_1 3.526(5) . 4_545 n
Ti2_1 Sr2_1 3.377(13) . 101_445 n
Ti2_1 Sr2_1 3.516(13) . 101_545 n
Ti2_1 Sr2_1 3.377(13) . 102_465 n
Ti2_1 Sr2_1 3.516(13) . 102_565 n
Ti2_1 Bi2_1 3.526(5) . 3_555 n
Ti2_1 Bi2_1 3.362(5) . 3_565 n
Ti2_1 Bi2_1 3.362(5) . 4_535 n
Ti2_1 Bi2_1 3.526(5) . 4_545 n
Ti2_1 Bi2_1 3.377(13) . 101_445 n
Ti2_1 Bi2_1 3.516(13) . 101_545 n
Ti2_1 Bi2_1 3.377(13) . 102_465 n
Ti2_1 Bi2_1 3.516(13) . 102_565 n
Ti2_1 Ca2_1 3.526(5) . 3_555 n
Ti2_1 Ca2_1 3.362(5) . 3_565 n
Ti2_1 Ca2_1 3.362(5) . 4_535 n
Ti2_1 Ca2_1 3.526(5) . 4_545 n
Ti2_1 Ca2_1 3.377(13) . 101_445 n
Ti2_1 Ca2_1 3.516(13) . 101_545 n
Ti2_1 Ca2_1 3.377(13) . 102_465 n
Ti2_1 Ca2_1 3.516(13) . 102_565 n
Ti2_1 O1 1.879(14) . 3_455 n
Ti2_1 O1 1.879(14) . 4_445 n
Ti2_1 O1 2.032(12) . 101_455 n
Ti2_1 O1 2.032(12) . 102_455 n
Ti2_1 O3 1.9199(23) . 1_545 n
Ti2_1 O3 1.9199(23) . 2_566 n
O1 Bi2_1 2.581(8) . 103_565 n
O1 Bi2_1 2.687(8) . 104_545 n
O1 Sr2_1 3.021(7) . 1_645 n
O1 Sr2_1 3.145(8) . 2_665 n
O1 Sr2_1 2.581(8) . 103_565 n
O1 Sr2_1 2.687(8) . 104_545 n
O1 Bi2_1 2.581(8) . 103_565 n
O1 Bi2_1 2.687(8) . 104_545 n
O1 Ca2_1 3.021(7) . 1_645 n
O1 Ca2_1 3.145(8) . 2_665 n
O1 Ca2_1 2.581(8) . 103_565 n
O1 Ca2_1 2.687(8) . 104_545 n
O1 Nb2_1 1.879(14) . 3_654 n
O1 Nb2_1 2.032(12) . 101_554 n
O1 Ti2_1 1.879(14) . 3_654 n
O1 Ti2_1 2.032(12) . 101_554 n
O2 Bi1_1 2.211(11) . 1_445 n
O2 Bi1_1 2.289(12) . 4_445 n
O2 Bi1_1 2.290(11) . 102_465 n
O2 Bi1_1 2.329(11) . 103_465 n
O2 Sr1_1 2.42(4) . 1_445 n
O2 Sr1_1 2.62(4) . 4_445 n
O2 Sr1_1 2.58(4) . 102_465 n
O2 Sr1_1 2.48(4) . 103_465 n
O2 Bi1_1 2.211(11) . 1_445 n
O2 Bi1_1 2.289(12) . 4_445 n
O2 Bi1_1 2.290(11) . 102_465 n
O2 Bi1_1 2.329(11) . 103_465 n
O2 Ca1_1 2.42(4) . 1_445 n
O2 Ca1_1 2.62(4) . 4_445 n
O2 Ca1_1 2.58(4) . 102_465 n
O2 Ca1_1 2.48(4) . 103_465 n
O3 Bi2_1 2.775(10) . 4_545 n
O3 Bi2_1 2.712(10) . 4_555 n
O3 Bi2_1 2.725(10) . 102_475 n
O3 Bi2_1 2.788(10) . 102_575 n
O3 Sr2_1 2.775(10) . 4_545 n
O3 Sr2_1 2.712(10) . 4_555 n
O3 Sr2_1 2.725(10) . 102_475 n
O3 Sr2_1 2.788(10) . 102_575 n
O3 Bi2_1 2.775(10) . 4_545 n
O3 Bi2_1 2.712(10) . 4_555 n
O3 Bi2_1 2.725(10) . 102_475 n
O3 Bi2_1 2.788(10) . 102_575 n
O3 Ca2_1 2.775(10) . 4_545 n
O3 Ca2_1 2.712(10) . 4_555 n
O3 Ca2_1 2.725(10) . 102_475 n
O3 Ca2_1 2.788(10) . 102_575 n
O3 Nb1_1 2.2761(25) . 1_555 n
O3 Ti1_1 2.2761(25) . 1_555 n
O3 Nb2_1 1.9199(23) . 1_565 n
O3 Ti2_1 1.9199(23) . 1_565 n
O4 Bi1_1 2.821(7) . 4_555 n
O4 Bi1_1 2.898(11) . 102_475 n
O4 Bi1_1 2.990(11) . 102_575 n
O4 Sr1_1 2.82(4) . 4_545 n
O4 Sr1_1 2.81(4) . 4_555 n
O4 Sr1_1 2.82(6) . 102_475 n
O4 Sr1_1 2.84(6) . 102_575 n
O4 Bi1_1 2.821(7) . 4_555 n
O4 Bi1_1 2.898(11) . 102_475 n
O4 Bi1_1 2.990(11) . 102_575 n
O4 Ca1_1 2.82(4) . 4_545 n
O4 Ca1_1 2.81(4) . 4_555 n
O4 Ca1_1 2.82(6) . 102_475 n
O4 Ca1_1 2.84(6) . 102_575 n
O4 Nb1_1 1.8142(32) . 1_655 n
O4 Ti1_1 1.8142(32) . 1_655 n
O5 Sr1_1 3.31(4) . 1_445 n
O5 Sr1_1 3.221(34) . 103_465 n
O5 Ca1_1 3.221(34) . 103_465 n
O5 Bi2_1 2.706(7) . 1_545 n
O5 Bi2_1 2.589(7) . 103_565 n
O5 Sr2_1 2.706(7) . 1_545 n
O5 Sr2_1 2.589(7) . 103_565 n
O5 Bi2_1 2.706(7) . 1_545 n
O5 Bi2_1 2.589(7) . 103_565 n
O5 Ca2_1 2.706(7) . 1_545 n
O5 Ca2_1 2.589(7) . 103_565 n
O5 Nb1_1 1.966(10) . 4_545 n
O5 Nb1_1 2.007(10) . 102_565 n
O5 Ti1_1 1.966(10) . 4_545 n
O5 Ti1_1 2.007(10) . 102_565 n
O6 Bi2_1 2.575(7) . 2_566 n
O6 Bi2_1 2.684(7) . 104_546 n
O6 Sr2_1 2.575(7) . 2_566 n
O6 Sr2_1 2.684(7) . 104_546 n
O6 Bi2_1 2.575(7) . 2_566 n
O6 Bi2_1 2.684(7) . 104_546 n
O6 Ca2_1 2.575(7) . 2_566 n
O6 Ca2_1 2.684(7) . 104_546 n
O6 Nb1_1 1.855(8) . 3_565 n
O6 Nb1_1 2.041(9) . 101_545 n
O6 Ti1_1 1.855(8) . 3_565 n
O6 Ti1_1 2.041(9) . 101_545 n
